data_1577370
loop_
_publ_author_name
'Nahon, Emily'
'Nelmes, Gareth R.'
'Dallerba, Elena'
'Lim, Li Feng'
'Cox, Nicholas'
'McMullin, Claire L.'
'Massi, Massimiliano'
'Kallmeier, Fabian'
'Hicks, Jamie'

_publ_section_title
;
 Xanthene-to-fluorene skeletal editing <i>via</i> oxygen deletion mediated
 by boron and aluminium radicals.
;
_journal_issue 21
_journal_name_full 'Chemical science'
_journal_page_first 10755
_journal_page_last 10761
_journal_paper_doi 10.1039/d6sc01056c
_journal_volume 17
_journal_year 2026
_chemical_formula_moiety 'C94 H124 B2 Li2 N4 O2, 2.75(C6 H6)'
_chemical_formula_sum 'C110.5 H140.5 B2 Li2 N4 O2'
_chemical_formula_weight 1592.26
_space_group_crystal_system monoclinic
_space_group_IT_number 14
_space_group_name_Hall '-P 2yn'
_space_group_name_H-M_alt 'P 1 21/n 1'
_atom_sites_solution_hydrogens geom
_audit_creation_date 2024-08-12
_audit_creation_method
;
Olex2 1.5
(compiled 2024.01.12 svn.r2f8d729c for OlexSys, GUI svn.r6928)
;
_audit_update_record
;
2025-12-11 deposited with the CCDC.	2026-04-17 downloaded from the CCDC.
;
_cell_angle_alpha 90
_cell_angle_beta 97.9261(4)
_cell_angle_gamma 90
_cell_formula_units_Z 8
_cell_length_a 13.72471(6)
_cell_length_b 39.48341(13)
_cell_length_c 36.19465(13)
_cell_measurement_reflns_used 95255
_cell_measurement_temperature 150.00(10)
_cell_measurement_theta_max 77.2640
_cell_measurement_theta_min 2.3130
_cell_volume 19426.45(13)
_computing_cell_refinement 'CrysAlisPro 1.171.42.85a (Rigaku OD, 2023)'
_computing_data_collection 'CrysAlisPro 1.171.42.85a (Rigaku OD, 2023)'
_computing_data_reduction 'CrysAlisPro 1.171.42.85a (Rigaku OD, 2023)'
_computing_molecular_graphics 'Olex2 1.5 (Dolomanov et al., 2009)'
_computing_publication_material 'Olex2 1.5 (Dolomanov et al., 2009)'
_computing_structure_refinement 'SHELXL 2019/3 (Sheldrick, 2015)'
_computing_structure_solution 'SHELXT 2018/2 (Sheldrick, 2018)'
_diffrn_ambient_temperature 150.15
_diffrn_detector_area_resol_mean 10.0000
_diffrn_detector_type HyPix
_diffrn_measured_fraction_theta_full 1.000
_diffrn_measured_fraction_theta_max 0.989
_diffrn_measurement_details
;
List of Runs (angles in degrees, time in seconds):

  # Type    Start    End  Width  t~exp~   \w     \q     \k     \f   Frames
#--------------------------------------------------------------------------
  1  \w   -121.00 -48.00   0.50    4.50    --  -46.45 -36.00-135.00  146
  2  \w     21.00  56.00   0.50    4.50    --   46.45 -36.00-135.00   70
  3  \w     33.00 109.00   0.50    4.50    --   46.45  36.00  21.00  152
  4  \w     36.00  62.00   0.50   18.00    --  107.75 -36.00-135.00   52
  5  \w    134.00 177.00   0.50   18.00    --  107.75  36.00  21.00   86
  6  \w     95.00 120.00   0.50   18.00    --  107.75  36.00  21.00   50
  7  \w    -14.00  27.00   0.50    4.50    --  -46.45  38.00 -90.00   82
  8  \w      2.00  29.00   0.50    4.50    --  -46.45  19.00 120.00   54
  9  \w     -7.00  30.00   0.50    4.50    --  -46.45  19.00 150.00   74
 10  \w    -58.00 -32.00   0.50    4.50    --  -46.45 125.00  30.00   52
 11  \w    -87.00 -61.00   0.50    4.50    --  -46.45 125.00  30.00   52
 12  \w     -8.00  24.00   0.50    4.50    --  -46.45  19.00-180.00   64
 13  \w     -7.00  18.00   0.50    4.50    --  -46.45  19.00-120.00   50
 14  \w      0.00  25.00   0.50    4.50    --  -46.45  19.00 -30.00   50
 15  \w    -14.00  27.00   0.50    4.50    --  -46.45  36.00  21.00   82
 16  \w     42.00  93.00   0.50    4.50    --   46.45-125.00-180.00  102
 17  \w     40.00  89.00   0.50    4.50    --   46.45-125.00  90.00   98
 18  \w     32.00  57.00   0.50   18.00    --  107.75 -30.00 150.00   50
 19  \w     33.00  59.00   0.50   18.00    --  107.75 -30.00  30.00   52
 20  \w     73.00  99.00   0.50   18.00    --  107.75 -95.00 120.00   52
 21  \w     78.00 104.00   0.50   18.00    --  107.75 -95.00   0.00   52
 22  \w     43.00  77.00   0.50   18.00    --  107.75 -77.00  90.00   68
 23  \w     57.00  83.00   0.50   18.00    --  107.75 -61.00 150.00   52
 24  \w     33.00  59.00   0.50   18.00    --  107.75 -30.00  90.00   52
 25  \w     36.00  87.00   0.50   18.00    --  107.75 -61.00   0.00  102
 26  \w     36.00  71.00   0.50   18.00    --  107.75 -95.00-120.00   70
 27  \w     65.00 106.00   0.50   18.00    --  107.75 -95.00 150.00   82
 28  \w     56.00  82.00   0.50   18.00    --  107.75 -61.00 -60.00   52
 29  \w     45.00  92.00   0.50   18.00    --  107.75 -61.00 -90.00   94
 30  \w     32.00  57.00   0.50   18.00    --  107.75 -30.00-180.00   50
 31  \w     32.00  59.00   0.50   18.00    --  107.75 -30.00-150.00   54
 32  \w     97.00 178.00   0.50   18.00    --  107.75  30.00 -30.00  162
 33  \w     40.00  66.00   0.50   18.00    --  107.75 -45.00 120.00   52
 34  \w     43.00  69.00   0.50   18.00    --  107.75 -95.00 120.00   52
 35  \w     32.00  57.00   0.50   18.00    --  107.75 -30.00  60.00   50
 36  \w     37.00 100.00   0.50   18.00    --  107.75 -99.00 -62.77  126
 37  \w     36.00  73.00   0.50   18.00    --  107.75 -45.00  90.00   74
 38  \w     34.00 100.00   0.50   18.00    --  107.75 -95.00  30.00  132
 39  \w     39.00  66.00   0.50   18.00    --  107.75 -45.00-150.00   54
 40  \w     97.00 177.00   0.50   18.00    --  107.75  30.00   0.00  160
 41  \w    108.00 176.00   0.50   18.00    --  107.75  30.00  60.00  136
 42  \w     70.00  95.00   0.50   18.00    --  107.75 -95.00  60.00   50
 43  \w     71.00 107.00   0.50   18.00    --  107.75-101.00-106.81   72
 44  \w     66.00 106.00   0.50   18.00    --  107.75 -95.00-180.00   80
 45  \w     34.00  94.00   0.50   18.00    --  107.75 -95.00-150.00  120
 46  \w     34.00  59.00   0.50   18.00    --  107.75 -30.00 120.00   50
 47  \w     98.00 132.00   0.50   18.00    --  107.75  15.00 -30.00   68
 48  \w     39.00  65.00   0.50   18.00    --  107.75-116.00 124.53   52
 49  \w     83.00 110.00   0.50   18.00    --  107.75-116.00 124.53   54
 50  \w    102.00 127.00   0.50   18.00    --  107.75-144.00  29.62   50
 51  \w     73.00  98.00   0.50   18.00    --  107.75-101.00 -15.31   50
 52  \w     43.00  68.00   0.50   18.00    --  107.75 -61.00  90.00   50
 53  \w     35.00 105.00   0.50   18.00    --  107.75 -95.00  90.00  140
;
_diffrn_measurement_device 'four-circle diffractometer'
_diffrn_measurement_device_type 'SuperNova, Dual, Cu at home/near, HyPix'
_diffrn_measurement_method '\w scans'
_diffrn_radiation_type CuK\a
_diffrn_radiation_wavelength 1.54184
_diffrn_reflns_av_R_equivalents 0.0369
_diffrn_reflns_av_unetI/netI 0.0227
_diffrn_reflns_Laue_measured_fraction_full 1.000
_diffrn_reflns_Laue_measured_fraction_max 0.989
_diffrn_reflns_limit_h_max 17
_diffrn_reflns_limit_h_min -17
_diffrn_reflns_limit_k_max 27
_diffrn_reflns_limit_k_min -50
_diffrn_reflns_limit_l_max 45
_diffrn_reflns_limit_l_min -42
_diffrn_reflns_number 278535
_diffrn_reflns_point_group_measured_fraction_full 1.000
_diffrn_reflns_point_group_measured_fraction_max 0.989
_diffrn_reflns_theta_full 67.684
_diffrn_reflns_theta_max 78.182
_diffrn_reflns_theta_min 2.465
_exptl_absorpt_coefficient_mu 0.470
_exptl_absorpt_correction_T_max 1.00000
_exptl_absorpt_correction_T_min 0.91995
_exptl_absorpt_correction_type multi-scan
_exptl_absorpt_process_details
;
CrysAlisPro 1.171.42.85a (Rigaku Oxford Diffraction, 2023)
Empirical absorption correction using spherical harmonics,
implemented in SCALE3 ABSPACK scaling algorithm.
;
_exptl_crystal_colour colourless
_exptl_crystal_colour_primary colourless
_exptl_crystal_density_diffrn 1.089
_exptl_crystal_description block
_exptl_crystal_F_000 6908
_exptl_crystal_size_max 0.15
_exptl_crystal_size_mid 0.1
_exptl_crystal_size_min 0.1
_refine_diff_density_max 0.340
_refine_diff_density_min -0.454
_refine_diff_density_rms 0.036
_refine_ls_extinction_method none
_refine_ls_goodness_of_fit_ref 1.042
_refine_ls_hydrogen_treatment constr
_refine_ls_matrix_type full
_refine_ls_number_parameters 2684
_refine_ls_number_reflns 41204
_refine_ls_number_restraints 1252
_refine_ls_restrained_S_all 1.114
_refine_ls_R_factor_all 0.0658
_refine_ls_R_factor_gt 0.0568
_refine_ls_shift/su_max 0.002
_refine_ls_shift/su_mean 0.000
_refine_ls_structure_factor_coef Fsqd
_refine_ls_weighting_details 'w=1/[\s^2^(Fo^2^)+(0.0672P)^2^+6.8614P] where P=(Fo^2^+2Fc^2^)/3'
_refine_ls_weighting_scheme calc
_refine_ls_wR_factor_gt 0.1431
_refine_ls_wR_factor_ref 0.1494
_reflns_Friedel_coverage 0.000
_reflns_number_gt 35288
_reflns_number_total 41204
_reflns_threshold_expression 'I > 2\s(I)'
_cod_data_source_file d6sc01056c2.cif
_cod_data_source_block enp171boli_auto
_cod_original_cell_volume 19426.45(12)
_cod_original_formula_sum 'C110.50 H140.50 B2 Li2 N4 O2'
_cod_database_code 1577370
_shelx_shelxl_version_number 2019/3
_shelx_space_group_comment
;
The symmetry employed for this shelxl refinement is uniquely defined
by the following loop, which should always be used as a source of
symmetry information in preference to the above space-group names.
They are only intended as comments.
;
_shelx_estimated_absorpt_t_max 0.954
_shelx_estimated_absorpt_t_min 0.933
_olex2_refinement_description
;
1. Restrained distances
 C158-C155 = C858-C155 = C156-C155 = C856-C155 = C157-C155 = C857-C155
 1.53 with sigma of 0.008
 C839-C831 = C139-C131 = C840-C839 = C140-C139 = C841-C839 = C141-C139
 1.53 with sigma of 0.008
 C824-C123 = C825-C824 = C826-C824
 1.53 with sigma of 0.008
 C125-C124 = C825-C124 = C126-C124 = C826-C124
 1.53 with sigma of 0.008
 C162-C161 = C863-C161 = C163-C161 = C864-C161 = C164-C161 = C862-C161
 1.53 with sigma of 0.008
 C175-C174 = C176-C174
 1.53 with sigma of 0.008
 C872-C171 = C172-C171 = C173-C171 = C873-C171
 1.53 with sigma of 0.008
 C875-C874 = C876-C874
 1.53 with sigma of 0.008
 C185-C183 = C885-C883 = C184-C183 = C884-C883
 1.53 with sigma of 0.008
 C171-C170 = C870-C871 = C173-C171 = C872-C871 = C172-C171 = C873-C871
 1.53 with sigma of 0.008
 C903_$1-C901 = C903-C902 = C902-C901
 1.4 with sigma of 0.008
 C115-C114 = C817-C114 = C116-C114 = C815-C114 = C117-C114 = C816-C114
 1.53 with sigma of 0.008
 C34-C33 = C734-C33 = C35-C33 = C735-C33
 1.53 with sigma of 0.008
 C94-C92 = C92-C794 = C93-C92 = C92-C793
 1.53 with sigma of 0.008
 C140-C141 = C840-C841
 2.5 with sigma of 0.008
 C158-C156 = C157-C858 = C856-C857
 2.5 with sigma of 0.008
 C125-C126 = C825-C826
 2.5 with sigma of 0.008
 C862-C863 = C864-C164 = C162-C163
 2.5 with sigma of 0.008
 C175-C176
 2.5 with sigma of 0.008
 C875-C876
 2.5 with sigma of 0.008
 C872-C873 = C172-C173
 2.5 with sigma of 0.008
 C884-C885 = C184-C185
 2.5 with sigma of 0.008
 C872-C873 = C173-C172
 2.5 with sigma of 0.008
 C116-C117 = C115-C817 = C815-C816
 2.5 with sigma of 0.008
2. Uiso/Uaniso restraints and constraints
C141 \\sim C139 \\sim C140: within 2A with sigma of 0.005 and sigma for
terminal atoms of 0.01 within 2A
C839 \\sim C840 \\sim C841: within 2A with sigma of 0.005 and sigma for
terminal atoms of 0.01 within 2A
C139 \\sim C140 \\sim C141: within 2A with sigma of 0.005 and sigma for
terminal atoms of 0.01 within 2A
C125 \\sim C126 \\sim C124: within 2A with sigma of 0.005 and sigma for
terminal atoms of 0.01 within 2A
C856 \\sim C156 \\sim C858 \\sim C158 \\sim C857 \\sim C157 \\sim C155: within
2A with sigma of 0.005 and sigma for terminal atoms of 0.01 within 2A
C825 \\sim C826 \\sim C824: within 2A with sigma of 0.005 and sigma for
terminal atoms of 0.01 within 2A
C46 \\sim C45 \\sim C47: within 2A with sigma of 0.005 and sigma for terminal
atoms of 0.01 within 2A
C62 \\sim C63 \\sim C61 \\sim C64: within 2A with sigma of 0.005 and sigma for
terminal atoms of 0.01 within 2A
C111 \\sim C108 \\sim C110 \\sim C109: within 2A with sigma of 0.005 and sigma
for terminal atoms of 0.01 within 2A
C128 \\sim C127 \\sim C129: within 2A with sigma of 0.005 and sigma for
terminal atoms of 0.01 within 2A
C862 \\sim C162 \\sim C863 \\sim C163 \\sim C864 \\sim C164 \\sim C161: within
2A with sigma of 0.005 and sigma for terminal atoms of 0.01 within 2A
C872 \\sim C172 \\sim C873 \\sim C173 \\sim C171: within 2A with sigma of 0.005
and sigma for terminal atoms of 0.01 within 2A
C884 \\sim C883 \\sim C885 \\sim C184 \\sim C183 \\sim C185: within 2A with
sigma of 0.005 and sigma for terminal atoms of 0.01 within 2A
C198 \\sim C199 \\sim C200 \\sim C195 \\sim C196 \\sim C197 \\sim C897 \\sim
C898 \\sim C899 \\sim C900 \\sim C895 \\sim C896: within 2A with sigma of 0.005
and sigma for terminal atoms of 0.01 within 2A
C201 \\sim C901 \\sim C202 \\sim C902 \\sim C203 \\sim C903: within 2A with
sigma of 0.005 and sigma for terminal atoms of 0.01 within 2A
C909 \\sim C209 \\sim C908 \\sim C208 \\sim C207 \\sim C907 \\sim C206 \\sim
C906 \\sim C205 \\sim C905 \\sim C204 \\sim C904: within 2A with sigma of 0.005
and sigma for terminal atoms of 0.01 within 2A
C220 \\sim C214 \\sim C215 \\sim C210 \\sim C211 \\sim C212 \\sim C213: within
2A with sigma of 0.005 and sigma for terminal atoms of 0.01 within 2A
C917 \\sim C918 \\sim C218 \\sim C217 \\sim C916 \\sim C216 \\sim C921 \\sim
C221 \\sim C920 \\sim C220 \\sim C919 \\sim C219: within 2A with sigma of 0.005
and sigma for terminal atoms of 0.01 within 2A
C817 \\sim C116 \\sim C815 \\sim C117 \\sim C816 \\sim C115 \\sim C114: within
2A with sigma of 0.005 and sigma for terminal atoms of 0.01 within 2A
C33 \\sim C34 \\sim C734 \\sim C35 \\sim C735: within 2A with sigma of 0.005
and sigma for terminal atoms of 0.01 within 2A
C92 \\sim C94 \\sim C794 \\sim C93 \\sim C793: within 2A with sigma of 0.005
and sigma for terminal atoms of 0.01 within 2A
Uanis(C155) \\sim Ueq: with sigma of 0.002 and sigma for terminal atoms of 0.004
Uanis(C137) \\sim Ueq: with sigma of 0.005 and sigma for terminal atoms of 0.01
Uanis(C141) \\sim Ueq: with sigma of 0.005 and sigma for terminal atoms of 0.01
Uanis(C117) \\sim Ueq: with sigma of 0.005 and sigma for terminal atoms of 0.01
Uanis(C139) \\sim Ueq, Uanis(C839) \\sim Ueq: with sigma of 0.004 and sigma for
terminal atoms of 0.008
3. Others
 Sof(C816)=Sof(H81A)=Sof(H81B)=Sof(H81C)=Sof(C815)=Sof(H81D)=Sof(H81E)=
 Sof(H81F)=Sof(C817)=Sof(H81G)=Sof(H81H)=Sof(H81I)=1-FVAR(1)
 Sof(C116)=Sof(H11M)=Sof(H11N)=Sof(H11O)=Sof(C115)=Sof(H11P)=Sof(H11Q)=
 Sof(H11R)=Sof(C117)=Sof(H11S)=Sof(H11T)=Sof(H11U)=FVAR(1)
 Sof(C124)=Sof(H124)=Sof(C126)=Sof(H12G)=Sof(H12H)=Sof(H12I)=Sof(C125)=
 Sof(H12J)=Sof(H12K)=Sof(H12L)=1-FVAR(2)
 Sof(C826)=Sof(H82A)=Sof(H82B)=Sof(H82C)=Sof(C825)=Sof(H82D)=Sof(H82E)=
 Sof(H82F)=Sof(C824)=Sof(H824)=FVAR(2)
 Sof(H13A)=Sof(C834)=Sof(H834)=Sof(C833)=Sof(H833)=Sof(C832)=Sof(H832)=
 Sof(C831)=Sof(C830)=Sof(C835)=Sof(C841)=Sof(H84A)=Sof(H84B)=Sof(H84C)=
 Sof(C839)=Sof(H839)=Sof(C840)=Sof(H84D)=Sof(H84E)=Sof(H84F)=1-FVAR(3)
 Sof(C130)=Sof(C135)=Sof(C134)=Sof(H134)=Sof(C133)=Sof(H133)=Sof(C132)=
 Sof(H132)=Sof(C131)=Sof(H136)=Sof(C139)=Sof(H139)=Sof(C140)=Sof(H14A)=
 Sof(H14B)=Sof(H14C)=Sof(C141)=Sof(H14D)=Sof(H14E)=Sof(H14F)=FVAR(3)
 Sof(C864)=Sof(H86A)=Sof(H86B)=Sof(H86C)=Sof(C862)=Sof(H86D)=Sof(H86E)=
 Sof(H86F)=Sof(C863)=Sof(H86G)=Sof(H86H)=Sof(H86I)=1-FVAR(4)
 Sof(C163)=Sof(H16D)=Sof(H16E)=Sof(H16F)=Sof(C162)=Sof(H16G)=Sof(H16H)=
 Sof(H16I)=Sof(C164)=Sof(H16J)=Sof(H16K)=Sof(H16L)=FVAR(4)
 Sof(C857)=Sof(H85A)=Sof(H85B)=Sof(H85C)=Sof(C856)=Sof(H85D)=Sof(H85E)=
 Sof(H85F)=Sof(C858)=Sof(H85G)=Sof(H85H)=Sof(H85I)=1-FVAR(5)
 Sof(C158)=Sof(H15D)=Sof(H15E)=Sof(H15F)=Sof(C156)=Sof(H15G)=Sof(H15H)=
 Sof(H15I)=Sof(C157)=Sof(H15J)=Sof(H15K)=Sof(H15L)=FVAR(5)
 Sof(C875)=Sof(H87A)=Sof(H87B)=Sof(H87C)=Sof(C876)=Sof(H87D)=Sof(H87E)=
 Sof(H87F)=Sof(C874)=Sof(H874)=Sof(C865)=Sof(C866)=Sof(C867)=Sof(H867)=
 Sof(C868)=Sof(H868)=Sof(C869)=Sof(H869)=Sof(C870)=Sof(C873)=Sof(H87G)=
 Sof(H87H)=Sof(H87I)=Sof(C872)=Sof(H87J)=Sof(H87K)=Sof(H87L)=Sof(C871)=
 Sof(H871)=1-FVAR(6)
 Sof(C165)=Sof(C166)=Sof(C167)=Sof(H167)=Sof(C168)=Sof(H168)=Sof(C169)=
 Sof(H169)=Sof(C170)=Sof(C171)=Sof(H171)=Sof(C174)=Sof(H174)=Sof(C173)=
 Sof(H17A)=Sof(H17B)=Sof(H17C)=Sof(C172)=Sof(H17D)=Sof(H17E)=Sof(H17F)=
 Sof(C175)=Sof(H17G)=Sof(H17H)=Sof(H17I)=Sof(C176)=Sof(H17J)=Sof(H17K)=
 Sof(H17L)=FVAR(6)
 Sof(C884)=Sof(H88A)=Sof(H88B)=Sof(H88C)=Sof(C885)=Sof(H88D)=Sof(H88E)=
 Sof(H88F)=Sof(C883)=Sof(H883)=1-FVAR(7)
 Sof(C183)=Sof(H183)=Sof(C185)=Sof(H18G)=Sof(H18H)=Sof(H18I)=Sof(C184)=
 Sof(H18J)=Sof(H18K)=Sof(H18L)=FVAR(7)
 Sof(C897)=Sof(H897)=Sof(C898)=Sof(H898)=Sof(C899)=Sof(H899)=Sof(C900)=
 Sof(H900)=Sof(C895)=Sof(H895)=Sof(C896)=Sof(H896)=1-FVAR(8)
 Sof(C197)=Sof(H197)=Sof(C198)=Sof(H198)=Sof(C199)=Sof(H199)=Sof(C200)=
 Sof(H200)=Sof(C195)=Sof(H195)=Sof(C196)=Sof(H196)=FVAR(8)
 Sof(C902)=Sof(H902)=Sof(C903)=Sof(H903)=Sof(C901)=Sof(H901)=1-FVAR(9)
 Sof(C202)=Sof(H202)=Sof(C203)=Sof(H203)=Sof(C201)=Sof(H201)=FVAR(9)
 Sof(C909)=Sof(H909)=Sof(C908)=Sof(H908)=Sof(C907)=Sof(H907)=Sof(C906)=
 Sof(H906)=Sof(C905)=Sof(H905)=Sof(C904)=Sof(H904)=1-FVAR(10)
 Sof(C206)=Sof(H206)=Sof(C205)=Sof(H205)=Sof(C204)=Sof(H204)=Sof(C209)=
 Sof(H209)=Sof(C208)=Sof(H208)=Sof(C207)=Sof(H207)=FVAR(10)
 Sof(C918)=Sof(H918)=Sof(C917)=Sof(H917)=Sof(C916)=Sof(H916)=Sof(C921)=
 Sof(H921)=Sof(C920)=Sof(H920)=Sof(C919)=Sof(H919)=1-FVAR(11)
 Sof(C219)=Sof(H219)=Sof(C218)=Sof(H218)=Sof(C217)=Sof(H217)=Sof(C216)=
 Sof(H216)=Sof(C221)=Sof(H221)=Sof(C220)=Sof(H220)=FVAR(11)
 Sof(H33A)=Sof(C735)=Sof(H73A)=Sof(H73B)=Sof(H73C)=Sof(C734)=Sof(H73D)=
 Sof(H73E)=Sof(H73F)=1-FVAR(12)
 Sof(H33)=Sof(C35)=Sof(H35A)=Sof(H35B)=Sof(H35C)=Sof(C34)=Sof(H34A)=Sof(H34B)=
 Sof(H34C)=FVAR(12)
 Sof(H92A)=Sof(C794)=Sof(H79D)=Sof(H79E)=Sof(H79F)=Sof(C793)=Sof(H79G)=
 Sof(H79H)=Sof(H79I)=1-FVAR(13)
 Sof(H92)=Sof(C93)=Sof(H93A)=Sof(H93B)=Sof(H93C)=Sof(C94)=Sof(H94A)=Sof(H94B)=
 Sof(H94C)=FVAR(13)
4.a Ternary CH refined with riding coordinates:
 C89(H89), C80(H80), C30(H30), C42(H42), C77(H77), C92(H92), C92(H92A),
 C33(H33), C33(H33A), C45(H45), C186(H186), C171(H171), C127(H127), C136(H136),
 C136(H13A), C139(H139), C183(H183), C174(H174), C124(H124), C874(H874),
 C883(H883), C839(H839), C871(H871), C824(H824)
4.b Aromatic/amide H refined with riding coordinates:
 C58(H58), C50(H50), C11(H11), C3(H3), C5(H5), C9(H9), C56(H56), C52(H52),
 C40(H40), C103(H103), C73(H73), C38(H38), C150(H150), C152(H152), C87(H87),
 C75(H75), C85(H85), C39(H39), C28(H28), C167(H167), C168(H168), C169(H169),
 C74(H74), C105(H105), C146(H146), C86(H86), C99(H99), C97(H97), C144(H144),
 C26(H26), C179(H179), C27(H27), C134(H134), C133(H133), C132(H132), C120(H120),
  C180(H180), C181(H181), C189(H189), C194(H194), C121(H121), C122(H122),
 C190(H190), C191(H191), C193(H193), C192(H192), C215(H215), C212(H212),
 C213(H213), C211(H211), C210(H210), C214(H214), C206(H206), C205(H205),
 C204(H204), C209(H209), C208(H208), C207(H207), C202(H202), C203(H203),
 C219(H219), C218(H218), C217(H217), C216(H216), C221(H221), C220(H220),
 C201(H201), C197(H197), C198(H198), C199(H199), C200(H200), C195(H195),
 C196(H196), C834(H834), C833(H833), C832(H832), C867(H867), C868(H868),
 C869(H869), C897(H897), C898(H898), C899(H899), C900(H900), C895(H895),
 C896(H896), C902(H902), C903(H903), C901(H901), C909(H909), C908(H908),
 C907(H907), C906(H906), C905(H905), C904(H904), C918(H918), C917(H917),
 C916(H916), C921(H921), C920(H920), C919(H919)
4.c Fitted hexagon refined as free rotating group:
 C165(C166,C167,C168,C169,C170), C130(C135,C134,C133,C132,C131), C206(C205,
 C204,C209,C208,C207), C219(C218,C217,C216,C221,C220), C197(C198,C199,C200,C195,
 C196), C834(C833,C832,C831,C830,C835), C865(C866,C867,C868,C869,C870),
 C897(C898,C899,C900,C895,C896), C909(C908,C907,C906,C905,C904), C918(C917,C916,
 C921,C920,C919)
4.d Idealised Me refined as rotating group:
 C19(H19A,H19B,H19C), C66(H66A,H66B,H66C), C18(H18M,H18N,H18O), C68(H68A,H68B,
 H68C), C15(H15M,H15N,H15O), C65(H65A,H65B,H65C), C112(H11A,H11B,H11C),
 C70(H70A,H70B,H70C), C160(H16A,H16B,H16C), C81(H81J,H81K,H81L), C17(H17M,H17N,
 H17O), C113(H11D,H11E,H11F), C159(H15A,H15B,H15C), C69(H69A,H69B,H69C),
 C23(H23A,H23B,H23C), C90(H90A,H90B,H90C), C16(H16M,H16N,H16O), C82(H82G,H82H,
 H82I), C64(H64A,H64B,H64C), C91(H91A,H91B,H91C), C31(H31A,H31B,H31C),
 C138(H13B,H13C,H13D), C47(H47A,H47B,H47C), C187(H18A,H18B,H18C), C44(H44A,H44B,
 H44C), C32(H32A,H32B,H32C), C188(H18D,H18E,H18F), C43(H43A,H43B,H43C),
 C78(H78A,H78B,H78C), C79(H79A,H79B,H79C), C21(H21A,H21B,H21C), C62(H62A,H62B,
 H62C), C140(H14A,H14B,H14C), C110(H11G,H11H,H11I), C22(H22A,H22B,H22C),
 C93(H93A,H93B,H93C), C111(H11J,H11K,H11L), C63(H63A,H63B,H63C), C158(H15D,H15E,
 H15F), C129(H12A,H12B,H12C), C116(H11M,H11N,H11O), C109(H10A,H10B,H10C),
 C115(H11P,H11Q,H11R), C35(H35A,H35B,H35C), C128(H12D,H12E,H12F), C137(H13E,
 H13F,H13G), C46(H46A,H46B,H46C), C94(H94A,H94B,H94C), C34(H34A,H34B,H34C),
 C173(H17A,H17B,H17C), C172(H17D,H17E,H17F), C163(H16D,H16E,H16F), C162(H16G,
 H16H,H16I), C185(H18G,H18H,H18I), C164(H16J,H16K,H16L), C126(H12G,H12H,H12I),
 C156(H15G,H15H,H15I), C175(H17G,H17H,H17I), C184(H18J,H18K,H18L), C125(H12J,
 H12K,H12L), C141(H14D,H14E,H14F), C176(H17J,H17K,H17L), C157(H15J,H15K,H15L),
 C816(H81A,H81B,H81C), C815(H81D,H81E,H81F), C826(H82A,H82B,H82C), C825(H82D,
 H82E,H82F), C864(H86A,H86B,H86C), C862(H86D,H86E,H86F), C863(H86G,H86H,H86I),
 C857(H85A,H85B,H85C), C856(H85D,H85E,H85F), C858(H85G,H85H,H85I), C875(H87A,
 H87B,H87C), C876(H87D,H87E,H87F), C873(H87G,H87H,H87I), C872(H87J,H87K,H87L),
 C884(H88A,H88B,H88C), C885(H88D,H88E,H88F), C841(H84A,H84B,H84C), C840(H84D,
 H84E,H84F), C117(H11S,H11T,H11U), C817(H81G,H81H,H81I), C735(H73A,H73B,H73C),
 C794(H79D,H79E,H79F), C734(H73D,H73E,H73F), C793(H79G,H79H,H79I)
;
_olex2_submission_special_instructions 'No special instructions were received'
_oxdiff_exptl_absorpt_empirical_details
;
Empirical correction (ABSPACK) includes:
- Absorption correction using spherical harmonics
- Frame scaling
;

loop_
_space_group_symop_operation_xyz
'x, y, z'
'-x+1/2, y+1/2, -z+1/2'
'-x, -y, -z'
'x-1/2, -y-1/2, z-1/2'

loop_
_atom_site_label
_atom_site_type_symbol
_atom_site_fract_x
_atom_site_fract_y
_atom_site_fract_z
_atom_site_U_iso_or_equiv
_atom_site_adp_type
_atom_site_occupancy
_atom_site_site_symmetry_order
_atom_site_calc_flag
_atom_site_refinement_flags_posn
_atom_site_refinement_flags_adp
_atom_site_refinement_flags_occupancy
_atom_site_disorder_assembly
_atom_site_disorder_group
O2 O 0.00908(6) 0.31101(2) 0.70671(2) 0.02892(18) Uani 1 1 d . . . . .
O1 O 0.12466(7) 0.31579(2) 0.78046(3) 0.03070(19) Uani 1 1 d . . . . .
O4 O 0.94969(8) 0.58277(3) 0.71545(3) 0.0399(2) Uani 1 1 d . . . . .
O3 O 0.93759(9) 0.57744(3) 0.79454(3) 0.0436(3) Uani 1 1 d . . . . .
N3 N -0.13598(8) 0.32008(3) 0.66107(3) 0.0267(2) Uani 1 1 d . . . . .
N2 N 0.26943(8) 0.32833(3) 0.82496(3) 0.0287(2) Uani 1 1 d . . . . .
N1 N 0.10681(8) 0.30635(3) 0.84491(3) 0.0295(2) Uani 1 1 d . . . . .
N4 N 0.02992(8) 0.29942(3) 0.64299(3) 0.0288(2) Uani 1 1 d . . . . .
N8 N 1.02660(9) 0.57711(3) 0.65909(3) 0.0341(2) Uani 1 1 d . . . . .
N7 N 0.84571(10) 0.59634(3) 0.65848(3) 0.0392(3) Uani 1 1 d . . . . .
N6 N 1.04048(12) 0.58723(3) 0.85300(3) 0.0460(3) Uani 1 1 d . . . . .
N5 N 0.86100(10) 0.56453(3) 0.84950(3) 0.0418(3) Uani 1 1 d . . . . .
C49 C -0.19622(9) 0.32502(3) 0.62634(4) 0.0273(2) Uani 1 1 d . . . . .
C71 C -0.18529(9) 0.32922(3) 0.69243(3) 0.0275(2) Uani 1 1 d . . . . .
C1 C 0.20905(9) 0.31771(3) 0.90562(4) 0.0288(3) Uani 1 1 d . . . . .
C12 C 0.33072(9) 0.33463(3) 0.85925(4) 0.0284(3) Uani 1 1 d . . . . .
C48 C -0.16564(9) 0.31880(3) 0.59169(4) 0.0283(3) Uani 1 1 d . . . . .
C60 C -0.07286(9) 0.30591(3) 0.58153(4) 0.0284(3) Uani 1 1 d . . . . .
C2 C 0.12256(9) 0.30647(3) 0.88459(4) 0.0286(3) Uani 1 1 d . . . . .
C59 C 0.01393(9) 0.29615(3) 0.60352(4) 0.0281(3) Uani 1 1 d . . . . .
C24 C 0.00509(9) 0.30020(4) 0.83108(4) 0.0309(3) Uani 1 1 d . . . . .
C83 C 0.13092(9) 0.29323(3) 0.65791(4) 0.0298(3) Uani 1 1 d . . . . .
C13 C 0.30094(9) 0.33023(3) 0.89435(4) 0.0282(3) Uani 1 1 d . . . . .
C76 C -0.24529(10) 0.30515(4) 0.70676(4) 0.0326(3) Uani 1 1 d . . . . .
C53 C -0.23068(10) 0.32399(4) 0.55872(4) 0.0324(3) Uani 1 1 d . . . . .
C58 C 0.08863(10) 0.28292(3) 0.58456(4) 0.0314(3) Uani 1 1 d . . . . .
H58 H 0.147483 0.275173 0.598998 0.038 Uiso 1 1 calc R U . . .
C50 C -0.29367(9) 0.33658(4) 0.62565(4) 0.0317(3) Uani 1 1 d . . . . .
H50 H -0.316331 0.341167 0.648786 0.038 Uiso 1 1 calc R U . . .
C154 C 0.96277(10) 0.58114(3) 0.59157(4) 0.0318(3) Uani 1 1 d . . . . .
C29 C -0.06195(10) 0.32682(4) 0.83328(4) 0.0348(3) Uani 1 1 d . . . . .
C36 C 0.31781(9) 0.33666(4) 0.79307(3) 0.0295(3) Uani 1 1 d . . . . .
C57 C 0.08102(10) 0.28056(3) 0.54593(4) 0.0324(3) Uani 1 1 d . . . . .
C6 C 0.21801(10) 0.31791(3) 0.94475(4) 0.0308(3) Uani 1 1 d . . . . .
C88 C 0.19936(10) 0.31942(4) 0.65616(4) 0.0318(3) Uani 1 1 d . . . . .
C153 C 1.03658(10) 0.57269(3) 0.62079(4) 0.0323(3) Uani 1 1 d . . . . .
C55 C -0.08141(10) 0.30361(4) 0.54250(4) 0.0314(3) Uani 1 1 d . . . . .
C41 C 0.37803(10) 0.31212(4) 0.77955(4) 0.0323(3) Uani 1 1 d . . . . .
C7 C 0.31832(10) 0.33103(4) 0.96151(4) 0.0325(3) Uani 1 1 d . . . . .
C11 C 0.42759(10) 0.34634(4) 0.85893(4) 0.0326(3) Uani 1 1 d . . . . .
H11 H 0.450364 0.348951 0.835475 0.039 Uiso 1 1 calc R U . . .
C8 C 0.36576(10) 0.33796(4) 0.92676(4) 0.0314(3) Uani 1 1 d . . . . .
C3 C 0.04783(10) 0.29518(3) 0.90478(4) 0.0317(3) Uani 1 1 d . . . . .
H3 H -0.011437 0.286931 0.891072 0.038 Uiso 1 1 calc R U . . .
C142 C 0.86409(11) 0.59505(3) 0.59143(4) 0.0333(3) Uani 1 1 d . . . . .
C72 C -0.18169(10) 0.36294(3) 0.70450(4) 0.0316(3) Uani 1 1 d . . . . .
C149 C 0.97979(11) 0.57738(4) 0.55447(4) 0.0344(3) Uani 1 1 d . . . . .
C51 C -0.35849(10) 0.34164(4) 0.59307(4) 0.0356(3) Uani 1 1 d . . . . .
C95 C 0.91965(11) 0.56688(3) 0.91757(4) 0.0353(3) Uani 1 1 d . . . . .
C5 C 0.14288(10) 0.30721(4) 0.96384(4) 0.0339(3) Uani 1 1 d . . . . .
H5 H 0.150493 0.307893 0.990316 0.041 Uiso 1 1 calc R U . . .
C102 C 1.05700(11) 0.58582(3) 0.95718(4) 0.0352(3) Uani 1 1 d . . . . .
C54 C -0.18228(10) 0.31546(4) 0.52458(4) 0.0337(3) Uani 1 1 d . . . . .
C4 C 0.05556(10) 0.29538(3) 0.94344(4) 0.0326(3) Uani 1 1 d . . . . .
C107 C 1.01763(11) 0.58195(3) 0.91948(4) 0.0353(3) Uani 1 1 d . . . . .
C9 C 0.45962(10) 0.35000(4) 0.92552(4) 0.0353(3) Uani 1 1 d . . . . .
H9 H 0.501680 0.355275 0.947881 0.042 Uiso 1 1 calc R U . . .
C56 C -0.00583(10) 0.29152(4) 0.52446(4) 0.0335(3) Uani 1 1 d . . . . .
H56 H -0.012815 0.290693 0.497992 0.040 Uiso 1 1 calc R U . . .
C37 C 0.31486(10) 0.37017(4) 0.78010(4) 0.0343(3) Uani 1 1 d . . . . .
C147 C 0.82181(11) 0.60017(4) 0.55431(4) 0.0366(3) Uani 1 1 d . . . . .
C100 C 0.90093(11) 0.56071(4) 0.95427(4) 0.0368(3) Uani 1 1 d . . . . .
C89 C 0.16747(10) 0.35490(4) 0.64299(4) 0.0361(3) Uani 1 1 d . . . . .
H89 H 0.094384 0.356252 0.641963 0.043 Uiso 1 1 calc R U . . .
C67 C 0.16639(10) 0.26679(4) 0.52695(4) 0.0355(3) Uani 1 1 d . . . . .
C84 C 0.16038(11) 0.26037(4) 0.66942(4) 0.0370(3) Uani 1 1 d . . . . .
C101 C 0.98536(11) 0.57322(4) 0.98246(4) 0.0359(3) Uani 1 1 d . . . . .
C52 C -0.32593(10) 0.33522(4) 0.55893(4) 0.0372(3) Uani 1 1 d . . . . .
H52 H -0.368501 0.338501 0.536203 0.045 Uiso 1 1 calc R U . . .
C10 C 0.49179(10) 0.35431(4) 0.89087(4) 0.0343(3) Uani 1 1 d . . . . .
C177 C 1.11657(12) 0.56950(4) 0.68336(4) 0.0379(3) Uani 1 1 d . . . . .
C96 C 0.84943(12) 0.55828(4) 0.88751(4) 0.0384(3) Uani 1 1 d . . . . .
C40 C 0.43356(10) 0.32176(4) 0.75184(4) 0.0376(3) Uani 1 1 d . . . . .
H40 H 0.473975 0.305481 0.741989 0.045 Uiso 1 1 calc R U . . .
C148 C 0.89119(11) 0.58880(4) 0.52754(4) 0.0364(3) Uani 1 1 d . . . . .
C143 C 0.81036(12) 0.60261(4) 0.62046(4) 0.0379(3) Uani 1 1 d . . . . .
C103 C 1.15060(12) 0.59811(4) 0.96825(4) 0.0387(3) Uani 1 1 d . . . . .
H103 H 1.174803 0.600697 0.993979 0.046 Uiso 1 1 calc R U . . .
C73 C -0.23604(11) 0.37178(4) 0.73303(4) 0.0384(3) Uani 1 1 d . . . . .
H73 H -0.232747 0.394305 0.742360 0.046 Uiso 1 1 calc R U . . .
C80 C -0.12531(11) 0.38968(4) 0.68589(4) 0.0376(3) Uani 1 1 d . . . . .
H80 H -0.107576 0.379648 0.662339 0.045 Uiso 1 1 calc R U . . .
C38 C 0.37208(11) 0.37840(4) 0.75239(4) 0.0394(3) Uani 1 1 d . . . . .
H38 H 0.370538 0.400861 0.742909 0.047 Uiso 1 1 calc R U . . .
C150 C 1.06750(11) 0.56519(4) 0.54508(4) 0.0387(3) Uani 1 1 d . . . . .
H150 H 1.076913 0.562987 0.519670 0.046 Uiso 1 1 calc R U . . .
C152 C 1.12438(11) 0.56001(4) 0.61046(4) 0.0388(3) Uani 1 1 d . . . . .
H152 H 1.175170 0.553618 0.629741 0.047 Uiso 1 1 calc R U . . .
C25 C -0.02693(11) 0.26720(4) 0.82094(4) 0.0383(3) Uani 1 1 d . . . . .
C14 C -0.02942(10) 0.28275(4) 0.96348(4) 0.0359(3) Uani 1 1 d . . . . .
C106 C 1.07419(13) 0.59071(4) 0.89167(4) 0.0401(3) Uani 1 1 d . . . . .
C87 C 0.29917(10) 0.31159(4) 0.66497(4) 0.0389(3) Uani 1 1 d . . . . .
H87 H 0.346971 0.328886 0.664228 0.047 Uiso 1 1 calc R U . . .
C104 C 1.20902(13) 0.60664(4) 0.94109(4) 0.0427(3) Uani 1 1 d . . . . .
C178 C 1.13413(13) 0.53615(4) 0.69603(4) 0.0417(3) Uani 1 1 d . . . . .
C75 C -0.29932(11) 0.31537(4) 0.73476(4) 0.0401(3) Uani 1 1 d . . . . .
H75 H -0.340116 0.299459 0.744991 0.048 Uiso 1 1 calc R U . . .
C30 C -0.02636(11) 0.36215(4) 0.84577(4) 0.0392(3) Uani 1 1 d . . . . .
H30 H 0.046197 0.360524 0.853768 0.047 Uiso 1 1 calc R U . . .
C19 C 0.30984(12) 0.36365(4) 0.98401(4) 0.0411(3) Uani 1 1 d . . . . .
H19A H 0.272897 0.380662 0.968069 0.062 Uiso 1 1 calc R U . . .
H19B H 0.375802 0.372333 0.992911 0.062 Uiso 1 1 calc R U . . .
H19C H 0.275418 0.358763 1.005394 0.062 Uiso 1 1 calc R U . . .
C42 C 0.38839(11) 0.27705(4) 0.79711(4) 0.0391(3) Uani 1 1 d . . . . .
H42 H 0.376578 0.279653 0.823618 0.047 Uiso 1 1 calc R U . . .
C66 C -0.17549(11) 0.34684(4) 0.50007(4) 0.0413(3) Uani 1 1 d . . . . .
H66A H -0.138075 0.341263 0.479695 0.062 Uiso 1 1 calc R U . . .
H66B H -0.142202 0.365134 0.515179 0.062 Uiso 1 1 calc R U . . .
H66C H -0.241846 0.354183 0.489677 0.062 Uiso 1 1 calc R U . . .
C77 C -0.25633(12) 0.26971(4) 0.69037(4) 0.0406(3) Uani 1 1 d . . . . .
H77 H -0.238672 0.271083 0.664514 0.049 Uiso 1 1 calc R U . . .
C85 C 0.26074(12) 0.25391(4) 0.67738(5) 0.0440(4) Uani 1 1 d . . . . .
H85 H 0.282450 0.231760 0.684749 0.053 Uiso 1 1 calc R U . . .
C18 C 0.37608(11) 0.30420(4) 0.98618(4) 0.0406(3) Uani 1 1 d . . . . .
H18M H 0.340148 0.298379 1.006903 0.061 Uiso 1 1 calc R U . . .
H18N H 0.440994 0.313201 0.996082 0.061 Uiso 1 1 calc R U . . .
H18O H 0.383990 0.283887 0.971329 0.061 Uiso 1 1 calc R U . . .
C39 C 0.43089(11) 0.35454(4) 0.73846(4) 0.0406(3) Uani 1 1 d . . . . .
H39 H 0.469544 0.360674 0.719669 0.049 Uiso 1 1 calc R U . . .
C28 C -0.16209(11) 0.31970(4) 0.82608(5) 0.0449(4) Uani 1 1 d . . . . .
H28 H -0.208457 0.337416 0.827178 0.054 Uiso 1 1 calc R U . . .
C165 C 0.7591(2) 0.60012(11) 0.68062(11) 0.0324(9) Uani 0.537(4) 1 d G . P A 1
C166 C 0.7413(2) 0.63144(8) 0.69588(10) 0.0449(10) Uani 0.537(4) 1 d G . P A 1
C167 C 0.6562(3) 0.63655(6) 0.71198(10) 0.0554(10) Uani 0.537(4) 1 d G . P A 1
H167 H 0.643991 0.657960 0.722415 0.066 Uiso 0.537(4) 1 calc R U P A 1
C168 C 0.5889(2) 0.61034(8) 0.71282(10) 0.0571(10) Uani 0.537(4) 1 d G . P A 1
H168 H 0.530749 0.613832 0.723819 0.069 Uiso 0.537(4) 1 calc R U P A 1
C169 C 0.6067(3) 0.57901(7) 0.69755(11) 0.0509(11) Uani 0.537(4) 1 d G . P A 1
H169 H 0.560762 0.561100 0.698119 0.061 Uiso 0.537(4) 1 calc R U P A 1
C170 C 0.6918(3) 0.57390(8) 0.68145(13) 0.0359(10) Uani 0.537(4) 1 d DG . P A 1
C74 C -0.29434(11) 0.34833(4) 0.74785(4) 0.0422(3) Uani 1 1 d . . . . .
H74 H -0.331145 0.354835 0.767077 0.051 Uiso 1 1 calc R U . . .
C105 C 1.16979(13) 0.60283(4) 0.90377(4) 0.0457(4) Uani 1 1 d . . . . .
H105 H 1.209864 0.608761 0.885361 0.055 Uiso 1 1 calc R U . . .
C68 C 0.12815(12) 0.23834(4) 0.49988(5) 0.0440(3) Uani 1 1 d . . . . .
H68A H 0.182903 0.228880 0.488470 0.066 Uiso 1 1 calc R U . . .
H68B H 0.078539 0.247477 0.480358 0.066 Uiso 1 1 calc R U . . .
H68C H 0.098579 0.220494 0.513528 0.066 Uiso 1 1 calc R U . . .
C15 C 0.00768(12) 0.25329(4) 0.98929(5) 0.0424(3) Uani 1 1 d . . . . .
H15M H 0.031132 0.234975 0.974498 0.064 Uiso 1 1 calc R U . . .
H15N H -0.046135 0.244917 1.002005 0.064 Uiso 1 1 calc R U . . .
H15O H 0.061737 0.261150 1.007840 0.064 Uiso 1 1 calc R U . . .
C151 C 1.14176(11) 0.55620(4) 0.57351(4) 0.0410(3) Uani 1 1 d . . . . .
C146 C 0.72836(12) 0.61329(4) 0.54500(4) 0.0449(4) Uani 1 1 d . . . . .
H146 H 0.701692 0.616565 0.519609 0.054 Uiso 1 1 calc R U . . .
C65 C -0.23776(11) 0.28714(4) 0.50140(4) 0.0425(3) Uani 1 1 d . . . . .
H65A H -0.303603 0.295130 0.491201 0.064 Uiso 1 1 calc R U . . .
H65B H -0.243492 0.267353 0.517303 0.064 Uiso 1 1 calc R U . . .
H65C H -0.201594 0.280858 0.480890 0.064 Uiso 1 1 calc R U . . .
C86 C 0.32925(11) 0.27899(4) 0.67477(5) 0.0458(4) Uani 1 1 d . . . . .
H86 H 0.397437 0.273865 0.679725 0.055 Uiso 1 1 calc R U . . .
C112 C 1.03154(13) 0.54473(4) 1.00798(4) 0.0438(3) Uani 1 1 d . . . . .
H11A H 1.055549 0.526834 0.992786 0.066 Uiso 1 1 calc R U . . .
H11B H 0.981972 0.535356 1.022179 0.066 Uiso 1 1 calc R U . . .
H11C H 1.086570 0.553828 1.025264 0.066 Uiso 1 1 calc R U . . .
C99 C 0.81539(12) 0.54563(4) 0.96195(4) 0.0438(3) Uani 1 1 d . . . . .
H99 H 0.804772 0.541859 0.987006 0.053 Uiso 1 1 calc R U . . .
C92 C 0.08602(12) 0.23203(4) 0.67120(5) 0.0451(4) Uani 1 1 d D U . . .
H92 H 0.019121 0.242367 0.665517 0.054 Uiso 0.793(6) 1 calc R U P B 1
H92A H 0.026113 0.241251 0.680555 0.054 Uiso 0.207(6) 1 calc R U P B 2
C70 C 0.25043(12) 0.25249(5) 0.55492(5) 0.0480(4) Uani 1 1 d . . . . .
H70A H 0.224980 0.234532 0.569646 0.072 Uiso 1 1 calc R U . . .
H70B H 0.278494 0.270625 0.571576 0.072 Uiso 1 1 calc R U . . .
H70C H 0.301518 0.243187 0.541407 0.072 Uiso 1 1 calc R U . . .
C20 C 0.59656(11) 0.36706(5) 0.88852(4) 0.0447(4) Uani 1 1 d . . . . .
C33 C 0.04600(13) 0.23831(4) 0.81945(5) 0.0463(4) Uani 1 1 d D U . . .
H33 H 0.102150 0.246974 0.807250 0.056 Uiso 0.802(5) 1 calc R U P C 1
H33A H 0.113097 0.248574 0.824639 0.056 Uiso 0.198(5) 1 calc R U P C 2
C97 C 0.76291(12) 0.54269(5) 0.89621(5) 0.0470(4) Uani 1 1 d . . . . .
H97 H 0.714153 0.536386 0.876162 0.056 Uiso 1 1 calc R U . . .
C119 C 0.76459(14) 0.52301(4) 0.80864(5) 0.0474(4) Uani 1 1 d . . . . .
B1 B 0.16647(10) 0.31686(4) 0.81605(4) 0.0279(3) Uani 1 1 d . . . . .
C61 C -0.46425(11) 0.35373(5) 0.59424(4) 0.0474(4) Uani 1 1 d . U . . .
C118 C 0.77349(14) 0.55568(4) 0.82419(4) 0.0466(4) Uani 1 1 d . . . . .
C45 C 0.25841(13) 0.39787(4) 0.79749(5) 0.0460(4) Uani 1 1 d . U . . .
H45 H 0.217081 0.386874 0.814781 0.055 Uiso 1 1 calc R U . . .
C186 C 1.06145(15) 0.50793(4) 0.68454(5) 0.0493(4) Uani 1 1 d . . . . .
H186 H 1.009384 0.517076 0.665044 0.059 Uiso 1 1 calc R U . . .
C160 C 0.91731(13) 0.61776(5) 0.50261(4) 0.0468(4) Uani 1 1 d . . . . .
H16A H 0.945256 0.636624 0.518201 0.070 Uiso 1 1 calc R U . . .
H16B H 0.857819 0.625400 0.486672 0.070 Uiso 1 1 calc R U . . .
H16C H 0.965575 0.609821 0.486986 0.070 Uiso 1 1 calc R U . . .
C81 C -0.02999(12) 0.39918(4) 0.71027(5) 0.0493(4) Uani 1 1 d . . . . .
H81J H -0.045074 0.410020 0.733171 0.074 Uiso 1 1 calc R U . . .
H81K H 0.007367 0.414930 0.696691 0.074 Uiso 1 1 calc R U . . .
H81L H 0.009164 0.378725 0.716652 0.074 Uiso 1 1 calc R U . . .
C182 C 1.18982(14) 0.59449(4) 0.68974(5) 0.0523(4) Uani 1 1 d . . . . .
C144 C 0.71599(14) 0.61619(4) 0.61018(5) 0.0508(4) Uani 1 1 d . . . . .
H144 H 0.678658 0.622016 0.629487 0.061 Uiso 1 1 calc R U . . .
B2 B -0.03200(10) 0.31030(4) 0.67103(4) 0.0267(3) Uani 1 1 d . . . . .
C17 C -0.11779(12) 0.27025(5) 0.93628(5) 0.0504(4) Uani 1 1 d . . . . .
H17M H -0.144277 0.289007 0.920217 0.076 Uiso 1 1 calc R U . . .
H17N H -0.168785 0.261800 0.950390 0.076 Uiso 1 1 calc R U . . .
H17O H -0.096757 0.251962 0.920870 0.076 Uiso 1 1 calc R U . . .
C26 C -0.12832(13) 0.26172(5) 0.81430(5) 0.0502(4) Uani 1 1 d . . . . .
H26 H -0.152194 0.239691 0.807468 0.060 Uiso 1 1 calc R U . . .
C113 C 0.95088(14) 0.60181(4) 1.00643(5) 0.0470(4) Uani 1 1 d . . . . .
H11D H 1.007316 0.610721 1.023146 0.070 Uiso 1 1 calc R U . . .
H11E H 0.901984 0.592924 1.021252 0.070 Uiso 1 1 calc R U . . .
H11F H 0.921368 0.620005 0.990184 0.070 Uiso 1 1 calc R U . . .
C159 C 0.84745(13) 0.55904(5) 0.50343(5) 0.0485(4) Uani 1 1 d . . . . .
H15A H 0.896520 0.550455 0.488513 0.073 Uiso 1 1 calc R U . . .
H15B H 0.789217 0.566741 0.486809 0.073 Uiso 1 1 calc R U . . .
H15C H 0.828689 0.540939 0.519581 0.073 Uiso 1 1 calc R U . . .
C114 C 1.31497(14) 0.61905(5) 0.95239(5) 0.0527(4) Uani 1 1 d D U . . .
C69 C 0.20764(13) 0.29540(4) 0.50512(5) 0.0493(4) Uani 1 1 d . . . . .
H69A H 0.261631 0.286675 0.492731 0.074 Uiso 1 1 calc R U . . .
H69B H 0.232159 0.313629 0.522301 0.074 Uiso 1 1 calc R U . . .
H69C H 0.155519 0.304212 0.486342 0.074 Uiso 1 1 calc R U . . .
C23 C 0.61439(11) 0.37392(5) 0.84846(5) 0.0488(4) Uani 1 1 d . . . . .
H23A H 0.681158 0.382732 0.848515 0.073 Uiso 1 1 calc R U . . .
H23B H 0.566597 0.390617 0.837068 0.073 Uiso 1 1 calc R U . . .
H23C H 0.606847 0.352811 0.834108 0.073 Uiso 1 1 calc R U . . .
C179 C 1.22387(15) 0.52897(4) 0.71731(5) 0.0520(4) Uani 1 1 d . . . . .
H179 H 1.235645 0.506864 0.727302 0.062 Uiso 1 1 calc R U . . .
C90 C 0.19210(14) 0.36235(4) 0.60388(5) 0.0485(4) Uani 1 1 d . . . . .
H90A H 0.168770 0.385079 0.596206 0.073 Uiso 1 1 calc R U . . .
H90B H 0.159851 0.345600 0.586305 0.073 Uiso 1 1 calc R U . . .
H90C H 0.263488 0.361155 0.604055 0.073 Uiso 1 1 calc R U . . .
C145 C 0.67376(13) 0.62164(5) 0.57348(5) 0.0515(4) Uani 1 1 d . . . . .
C98 C 0.74464(12) 0.53597(5) 0.93238(5) 0.0487(4) Uani 1 1 d . . . . .
C171 C 0.7120(7) 0.53961(14) 0.66370(19) 0.0534(18) Uani 0.537(4) 1 d D U P A 1
H171 H 0.776907 0.540601 0.654127 0.064 Uiso 0.537(4) 1 calc R U P A 1
C16 C -0.06450(13) 0.31154(4) 0.98670(6) 0.0518(4) Uani 1 1 d . . . . .
H16M H -0.009312 0.319689 1.004568 0.078 Uiso 1 1 calc R U . . .
H16N H -0.116828 0.303219 1.000230 0.078 Uiso 1 1 calc R U . . .
H16O H -0.089821 0.330135 0.970178 0.078 Uiso 1 1 calc R U . . .
C82 C -0.18677(14) 0.42126(4) 0.67531(5) 0.0525(4) Uani 1 1 d . . . . .
H82G H -0.248603 0.414770 0.660095 0.079 Uiso 1 1 calc R U . . .
H82H H -0.150146 0.436654 0.661039 0.079 Uiso 1 1 calc R U . . .
H82I H -0.201069 0.432674 0.698003 0.079 Uiso 1 1 calc R U . . .
C64 C -0.48600(11) 0.35994(5) 0.63394(5) 0.0509(4) Uani 1 1 d . U . . .
H64A H -0.478747 0.338686 0.648032 0.076 Uiso 1 1 calc R U . . .
H64B H -0.553428 0.368358 0.633150 0.076 Uiso 1 1 calc R U . . .
H64C H -0.439785 0.376761 0.646111 0.076 Uiso 1 1 calc R U . . .
C27 C -0.19475(12) 0.28741(5) 0.81740(5) 0.0535(4) Uani 1 1 d . . . . .
H27 H -0.263315 0.282766 0.813520 0.064 Uiso 1 1 calc R U . . .
C91 C 0.21273(14) 0.38220(4) 0.66987(5) 0.0514(4) Uani 1 1 d . . . . .
H91A H 0.284184 0.382562 0.670037 0.077 Uiso 1 1 calc R U . . .
H91B H 0.197866 0.377267 0.695030 0.077 Uiso 1 1 calc R U . . .
H91C H 0.185202 0.404325 0.661793 0.077 Uiso 1 1 calc R U . . .
C130 C 1.0982(2) 0.60134(8) 0.82975(8) 0.0395(9) Uani 0.547(4) 1 d G . P D 1
C135 C 1.1710(2) 0.57993(6) 0.82008(9) 0.0416(10) Uani 0.547(4) 1 d G . P D 1
C134 C 1.2379(2) 0.59173(6) 0.79756(8) 0.0505(9) Uani 0.547(4) 1 d G . P D 1
H134 H 1.287674 0.577103 0.790950 0.061 Uiso 0.547(4) 1 calc R U P D 1
C133 C 1.2320(2) 0.62495(6) 0.78471(8) 0.0583(11) Uani 0.547(4) 1 d G . P D 1
H133 H 1.277781 0.633016 0.769321 0.070 Uiso 0.547(4) 1 calc R U P D 1
C132 C 1.1592(3) 0.64636(5) 0.79438(7) 0.0523(9) Uani 0.547(4) 1 d G . P D 1
H132 H 1.155206 0.669055 0.785603 0.063 Uiso 0.547(4) 1 calc R U P D 1
C131 C 1.0923(2) 0.63455(7) 0.81690(7) 0.0421(9) Uani 0.547(4) 1 d DG . P D 1
C161 C 1.24042(12) 0.54184(5) 0.56524(5) 0.0535(4) Uani 1 1 d D U . . .
C120 C 0.67626(15) 0.51424(5) 0.78707(5) 0.0571(5) Uani 1 1 d . . . . .
H120 H 0.669727 0.492472 0.775817 0.068 Uiso 1 1 calc R U . . .
C31 C -0.07187(15) 0.37460(5) 0.87922(5) 0.0557(4) Uani 1 1 d . . . . .
H31A H -0.142702 0.377919 0.872026 0.084 Uiso 1 1 calc R U . . .
H31B H -0.041389 0.396122 0.887946 0.084 Uiso 1 1 calc R U . . .
H31C H -0.060870 0.357789 0.899287 0.084 Uiso 1 1 calc R U . . .
B4 B 0.94140(14) 0.58516(4) 0.67833(4) 0.0366(3) Uani 1 1 d . . . . .
C127 C 0.84409(15) 0.49650(4) 0.81766(6) 0.0575(5) Uani 1 1 d . U . . .
H127 H 0.906082 0.508242 0.828461 0.069 Uiso 1 1 calc R U . . .
C136 C 1.19385(16) 0.54092(5) 0.83816(5) 0.0580(5) Uani 1 1 d . . . . .
H136 H 1.164586 0.540303 0.861974 0.070 Uiso 0.547(4) 1 calc R U P D 1
H13A H 1.163879 0.541756 0.861812 0.070 Uiso 0.453(4) 1 calc R U P D 2
C180 C 1.29632(16) 0.55331(5) 0.72426(5) 0.0616(5) Uani 1 1 d . . . . .
H180 H 1.357520 0.547836 0.738637 0.074 Uiso 1 1 calc R U . . .
C138 C 1.13414(16) 0.51637(5) 0.81171(6) 0.0591(5) Uani 1 1 d . . . . .
H13B H 1.066062 0.524388 0.806445 0.089 Uiso 1 1 calc R U . . .
H13C H 1.135223 0.493903 0.823265 0.089 Uiso 1 1 calc R U . . .
H13D H 1.162644 0.515002 0.788379 0.089 Uiso 1 1 calc R U . . .
C47 C 0.19117(15) 0.41746(5) 0.76859(6) 0.0629(5) Uani 1 1 d . U . . .
H47A H 0.230499 0.429249 0.751949 0.094 Uiso 1 1 calc R U . . .
H47B H 0.153698 0.434048 0.781032 0.094 Uiso 1 1 calc R U . . .
H47C H 0.145644 0.401792 0.754009 0.094 Uiso 1 1 calc R U . . .
C108 C 0.64947(13) 0.51823(6) 0.94024(6) 0.0648(5) Uani 1 1 d . U . . .
C187 C 1.10999(18) 0.47789(5) 0.66773(6) 0.0647(5) Uani 1 1 d . . . . .
H18A H 1.158189 0.467472 0.686872 0.097 Uiso 1 1 calc R U . . .
H18B H 1.143242 0.485754 0.647030 0.097 Uiso 1 1 calc R U . . .
H18C H 1.059682 0.461173 0.658505 0.097 Uiso 1 1 calc R U . . .
C123 C 0.69305(17) 0.57817(5) 0.81959(6) 0.0649(6) Uani 1 1 d D . . . .
C181 C 1.27949(16) 0.58574(5) 0.71018(6) 0.0649(6) Uani 1 1 d . . . . .
H181 H 1.330079 0.602256 0.714584 0.078 Uiso 1 1 calc R U . . .
C44 C 0.31097(16) 0.25236(5) 0.77873(7) 0.0644(5) Uani 1 1 d . . . . .
H44A H 0.323512 0.247500 0.753259 0.097 Uiso 1 1 calc R U . . .
H44B H 0.245483 0.262449 0.777992 0.097 Uiso 1 1 calc R U . . .
H44C H 0.314162 0.231278 0.793137 0.097 Uiso 1 1 calc R U . . .
C189 C -0.07835(17) 0.41708(6) 0.57929(6) 0.0643(5) Uani 1 1 d . . . . .
H189 H -0.048829 0.395278 0.580072 0.077 Uiso 1 1 calc R U . . .
B3 B 0.94536(16) 0.57631(4) 0.83181(5) 0.0421(4) Uani 1 1 d . . . . .
C32 C -0.0418(2) 0.38721(5) 0.81398(6) 0.0703(6) Uani 1 1 d . . . . .
H32A H -0.008280 0.379146 0.793447 0.105 Uiso 1 1 calc R U . . .
H32B H -0.014905 0.409273 0.822574 0.105 Uiso 1 1 calc R U . . .
H32C H -0.112388 0.389482 0.805295 0.105 Uiso 1 1 calc R U . . .
C188 C 1.01137(18) 0.49572(5) 0.71732(6) 0.0654(6) Uani 1 1 d . . . . .
H18D H 0.958957 0.479679 0.708309 0.098 Uiso 1 1 calc R U . . .
H18E H 0.983138 0.515144 0.728957 0.098 Uiso 1 1 calc R U . . .
H18F H 1.059902 0.484517 0.735718 0.098 Uiso 1 1 calc R U . . .
C43 C 0.49089(15) 0.26207(6) 0.79811(7) 0.0684(6) Uani 1 1 d . . . . .
H43A H 0.495466 0.241002 0.812558 0.103 Uiso 1 1 calc R U . . .
H43B H 0.539847 0.278254 0.809800 0.103 Uiso 1 1 calc R U . . .
H43C H 0.503376 0.257311 0.772604 0.103 Uiso 1 1 calc R U . . .
C78 C -0.36101(16) 0.25650(6) 0.68697(7) 0.0705(6) Uani 1 1 d . . . . .
H78A H -0.379769 0.253475 0.711920 0.106 Uiso 1 1 calc R U . . .
H78B H -0.365254 0.234722 0.673863 0.106 Uiso 1 1 calc R U . . .
H78C H -0.405603 0.272784 0.672924 0.106 Uiso 1 1 calc R U . . .
C194 C -0.17836(18) 0.42008(6) 0.57738(6) 0.0701(6) Uani 1 1 d . . . . .
H194 H -0.218363 0.400379 0.576515 0.084 Uiso 1 1 calc R U . . .
C79 C -0.18390(19) 0.24508(5) 0.71209(7) 0.0710(6) Uani 1 1 d . . . . .
H79A H -0.117088 0.254256 0.713792 0.106 Uiso 1 1 calc R U . . .
H79B H -0.186915 0.223211 0.699172 0.106 Uiso 1 1 calc R U . . .
H79C H -0.201259 0.241967 0.737246 0.106 Uiso 1 1 calc R U . . .
C121 C 0.59804(17) 0.53645(5) 0.78168(6) 0.0672(6) Uani 1 1 d . . . . .
H121 H 0.538484 0.529961 0.766794 0.081 Uiso 1 1 calc R U . . .
C122 C 0.60641(19) 0.56788(5) 0.79783(6) 0.0756(7) Uani 1 1 d . . . . .
H122 H 0.552016 0.582962 0.794122 0.091 Uiso 1 1 calc R U . . .
C190 C -0.02058(17) 0.44568(6) 0.58009(6) 0.0705(6) Uani 1 1 d . . . . .
H190 H 0.048644 0.443505 0.580987 0.085 Uiso 1 1 calc R U . . .
C155 C 0.56995(16) 0.63664(6) 0.56487(6) 0.0713(6) Uani 1 1 d D U . . .
C21 C 0.66971(13) 0.34035(7) 0.90551(6) 0.0766(7) Uani 1 1 d . . . . .
H21A H 0.661117 0.319586 0.890588 0.115 Uiso 1 1 calc R U . . .
H21B H 0.658111 0.335468 0.931094 0.115 Uiso 1 1 calc R U . . .
H21C H 0.736898 0.348846 0.905780 0.115 Uiso 1 1 calc R U . . .
C139 C 1.0393(4) 0.66190(12) 0.83074(14) 0.0582(12) Uani 0.547(4) 1 d D U P D 1
H139 H 0.975713 0.652705 0.837049 0.070 Uiso 0.547(4) 1 calc R U P D 1
C62 C -0.48028(17) 0.38710(7) 0.57305(6) 0.0832(8) Uani 1 1 d . U . . .
H62A H -0.435533 0.404307 0.585303 0.125 Uiso 1 1 calc R U . . .
H62B H -0.548466 0.394537 0.572888 0.125 Uiso 1 1 calc R U . . .
H62C H -0.467159 0.383895 0.547345 0.125 Uiso 1 1 calc R U . . .
C183 C 1.1654(4) 0.63068(13) 0.67578(17) 0.0612(12) Uani 0.634(4) 1 d D U P E 1
H183 H 1.125431 0.628906 0.650577 0.073 Uiso 0.634(4) 1 calc R U P E 1
C140 C 1.0885(6) 0.68099(16) 0.86419(15) 0.0544(15) Uani 0.547(4) 1 d D U P D 1
H14A H 1.151429 0.690117 0.858765 0.082 Uiso 0.547(4) 1 calc R U P D 1
H14B H 1.100228 0.665638 0.885619 0.082 Uiso 0.547(4) 1 calc R U P D 1
H14C H 1.046010 0.699643 0.869969 0.082 Uiso 0.547(4) 1 calc R U P D 1
C110 C 0.67616(16) 0.48486(6) 0.96101(7) 0.0720(6) Uani 1 1 d . U . . .
H11G H 0.720128 0.489551 0.984143 0.108 Uiso 1 1 calc R U . . .
H11H H 0.709297 0.469794 0.945185 0.108 Uiso 1 1 calc R U . . .
H11I H 0.616089 0.473946 0.966938 0.108 Uiso 1 1 calc R U . . .
C191 C -0.0625(2) 0.47740(7) 0.57959(7) 0.0776(6) Uani 1 1 d . . . . .
H191 H -0.022248 0.497034 0.580227 0.093 Uiso 1 1 calc R U . . .
C193 C -0.22080(19) 0.45176(7) 0.57671(7) 0.0810(7) Uani 1 1 d . . . . .
H193 H -0.290176 0.453879 0.575244 0.097 Uiso 1 1 calc R U . . .
C22 C 0.61349(19) 0.40052(7) 0.90981(7) 0.0866(9) Uani 1 1 d . . . . .
H22A H 0.680259 0.408679 0.908289 0.130 Uiso 1 1 calc R U . . .
H22B H 0.605388 0.396955 0.936008 0.130 Uiso 1 1 calc R U . . .
H22C H 0.565649 0.417360 0.898763 0.130 Uiso 1 1 calc R U . . .
C93 C 0.0939(3) 0.20528(8) 0.64184(9) 0.0594(8) Uani 0.793(6) 1 d D U P B 1
H93A H 0.159128 0.194746 0.646272 0.089 Uiso 0.793(6) 1 calc R U P B 1
H93B H 0.084368 0.215792 0.617074 0.089 Uiso 0.793(6) 1 calc R U P B 1
H93C H 0.043321 0.187966 0.643139 0.089 Uiso 0.793(6) 1 calc R U P B 1
C111 C 0.59624(16) 0.54144(7) 0.96506(7) 0.0792(7) Uani 1 1 d . U . . .
H11J H 0.536349 0.530236 0.970735 0.119 Uiso 1 1 calc R U . . .
H11K H 0.578776 0.562766 0.951934 0.119 Uiso 1 1 calc R U . . .
H11L H 0.639665 0.546134 0.988326 0.119 Uiso 1 1 calc R U . . .
C63 C -0.53550(13) 0.32633(8) 0.57657(7) 0.0870(8) Uani 1 1 d . U . . .
H63A H -0.522303 0.321691 0.551122 0.131 Uiso 1 1 calc R U . . .
H63B H -0.603373 0.334280 0.575854 0.131 Uiso 1 1 calc R U . . .
H63C H -0.526226 0.305557 0.591451 0.131 Uiso 1 1 calc R U . . .
C192 C -0.1625(2) 0.48055(7) 0.57817(7) 0.0818(7) Uani 1 1 d . . . . .
H192 H -0.191719 0.502365 0.578186 0.098 Uiso 1 1 calc R U . . .
C215 C 0.7820(3) 0.66834(8) 0.92102(6) 0.0933(8) Uani 1 1 d . U . . .
H215 H 0.771962 0.644801 0.924402 0.112 Uiso 1 1 calc R U . . .
C174 C 0.8110(4) 0.66211(13) 0.69252(15) 0.0615(14) Uani 0.537(4) 1 d D . P A 1
H174 H 0.878210 0.653019 0.690786 0.074 Uiso 0.537(4) 1 calc R U P A 1
C158 C 0.5116(5) 0.63855(13) 0.59659(16) 0.0687(14) Uani 0.646(4) 1 d D U P F 1
H15D H 0.443332 0.644453 0.587162 0.103 Uiso 0.646(4) 1 calc R U P F 1
H15E H 0.539762 0.655907 0.614277 0.103 Uiso 0.646(4) 1 calc R U P F 1
H15F H 0.513310 0.616556 0.609210 0.103 Uiso 0.646(4) 1 calc R U P F 1
C212 C 0.8107(2) 0.73692(8) 0.91101(6) 0.0874(7) Uani 1 1 d . U . . .
H212 H 0.820524 0.760462 0.907545 0.105 Uiso 1 1 calc R U . . .
C129 C 0.8643(2) 0.47712(7) 0.78362(7) 0.0841(7) Uani 1 1 d . U . . .
H12A H 0.807925 0.462537 0.774979 0.126 Uiso 1 1 calc R U . . .
H12B H 0.923207 0.463148 0.789948 0.126 Uiso 1 1 calc R U . . .
H12C H 0.874732 0.493086 0.763814 0.126 Uiso 1 1 calc R U . . .
C213 C 0.8895(2) 0.71544(8) 0.91567(7) 0.0905(7) Uani 1 1 d . U . . .
H213 H 0.954009 0.724138 0.915502 0.109 Uiso 1 1 calc R U . . .
C116 C 1.31477(19) 0.64971(6) 0.97807(8) 0.0700(7) Uani 0.862(3) 1 d D U P G 1
H11M H 1.282261 0.643737 0.999646 0.105 Uiso 0.862(3) 1 calc R U P G 1
H11N H 1.279238 0.668416 0.964433 0.105 Uiso 0.862(3) 1 calc R U P G 1
H11O H 1.382670 0.656676 0.986631 0.105 Uiso 0.862(3) 1 calc R U P G 1
C124 C 0.6808(3) 0.61001(11) 0.84481(12) 0.0462(10) Uani 0.508(4) 1 d D U P H 2
H124 H 0.745845 0.613650 0.860509 0.055 Uiso 0.508(4) 1 calc R U P H 2
C109 C 0.57997(17) 0.50983(9) 0.90456(7) 0.0945(9) Uani 1 1 d . U . . .
H10A H 0.614335 0.495526 0.888382 0.142 Uiso 1 1 calc R U . . .
H10B H 0.558855 0.530855 0.891437 0.142 Uiso 1 1 calc R U . . .
H10C H 0.522289 0.497752 0.911028 0.142 Uiso 1 1 calc R U . . .
C115 C 1.37314(18) 0.59106(6) 0.97653(8) 0.0692(7) Uani 0.862(3) 1 d D U P G 1
H11P H 1.439757 0.599185 0.985357 0.104 Uiso 0.862(3) 1 calc R U P G 1
H11Q H 1.376880 0.570618 0.961425 0.104 Uiso 0.862(3) 1 calc R U P G 1
H11R H 1.339369 0.585771 0.997977 0.104 Uiso 0.862(3) 1 calc R U P G 1
C35 C 0.0005(2) 0.20802(6) 0.79663(8) 0.0607(7) Uani 0.802(5) 1 d D U P C 1
H35A H 0.052657 0.192180 0.792197 0.091 Uiso 0.802(5) 1 calc R U P C 1
H35B H -0.033690 0.216054 0.772680 0.091 Uiso 0.802(5) 1 calc R U P C 1
H35C H -0.046376 0.196506 0.810455 0.091 Uiso 0.802(5) 1 calc R U P C 1
C128 C 0.8166(3) 0.47120(6) 0.84654(7) 0.0969(9) Uani 1 1 d . U . . .
H12D H 0.803694 0.483410 0.868938 0.145 Uiso 1 1 calc R U . . .
H12E H 0.870917 0.455256 0.853107 0.145 Uiso 1 1 calc R U . . .
H12F H 0.757408 0.458718 0.836067 0.145 Uiso 1 1 calc R U . . .
C137 C 1.2990(2) 0.52774(9) 0.84746(8) 0.0950(9) Uani 1 1 d . U . . .
H13E H 1.328407 0.525292 0.824421 0.142 Uiso 1 1 calc R U . . .
H13F H 1.298211 0.505692 0.859845 0.142 Uiso 1 1 calc R U . . .
H13G H 1.337929 0.543795 0.864095 0.142 Uiso 1 1 calc R U . . .
C211 C 0.7181(3) 0.72459(8) 0.91131(7) 0.0933(8) Uani 1 1 d . U . . .
H211 H 0.663627 0.739641 0.908008 0.112 Uiso 1 1 calc R U . . .
C46 C 0.3281(2) 0.42269(7) 0.82009(8) 0.0929(9) Uani 1 1 d . U . . .
H46A H 0.372538 0.410239 0.838826 0.139 Uiso 1 1 calc R U . . .
H46B H 0.289781 0.439012 0.832560 0.139 Uiso 1 1 calc R U . . .
H46C H 0.366582 0.434767 0.803387 0.139 Uiso 1 1 calc R U . . .
C210 C 0.7027(3) 0.69056(9) 0.91635(7) 0.0948(8) Uani 1 1 d . U . . .
H210 H 0.637883 0.682251 0.916639 0.114 Uiso 1 1 calc R U . . .
C94 C 0.0936(2) 0.21686(7) 0.71050(7) 0.0577(8) Uani 0.793(6) 1 d D U P B 1
H94A H 0.041940 0.199814 0.711132 0.087 Uiso 0.793(6) 1 calc R U P B 1
H94B H 0.085437 0.234856 0.728470 0.087 Uiso 0.793(6) 1 calc R U P B 1
H94C H 0.158182 0.206228 0.717001 0.087 Uiso 0.793(6) 1 calc R U P B 1
C214 C 0.8760(3) 0.68108(8) 0.92066(7) 0.0962(8) Uani 1 1 d . U . . .
H214 H 0.930990 0.666259 0.923823 0.115 Uiso 1 1 calc R U . . .
C34 C 0.0877(3) 0.22502(7) 0.85841(8) 0.0655(8) Uani 0.802(5) 1 d D U P C 1
H34A H 0.033339 0.219198 0.872190 0.098 Uiso 0.802(5) 1 calc R U P C 1
H34B H 0.128519 0.242577 0.872001 0.098 Uiso 0.802(5) 1 calc R U P C 1
H34C H 0.127738 0.204830 0.855858 0.098 Uiso 0.802(5) 1 calc R U P C 1
C173 C 0.7132(4) 0.51072(15) 0.69162(16) 0.0585(12) Uani 0.537(4) 1 d D U P A 1
H17A H 0.764416 0.514934 0.712807 0.088 Uiso 0.537(4) 1 calc R U P A 1
H17B H 0.727055 0.489371 0.679542 0.088 Uiso 0.537(4) 1 calc R U P A 1
H17C H 0.649058 0.509255 0.700491 0.088 Uiso 0.537(4) 1 calc R U P A 1
C206 C 0.9146(8) 0.7299(3) 0.6020(3) 0.0853(16) Uani 0.317(15) 1 d G U P I 1
H206 H 0.851945 0.738879 0.604926 0.102 Uiso 0.317(15) 1 calc R U P I 1
C205 C 0.9259(9) 0.6953(3) 0.5968(3) 0.0817(16) Uani 0.317(15) 1 d G U P I 1
H205 H 0.870904 0.680647 0.596233 0.098 Uiso 0.317(15) 1 calc R U P I 1
C204 C 1.0176(10) 0.6822(3) 0.5924(3) 0.0784(17) Uani 0.317(15) 1 d G U P I 1
H204 H 1.025339 0.658601 0.588909 0.094 Uiso 0.317(15) 1 calc R U P I 1
C209 C 1.0981(9) 0.7037(3) 0.5933(3) 0.0817(15) Uani 0.317(15) 1 d G U P I 1
H209 H 1.160816 0.694786 0.590277 0.098 Uiso 0.317(15) 1 calc R U P I 1
C208 C 1.0869(9) 0.7383(3) 0.5984(3) 0.0792(16) Uani 0.317(15) 1 d G U P I 1
H208 H 1.141859 0.753018 0.598970 0.095 Uiso 0.317(15) 1 calc R U P I 1
C207 C 0.9951(9) 0.7514(3) 0.6028(3) 0.0819(17) Uani 0.317(15) 1 d G U P I 1
H207 H 0.987424 0.775065 0.606294 0.098 Uiso 0.317(15) 1 calc R U P I 1
C202 C 0.4944(5) 0.5165(2) 0.4664(2) 0.0749(12) Uani 0.493(10) 1 d . U P J 1
H202 H 0.484460 0.524025 0.441198 0.090 Uiso 0.493(10) 1 calc R U P J 1
C203 C 0.5544(6) 0.5347(2) 0.4914(2) 0.0847(12) Uani 0.493(10) 1 d . U P J 1
H203 H 0.587446 0.555504 0.488663 0.102 Uiso 0.493(10) 1 calc R U P J 1
C219 C 1.2741(2) 0.44940(7) 0.92243(9) 0.0906(9) Uani 0.757(5) 1 d G U P K 1
H219 H 1.330095 0.435011 0.925231 0.109 Uiso 0.757(5) 1 calc R U P K 1
C218 C 1.28194(16) 0.48236(8) 0.93601(10) 0.0858(9) Uani 0.757(5) 1 d G U P K 1
H218 H 1.343321 0.490497 0.948090 0.103 Uiso 0.757(5) 1 calc R U P K 1
C217 C 1.2000(2) 0.50341(5) 0.93191(9) 0.0765(8) Uani 0.757(5) 1 d G U P K 1
H217 H 1.205361 0.525940 0.941191 0.092 Uiso 0.757(5) 1 calc R U P K 1
C216 C 1.11018(16) 0.49151(7) 0.91423(7) 0.0710(8) Uani 0.757(5) 1 d G U P K 1
H216 H 1.054173 0.505898 0.911434 0.085 Uiso 0.757(5) 1 calc R U P K 1
C221 C 1.1023(2) 0.45855(7) 0.90066(7) 0.0791(9) Uani 0.757(5) 1 d G U P K 1
H221 H 1.040945 0.450412 0.888575 0.095 Uiso 0.757(5) 1 calc R U P K 1
C220 C 1.1843(3) 0.43749(4) 0.90475(8) 0.0887(9) Uani 0.757(5) 1 d G U P K 1
H220 H 1.178905 0.414968 0.895473 0.106 Uiso 0.757(5) 1 calc R U P K 1
C172 C 0.6306(5) 0.53371(17) 0.63109(13) 0.0697(14) Uani 0.537(4) 1 d D U P A 1
H17D H 0.566531 0.534146 0.640156 0.104 Uiso 0.537(4) 1 calc R U P A 1
H17E H 0.640124 0.511625 0.619768 0.104 Uiso 0.537(4) 1 calc R U P A 1
H17F H 0.632861 0.551573 0.612432 0.104 Uiso 0.537(4) 1 calc R U P A 1
C201 C 0.4466(5) 0.4876(2) 0.47514(18) 0.0772(13) Uani 0.493(10) 1 d . U P J 1
H201 H 0.402260 0.479653 0.454471 0.093 Uiso 0.493(10) 1 calc R U P J 1
C163 C 1.2449(2) 0.50325(8) 0.57673(10) 0.0696(9) Uani 0.703(4) 1 d D U P L 1
H16D H 1.247765 0.501329 0.603852 0.104 Uiso 0.703(4) 1 calc R U P L 1
H16E H 1.303671 0.492842 0.568981 0.104 Uiso 0.703(4) 1 calc R U P L 1
H16F H 1.186080 0.491624 0.564485 0.104 Uiso 0.703(4) 1 calc R U P L 1
Li2 Li 0.14116(17) 0.31220(7) 0.73040(7) 0.0368(5) Uani 1 1 d . . . . .
C162 C 1.2511(2) 0.54263(11) 0.52411(8) 0.0731(10) Uani 0.703(4) 1 d D U P L 1
H16G H 1.197680 0.529574 0.510020 0.110 Uiso 0.703(4) 1 calc R U P L 1
H16H H 1.314497 0.532706 0.520423 0.110 Uiso 0.703(4) 1 calc R U P L 1
H16I H 1.248047 0.566129 0.515299 0.110 Uiso 0.703(4) 1 calc R U P L 1
Li1 Li -0.00708(17) 0.31318(7) 0.75703(7) 0.0368(5) Uani 1 1 d . . . . .
C185 C 1.1071(3) 0.65196(8) 0.70024(12) 0.0751(12) Uani 0.634(4) 1 d D U P E 1
H18G H 1.148194 0.656903 0.723966 0.113 Uiso 0.634(4) 1 calc R U P E 1
H18H H 1.048482 0.639407 0.705032 0.113 Uiso 0.634(4) 1 calc R U P E 1
H18I H 1.087031 0.673228 0.687449 0.113 Uiso 0.634(4) 1 calc R U P E 1
C164 C 1.3245(3) 0.55990(14) 0.58836(13) 0.0891(12) Uani 0.703(4) 1 d D U P L 1
H16J H 1.320178 0.584231 0.583005 0.134 Uiso 0.703(4) 1 calc R U P L 1
H16K H 1.387024 0.551099 0.582207 0.134 Uiso 0.703(4) 1 calc R U P L 1
H16L H 1.320827 0.556124 0.614895 0.134 Uiso 0.703(4) 1 calc R U P L 1
Li3 Li 0.85704(19) 0.58028(7) 0.74959(7) 0.0417(6) Uani 1 1 d . . . . .
Li4 Li 1.0306(2) 0.58196(7) 0.76075(8) 0.0456(6) Uani 1 1 d . . . . .
C126 C 0.6614(3) 0.64128(9) 0.82023(11) 0.0570(11) Uani 0.508(4) 1 d D U P H 2
H12G H 0.594778 0.640079 0.806480 0.086 Uiso 0.508(4) 1 calc R U P H 2
H12H H 0.709326 0.642220 0.802534 0.086 Uiso 0.508(4) 1 calc R U P H 2
H12I H 0.667599 0.661639 0.835858 0.086 Uiso 0.508(4) 1 calc R U P H 2
C156 C 0.5030(2) 0.60911(10) 0.53601(9) 0.0699(10) Uani 0.646(4) 1 d D U P F 1
H15G H 0.498731 0.587395 0.548806 0.105 Uiso 0.646(4) 1 calc R U P F 1
H15H H 0.534651 0.605720 0.513626 0.105 Uiso 0.646(4) 1 calc R U P F 1
H15I H 0.436651 0.618236 0.528845 0.105 Uiso 0.646(4) 1 calc R U P F 1
C175 C 0.7791(5) 0.68356(10) 0.65764(12) 0.0800(16) Uani 0.537(4) 1 d D . P A 1
H17G H 0.783778 0.669968 0.635294 0.120 Uiso 0.537(4) 1 calc R U P A 1
H17H H 0.822165 0.703375 0.657772 0.120 Uiso 0.537(4) 1 calc R U P A 1
H17I H 0.710999 0.691053 0.657541 0.120 Uiso 0.537(4) 1 calc R U P A 1
C184 C 1.2608(3) 0.64848(10) 0.67101(14) 0.0859(13) Uani 0.634(4) 1 d D U P E 1
H18J H 1.246059 0.670331 0.658657 0.129 Uiso 0.634(4) 1 calc R U P E 1
H18K H 1.298527 0.634417 0.655761 0.129 Uiso 0.634(4) 1 calc R U P E 1
H18L H 1.299354 0.652189 0.695541 0.129 Uiso 0.634(4) 1 calc R U P E 1
C125 C 0.6039(3) 0.60818(10) 0.87164(11) 0.0596(11) Uani 0.508(4) 1 d D U P H 2
H12J H 0.606344 0.629005 0.886466 0.089 Uiso 0.508(4) 1 calc R U P H 2
H12K H 0.617886 0.588683 0.888283 0.089 Uiso 0.508(4) 1 calc R U P H 2
H12L H 0.538296 0.605677 0.857330 0.089 Uiso 0.508(4) 1 calc R U P H 2
C141 C 1.0196(3) 0.67849(10) 0.79543(11) 0.0759(13) Uani 0.547(4) 1 d D U P D 1
H14D H 0.965473 0.694607 0.795872 0.114 Uiso 0.547(4) 1 calc R U P D 1
H14E H 1.001217 0.661610 0.775854 0.114 Uiso 0.547(4) 1 calc R U P D 1
H14F H 1.078591 0.690622 0.790334 0.114 Uiso 0.547(4) 1 calc R U P D 1
C197 C 0.5308(2) 0.44569(8) 0.66306(8) 0.0849(10) Uani 0.575(2) 1 d G U P M 1
H197 H 0.564095 0.436685 0.643933 0.102 Uiso 0.575(2) 1 calc R U P M 1
C198 C 0.4522(2) 0.46779(8) 0.65407(7) 0.0876(11) Uani 0.575(2) 1 d G U P M 1
H198 H 0.431899 0.473888 0.628794 0.105 Uiso 0.575(2) 1 calc R U P M 1
C199 C 0.4035(2) 0.48097(8) 0.68206(9) 0.0871(10) Uani 0.575(2) 1 d G U P M 1
H199 H 0.349817 0.496075 0.675918 0.104 Uiso 0.575(2) 1 calc R U P M 1
C200 C 0.4333(2) 0.47205(8) 0.71905(8) 0.0803(10) Uani 0.575(2) 1 d G U P M 1
H200 H 0.399929 0.481059 0.738180 0.096 Uiso 0.575(2) 1 calc R U P M 1
C195 C 0.5118(2) 0.44995(8) 0.72804(7) 0.0766(8) Uani 0.575(2) 1 d G U P M 1
H195 H 0.532124 0.443856 0.753319 0.092 Uiso 0.575(2) 1 calc R U P M 1
C196 C 0.56054(19) 0.43677(7) 0.70005(9) 0.0807(10) Uani 0.575(2) 1 d G U P M 1
H196 H 0.614208 0.421669 0.706196 0.097 Uiso 0.575(2) 1 calc R U P M 1
C176 C 0.8184(4) 0.68539(10) 0.72628(11) 0.0783(15) Uani 0.537(4) 1 d D . P A 1
H17J H 0.756429 0.697779 0.726061 0.117 Uiso 0.537(4) 1 calc R U P A 1
H17K H 0.872281 0.701518 0.725399 0.117 Uiso 0.537(4) 1 calc R U P A 1
H17L H 0.831184 0.671866 0.749142 0.117 Uiso 0.537(4) 1 calc R U P A 1
C157 C 0.5672(3) 0.66636(11) 0.54001(14) 0.0849(13) Uani 0.646(4) 1 d D U P F 1
H15J H 0.498625 0.672438 0.531310 0.127 Uiso 0.646(4) 1 calc R U P F 1
H15K H 0.600656 0.660904 0.518529 0.127 Uiso 0.646(4) 1 calc R U P F 1
H15L H 0.600436 0.685474 0.553682 0.127 Uiso 0.646(4) 1 calc R U P F 1
C816 C 1.3790(11) 0.5968(4) 0.9302(5) 0.083(3) Uani 0.138(3) 1 d D U P G 2
H81A H 1.362844 0.601627 0.903493 0.125 Uiso 0.138(3) 1 calc R U P G 2
H81B H 1.366064 0.572805 0.934725 0.125 Uiso 0.138(3) 1 calc R U P G 2
H81C H 1.448656 0.601680 0.938250 0.125 Uiso 0.138(3) 1 calc R U P G 2
C815 C 1.3138(11) 0.6551(2) 0.9341(5) 0.080(3) Uani 0.138(3) 1 d D U P G 2
H81D H 1.258719 0.668236 0.941156 0.120 Uiso 0.138(3) 1 calc R U P G 2
H81E H 1.306098 0.652749 0.906852 0.120 Uiso 0.138(3) 1 calc R U P G 2
H81F H 1.375736 0.666751 0.942706 0.120 Uiso 0.138(3) 1 calc R U P G 2
C826 C 0.7669(4) 0.63978(11) 0.81185(14) 0.0784(16) Uani 0.492(4) 1 d D U P H 1
H82A H 0.830321 0.630402 0.807340 0.118 Uiso 0.492(4) 1 calc R U P H 1
H82B H 0.777863 0.660883 0.826071 0.118 Uiso 0.492(4) 1 calc R U P H 1
H82C H 0.726279 0.644394 0.787933 0.118 Uiso 0.492(4) 1 calc R U P H 1
C825 C 0.6135(4) 0.62884(16) 0.8397(2) 0.103(2) Uani 0.492(4) 1 d D U P H 1
H82D H 0.571422 0.630362 0.815518 0.155 Uiso 0.492(4) 1 calc R U P H 1
H82E H 0.622070 0.651457 0.850778 0.155 Uiso 0.492(4) 1 calc R U P H 1
H82F H 0.582577 0.613912 0.856293 0.155 Uiso 0.492(4) 1 calc R U P H 1
C834 C 1.2859(2) 0.58598(6) 0.81060(9) 0.0414(9) Uani 0.453(4) 1 d G . P D 2
H834 H 1.337545 0.570841 0.806992 0.050 Uiso 0.453(4) 1 calc R U P D 2
C833 C 1.2912(2) 0.61979(6) 0.80037(8) 0.0458(9) Uani 0.453(4) 1 d G . P D 2
H833 H 1.346509 0.627763 0.789777 0.055 Uiso 0.453(4) 1 calc R U P D 2
C832 C 1.2156(2) 0.64194(5) 0.80565(8) 0.0414(9) Uani 0.453(4) 1 d G . P D 2
H832 H 1.219263 0.665048 0.798664 0.050 Uiso 0.453(4) 1 calc R U P D 2
C831 C 1.1347(2) 0.63027(8) 0.82116(9) 0.0383(10) Uani 0.453(4) 1 d DG . P D 2
C830 C 1.12939(19) 0.59646(9) 0.83138(10) 0.0351(10) Uani 0.453(4) 1 d G . P D 2
C835 C 1.2050(2) 0.57431(6) 0.82610(10) 0.0337(10) Uani 0.453(4) 1 d G . P D 2
C864 C 1.3219(5) 0.5414(3) 0.5981(2) 0.0695(19) Uani 0.297(4) 1 d D U P L 2
H86A H 1.325686 0.563618 0.610341 0.104 Uiso 0.297(4) 1 calc R U P L 2
H86B H 1.384700 0.536453 0.589228 0.104 Uiso 0.297(4) 1 calc R U P L 2
H86C H 1.307979 0.523987 0.615871 0.104 Uiso 0.297(4) 1 calc R U P L 2
C862 C 1.2830(5) 0.56760(19) 0.5372(2) 0.0684(18) Uani 0.297(4) 1 d D U P L 2
H86D H 1.233270 0.571431 0.515416 0.103 Uiso 0.297(4) 1 calc R U P L 2
H86E H 1.342255 0.557943 0.529055 0.103 Uiso 0.297(4) 1 calc R U P L 2
H86F H 1.299346 0.589179 0.549924 0.103 Uiso 0.297(4) 1 calc R U P L 2
C863 C 1.2210(6) 0.50912(16) 0.5443(3) 0.079(2) Uani 0.297(4) 1 d D U P L 2
H86G H 1.185122 0.493661 0.558800 0.118 Uiso 0.297(4) 1 calc R U P L 2
H86H H 1.283652 0.498765 0.540402 0.118 Uiso 0.297(4) 1 calc R U P L 2
H86I H 1.181541 0.513581 0.520130 0.118 Uiso 0.297(4) 1 calc R U P L 2
C857 C 0.5948(5) 0.67742(13) 0.5795(2) 0.083(2) Uani 0.354(4) 1 d D U P F 2
H85A H 0.537213 0.691694 0.571655 0.125 Uiso 0.354(4) 1 calc R U P F 2
H85B H 0.651141 0.686005 0.568360 0.125 Uiso 0.354(4) 1 calc R U P F 2
H85C H 0.610201 0.677866 0.606712 0.125 Uiso 0.354(4) 1 calc R U P F 2
C856 C 0.5349(6) 0.6399(2) 0.52674(16) 0.088(2) Uani 0.354(4) 1 d D U P F 2
H85D H 0.536774 0.617831 0.514551 0.132 Uiso 0.354(4) 1 calc R U P F 2
H85E H 0.576339 0.655988 0.515351 0.132 Uiso 0.354(4) 1 calc R U P F 2
H85F H 0.466999 0.648292 0.523710 0.132 Uiso 0.354(4) 1 calc R U P F 2
C858 C 0.5083(9) 0.6257(3) 0.5932(3) 0.076(3) Uani 0.354(4) 1 d D U P F 2
H85G H 0.544390 0.629307 0.618194 0.115 Uiso 0.354(4) 1 calc R U P F 2
H85H H 0.492268 0.601660 0.589736 0.115 Uiso 0.354(4) 1 calc R U P F 2
H85I H 0.447434 0.639036 0.590401 0.115 Uiso 0.354(4) 1 calc R U P F 2
C875 C 0.8042(4) 0.69193(12) 0.68049(17) 0.0696(15) Uani 0.463(4) 1 d D . P A 2
H87A H 0.768591 0.703347 0.698597 0.104 Uiso 0.463(4) 1 calc R U P A 2
H87B H 0.757850 0.685315 0.658643 0.104 Uiso 0.463(4) 1 calc R U P A 2
H87C H 0.853604 0.707363 0.672771 0.104 Uiso 0.463(4) 1 calc R U P A 2
C876 C 0.9143(4) 0.66976(11) 0.73572(12) 0.0709(15) Uani 0.463(4) 1 d D . P A 2
H87D H 0.965971 0.685972 0.731774 0.106 Uiso 0.463(4) 1 calc R U P A 2
H87E H 0.944431 0.649235 0.747484 0.106 Uiso 0.463(4) 1 calc R U P A 2
H87F H 0.870768 0.679918 0.751953 0.106 Uiso 0.463(4) 1 calc R U P A 2
C874 C 0.8548(4) 0.66066(12) 0.69823(13) 0.0453(11) Uani 0.463(4) 1 d D . P A 2
H874 H 0.901468 0.652152 0.681429 0.054 Uiso 0.463(4) 1 calc R U P A 2
C865 C 0.7842(3) 0.60235(13) 0.68346(13) 0.0368(11) Uani 0.463(4) 1 d G . P A 2
C866 C 0.7808(3) 0.63293(10) 0.70226(9) 0.0347(9) Uani 0.463(4) 1 d G . P A 2
C867 C 0.7060(3) 0.63898(7) 0.72370(9) 0.0482(10) Uani 0.463(4) 1 d G . P A 2
H867 H 0.703648 0.659881 0.736551 0.058 Uiso 0.463(4) 1 calc R U P A 2
C868 C 0.6347(3) 0.61445(9) 0.72634(10) 0.0571(12) Uani 0.463(4) 1 d G . P A 2
H868 H 0.583544 0.618578 0.740993 0.069 Uiso 0.463(4) 1 calc R U P A 2
C869 C 0.6381(3) 0.58386(9) 0.70754(14) 0.0522(13) Uani 0.463(4) 1 d G . P A 2
H869 H 0.589322 0.567096 0.709342 0.063 Uiso 0.463(4) 1 calc R U P A 2
C870 C 0.7129(3) 0.57782(11) 0.68610(16) 0.0459(15) Uani 0.463(4) 1 d DG . P A 2
C873 C 0.7531(5) 0.5159(2) 0.6868(2) 0.0745(19) Uani 0.463(4) 1 d D U P A 2
H87G H 0.822578 0.521512 0.694337 0.112 Uiso 0.463(4) 1 calc R U P A 2
H87H H 0.748091 0.494960 0.672184 0.112 Uiso 0.463(4) 1 calc R U P A 2
H87I H 0.720714 0.512858 0.709067 0.112 Uiso 0.463(4) 1 calc R U P A 2
C872 C 0.6019(5) 0.5333(2) 0.6447(2) 0.089(2) Uani 0.463(4) 1 d D U P A 2
H87J H 0.559848 0.528524 0.663845 0.134 Uiso 0.463(4) 1 calc R U P A 2
H87K H 0.608419 0.512797 0.629946 0.134 Uiso 0.463(4) 1 calc R U P A 2
H87L H 0.572261 0.551369 0.628271 0.134 Uiso 0.463(4) 1 calc R U P A 2
C884 C 1.2654(5) 0.63451(15) 0.6412(2) 0.0721(16) Uani 0.366(4) 1 d D U P E 2
H88A H 1.330611 0.634710 0.656202 0.108 Uiso 0.366(4) 1 calc R U P E 2
H88B H 1.252866 0.656507 0.628963 0.108 Uiso 0.366(4) 1 calc R U P E 2
H88C H 1.262944 0.616664 0.622306 0.108 Uiso 0.366(4) 1 calc R U P E 2
C885 C 1.1806(6) 0.65798(14) 0.69226(17) 0.0730(16) Uani 0.366(4) 1 d D U P E 2
H88D H 1.134243 0.652903 0.709824 0.110 Uiso 0.366(4) 1 calc R U P E 2
H88E H 1.157646 0.677859 0.677335 0.110 Uiso 0.366(4) 1 calc R U P E 2
H88F H 1.245687 0.662628 0.706137 0.110 Uiso 0.366(4) 1 calc R U P E 2
C883 C 1.1871(8) 0.6277(2) 0.6666(3) 0.0531(15) Uani 0.366(4) 1 d D U P E 2
H883 H 1.123050 0.627216 0.649659 0.064 Uiso 0.366(4) 1 calc R U P E 2
C897 C 0.4861(3) 0.44700(11) 0.69287(9) 0.0839(9) Uani 0.425(2) 1 d G U P M 2
H897 H 0.478044 0.444426 0.666529 0.101 Uiso 0.425(2) 1 calc R U P M 2
C898 C 0.4246(3) 0.46864(11) 0.70924(11) 0.0832(11) Uani 0.425(2) 1 d G U P M 2
H898 H 0.374444 0.480847 0.694084 0.100 Uiso 0.425(2) 1 calc R U P M 2
C899 C 0.4364(3) 0.47241(9) 0.74778(12) 0.0773(11) Uani 0.425(2) 1 d G U P M 2
H899 H 0.394317 0.487196 0.758967 0.093 Uiso 0.425(2) 1 calc R U P M 2
C900 C 0.5097(3) 0.45455(9) 0.76995(9) 0.0741(11) Uani 0.425(2) 1 d G U P M 2
H900 H 0.517789 0.457123 0.796294 0.089 Uiso 0.425(2) 1 calc R U P M 2
C895 C 0.5713(2) 0.43291(9) 0.75358(11) 0.0746(11) Uani 0.425(2) 1 d G U P M 2
H895 H 0.621389 0.420701 0.768740 0.089 Uiso 0.425(2) 1 calc R U P M 2
C896 C 0.5595(3) 0.42914(9) 0.71504(11) 0.0792(11) Uani 0.425(2) 1 d G U P M 2
H896 H 0.601518 0.414352 0.703857 0.095 Uiso 0.425(2) 1 calc R U P M 2
C902 C 0.5343(6) 0.5232(2) 0.48643(17) 0.0795(12) Uiso 0.507(10) 1 d D U P J 2
H902 H 0.562345 0.540867 0.473565 0.095 Uiso 0.507(10) 1 calc R U P J 2
C903 C 0.5705(5) 0.5253(2) 0.52554(18) 0.0892(17) Uiso 0.507(10) 1 d D U P J 2
H903 H 0.611820 0.541827 0.538773 0.107 Uiso 0.507(10) 1 calc R U P J 2
C901 C 0.4721(5) 0.5040(2) 0.46112(18) 0.0760(12) Uiso 0.507(10) 1 d D U P J 2
H901 H 0.458752 0.510338 0.435611 0.091 Uiso 0.507(10) 1 calc R U P J 2
C909 C 1.1362(6) 0.70223(12) 0.59256(13) 0.0838(13) Uani 0.683(15) 1 d G U P I 2
H909 H 1.200271 0.693780 0.590924 0.101 Uiso 0.683(15) 1 calc R U P I 2
C908 C 1.1218(6) 0.73674(12) 0.59719(14) 0.0804(13) Uani 0.683(15) 1 d G U P I 2
H908 H 1.176035 0.751865 0.598713 0.097 Uiso 0.683(15) 1 calc R U P I 2
C907 C 1.0281(6) 0.74910(11) 0.59958(13) 0.0754(13) Uani 0.683(15) 1 d G U P I 2
H907 H 1.018222 0.772686 0.602744 0.090 Uiso 0.683(15) 1 calc R U P I 2
C906 C 0.9487(5) 0.72697(13) 0.59735(12) 0.0830(13) Uani 0.683(15) 1 d G U P I 2
H906 H 0.884643 0.735422 0.598985 0.100 Uiso 0.683(15) 1 calc R U P I 2
C905 C 0.9631(6) 0.69247(12) 0.59272(11) 0.0805(14) Uani 0.683(15) 1 d G U P I 2
H905 H 0.908876 0.677337 0.591197 0.097 Uiso 0.683(15) 1 calc R U P I 2
C904 C 1.0569(6) 0.68010(11) 0.59033(12) 0.0799(14) Uani 0.683(15) 1 d G U P I 2
H904 H 1.066689 0.656516 0.587166 0.096 Uiso 0.683(15) 1 calc R U P I 2
C918 C 1.3106(6) 0.4586(3) 0.9276(3) 0.0855(14) Uani 0.243(5) 1 d G U P K 2
H918 H 1.377730 0.452514 0.934178 0.103 Uiso 0.243(5) 1 calc R U P K 2
C917 C 1.2779(7) 0.4903(2) 0.9371(3) 0.0846(13) Uani 0.243(5) 1 d G U P K 2
H917 H 1.322684 0.505950 0.950122 0.102 Uiso 0.243(5) 1 calc R U P K 2
C916 C 1.1797(8) 0.4992(2) 0.9274(3) 0.0814(13) Uani 0.243(5) 1 d G U P K 2
H916 H 1.157303 0.520861 0.933912 0.098 Uiso 0.243(5) 1 calc R U P K 2
C921 C 1.1141(6) 0.4763(3) 0.9083(3) 0.0827(13) Uani 0.243(5) 1 d G U P K 2
H921 H 1.046967 0.482334 0.901757 0.099 Uiso 0.243(5) 1 calc R U P K 2
C920 C 1.1468(8) 0.4445(3) 0.8989(2) 0.0867(14) Uani 0.243(5) 1 d G U P K 2
H920 H 1.102010 0.428898 0.885812 0.104 Uiso 0.243(5) 1 calc R U P K 2
C919 C 1.2450(9) 0.43568(16) 0.9085(3) 0.0863(15) Uani 0.243(5) 1 d G U P K 2
H919 H 1.267391 0.413987 0.902022 0.104 Uiso 0.243(5) 1 calc R U P K 2
C841 C 0.9218(3) 0.65476(10) 0.83455(13) 0.0555(11) Uani 0.453(4) 1 d D U P D 2
H84A H 0.883206 0.642271 0.814168 0.083 Uiso 0.453(4) 1 calc R U P D 2
H84B H 0.898837 0.678260 0.834457 0.083 Uiso 0.453(4) 1 calc R U P D 2
H84C H 0.913794 0.644130 0.858415 0.083 Uiso 0.453(4) 1 calc R U P D 2
C839 C 1.0411(5) 0.6541(2) 0.8288(3) 0.087(3) Uani 0.453(4) 1 d D U P D 2
H839 H 1.037617 0.669056 0.806325 0.105 Uiso 0.453(4) 1 calc R U P D 2
C840 C 1.0843(8) 0.6799(3) 0.8589(3) 0.104(4) Uani 0.453(4) 1 d D U P D 2
H84D H 1.086197 0.669704 0.883643 0.156 Uiso 0.453(4) 1 calc R U P D 2
H84E H 1.042954 0.700206 0.857216 0.156 Uiso 0.453(4) 1 calc R U P D 2
H84F H 1.151166 0.686072 0.854779 0.156 Uiso 0.453(4) 1 calc R U P D 2
C871 C 0.7034(6) 0.54452(16) 0.66331(19) 0.0446(18) Uani 0.463(4) 1 d D . P A 2
H871 H 0.743558 0.547957 0.642556 0.054 Uiso 0.463(4) 1 calc R U P A 2
C117 C 1.3709(2) 0.62603(11) 0.92025(8) 0.0981(11) Uani 0.862(3) 1 d D U P G 1
H11S H 1.339192 0.644625 0.905177 0.147 Uiso 0.862(3) 1 calc R U P G 1
H11T H 1.371114 0.605657 0.904792 0.147 Uiso 0.862(3) 1 calc R U P G 1
H11U H 1.438697 0.632345 0.929845 0.147 Uiso 0.862(3) 1 calc R U P G 1
C817 C 1.3462(13) 0.6242(5) 0.9932(2) 0.077(3) Uani 0.138(3) 1 d D U P G 2
H81G H 1.409058 0.636383 0.996985 0.116 Uiso 0.138(3) 1 calc R U P G 2
H81H H 1.353900 0.602189 1.005696 0.116 Uiso 0.138(3) 1 calc R U P G 2
H81I H 1.296203 0.637509 1.003613 0.116 Uiso 0.138(3) 1 calc R U P G 2
C824 C 0.7145(4) 0.61438(12) 0.83394(17) 0.0668(15) Uani 0.492(4) 1 d D U P H 1
H824 H 0.754138 0.612449 0.859180 0.080 Uiso 0.492(4) 1 calc R U P H 1
C735 C 0.0393(9) 0.2215(3) 0.7806(2) 0.059(2) Uani 0.198(5) 1 d D U P C 2
H73A H 0.083567 0.201943 0.782019 0.089 Uiso 0.198(5) 1 calc R U P C 2
H73B H 0.058516 0.237915 0.762638 0.089 Uiso 0.198(5) 1 calc R U P C 2
H73C H -0.028397 0.214041 0.772625 0.089 Uiso 0.198(5) 1 calc R U P C 2
C794 C 0.1290(8) 0.2027(2) 0.6968(3) 0.060(2) Uani 0.207(6) 1 d D U P B 2
H79D H 0.075208 0.189121 0.704179 0.089 Uiso 0.207(6) 1 calc R U P B 2
H79E H 0.168605 0.212036 0.719048 0.089 Uiso 0.207(6) 1 calc R U P B 2
H79F H 0.170563 0.188390 0.683247 0.089 Uiso 0.207(6) 1 calc R U P B 2
C734 C 0.0373(11) 0.2139(3) 0.8512(3) 0.064(2) Uani 0.198(5) 1 d D U P C 2
H73D H -0.030521 0.205564 0.849315 0.095 Uiso 0.198(5) 1 calc R U P C 2
H73E H 0.054790 0.225534 0.875079 0.095 Uiso 0.198(5) 1 calc R U P C 2
H73F H 0.081941 0.194700 0.849673 0.095 Uiso 0.198(5) 1 calc R U P C 2
C793 C 0.0558(11) 0.2143(3) 0.6331(3) 0.064(3) Uani 0.207(6) 1 d D U P B 2
H79G H 0.114922 0.208715 0.621953 0.096 Uiso 0.207(6) 1 calc R U P B 2
H79H H 0.013802 0.229470 0.616458 0.096 Uiso 0.207(6) 1 calc R U P B 2
H79I H 0.019671 0.193451 0.636920 0.096 Uiso 0.207(6) 1 calc R U P B 2

loop_
_atom_site_aniso_label
_atom_site_aniso_U_11
_atom_site_aniso_U_22
_atom_site_aniso_U_33
_atom_site_aniso_U_23
_atom_site_aniso_U_13
_atom_site_aniso_U_12
O2 0.0261(4) 0.0329(5) 0.0270(4) -0.0004(3) 0.0008(3) 0.0017(3)
O1 0.0260(4) 0.0373(5) 0.0277(4) -0.0002(4) 0.0000(3) -0.0002(4)
O4 0.0588(7) 0.0349(5) 0.0265(5) -0.0009(4) 0.0082(4) -0.0030(5)
O3 0.0679(7) 0.0356(5) 0.0260(5) 0.0004(4) 0.0021(5) 0.0053(5)
N3 0.0237(5) 0.0321(5) 0.0241(5) -0.0004(4) 0.0029(4) -0.0002(4)
N2 0.0231(5) 0.0388(6) 0.0240(5) -0.0010(4) 0.0031(4) 0.0005(4)
N1 0.0222(5) 0.0369(6) 0.0284(5) 0.0000(4) 0.0005(4) -0.0014(4)
N4 0.0227(5) 0.0361(6) 0.0271(5) -0.0009(4) 0.0013(4) 0.0017(4)
N8 0.0443(7) 0.0323(6) 0.0248(5) 0.0009(4) 0.0017(5) -0.0031(5)
N7 0.0544(8) 0.0360(6) 0.0291(6) 0.0018(5) 0.0126(5) 0.0075(5)
N6 0.0732(10) 0.0396(7) 0.0252(6) -0.0001(5) 0.0068(6) -0.0169(6)
N5 0.0563(8) 0.0384(6) 0.0282(6) -0.0010(5) -0.0027(5) 0.0028(6)
C49 0.0229(6) 0.0309(6) 0.0279(6) 0.0019(5) 0.0023(5) -0.0030(5)
C71 0.0219(6) 0.0351(6) 0.0249(6) 0.0010(5) 0.0017(5) 0.0023(5)
C1 0.0246(6) 0.0337(6) 0.0284(6) 0.0009(5) 0.0048(5) 0.0024(5)
C12 0.0234(6) 0.0345(6) 0.0270(6) -0.0019(5) 0.0024(5) 0.0020(5)
C48 0.0231(6) 0.0324(6) 0.0293(6) 0.0013(5) 0.0033(5) -0.0026(5)
C60 0.0250(6) 0.0314(6) 0.0291(6) -0.0008(5) 0.0045(5) -0.0033(5)
C2 0.0249(6) 0.0314(6) 0.0294(6) 0.0017(5) 0.0036(5) 0.0024(5)
C59 0.0258(6) 0.0298(6) 0.0285(6) -0.0019(5) 0.0032(5) -0.0018(5)
C24 0.0241(6) 0.0399(7) 0.0279(6) 0.0034(5) 0.0010(5) -0.0027(5)
C83 0.0243(6) 0.0378(7) 0.0268(6) -0.0028(5) 0.0021(5) 0.0038(5)
C13 0.0234(6) 0.0332(6) 0.0279(6) -0.0010(5) 0.0032(5) 0.0011(5)
C76 0.0270(6) 0.0400(7) 0.0303(7) 0.0031(5) 0.0029(5) 0.0000(5)
C53 0.0268(6) 0.0425(7) 0.0275(6) 0.0023(5) 0.0027(5) -0.0028(5)
C58 0.0257(6) 0.0339(7) 0.0342(7) -0.0042(5) 0.0028(5) 0.0004(5)
C50 0.0242(6) 0.0422(7) 0.0289(6) 0.0010(5) 0.0048(5) -0.0016(5)
C154 0.0367(7) 0.0288(6) 0.0299(6) 0.0004(5) 0.0053(5) -0.0011(5)
C29 0.0267(6) 0.0428(8) 0.0346(7) 0.0069(6) 0.0028(5) -0.0010(5)
C36 0.0230(6) 0.0410(7) 0.0240(6) -0.0015(5) 0.0014(5) -0.0012(5)
C57 0.0295(7) 0.0340(7) 0.0343(7) -0.0051(5) 0.0069(5) -0.0027(5)
C6 0.0270(6) 0.0368(7) 0.0285(6) 0.0005(5) 0.0037(5) 0.0019(5)
C88 0.0267(6) 0.0390(7) 0.0297(6) -0.0034(5) 0.0035(5) 0.0023(5)
C153 0.0378(7) 0.0305(6) 0.0285(6) 0.0010(5) 0.0046(5) -0.0043(5)
C55 0.0279(6) 0.0373(7) 0.0286(6) 0.0001(5) 0.0029(5) -0.0025(5)
C41 0.0258(6) 0.0419(7) 0.0288(6) -0.0036(5) 0.0027(5) -0.0003(5)
C7 0.0277(6) 0.0434(7) 0.0264(6) -0.0011(5) 0.0041(5) -0.0008(5)
C11 0.0252(6) 0.0456(8) 0.0275(6) -0.0015(5) 0.0055(5) -0.0005(5)
C8 0.0269(6) 0.0405(7) 0.0268(6) -0.0014(5) 0.0034(5) 0.0004(5)
C3 0.0243(6) 0.0367(7) 0.0337(7) 0.0048(5) 0.0021(5) -0.0010(5)
C142 0.0400(7) 0.0296(6) 0.0307(7) 0.0028(5) 0.0061(6) 0.0030(5)
C72 0.0285(6) 0.0364(7) 0.0291(6) -0.0011(5) 0.0012(5) 0.0031(5)
C149 0.0385(7) 0.0357(7) 0.0289(7) 0.0005(5) 0.0045(5) -0.0010(6)
C51 0.0239(6) 0.0500(8) 0.0327(7) 0.0034(6) 0.0035(5) 0.0004(6)
C95 0.0431(8) 0.0317(7) 0.0308(7) -0.0010(5) 0.0045(6) 0.0023(6)
C5 0.0313(7) 0.0431(7) 0.0280(6) 0.0032(5) 0.0066(5) 0.0004(6)
C102 0.0487(8) 0.0298(6) 0.0275(6) -0.0011(5) 0.0067(6) -0.0031(6)
C54 0.0273(6) 0.0469(8) 0.0266(6) 0.0006(5) 0.0032(5) -0.0009(6)
C4 0.0277(6) 0.0355(7) 0.0354(7) 0.0058(5) 0.0072(5) 0.0019(5)
C107 0.0479(8) 0.0285(6) 0.0291(7) -0.0006(5) 0.0041(6) -0.0030(6)
C9 0.0264(6) 0.0517(8) 0.0269(6) -0.0043(6) 0.0001(5) -0.0043(6)
C56 0.0325(7) 0.0412(7) 0.0272(6) -0.0033(5) 0.0061(5) -0.0017(6)
C37 0.0326(7) 0.0409(7) 0.0290(6) -0.0001(5) 0.0033(5) 0.0001(6)
C147 0.0410(8) 0.0373(7) 0.0321(7) 0.0046(6) 0.0070(6) 0.0036(6)
C100 0.0419(8) 0.0379(7) 0.0306(7) -0.0020(5) 0.0054(6) 0.0023(6)
C89 0.0267(6) 0.0377(7) 0.0440(8) 0.0003(6) 0.0052(6) 0.0015(5)
C67 0.0325(7) 0.0389(7) 0.0365(7) -0.0075(6) 0.0094(6) 0.0003(6)
C84 0.0352(7) 0.0384(7) 0.0365(7) -0.0013(6) 0.0015(6) 0.0035(6)
C101 0.0438(8) 0.0353(7) 0.0288(7) -0.0012(5) 0.0057(6) -0.0030(6)
C52 0.0247(6) 0.0578(9) 0.0279(7) 0.0046(6) -0.0006(5) 0.0017(6)
C10 0.0249(6) 0.0473(8) 0.0307(7) -0.0026(6) 0.0036(5) -0.0025(6)
C177 0.0523(9) 0.0315(7) 0.0278(7) -0.0009(5) -0.0017(6) -0.0005(6)
C96 0.0443(8) 0.0380(7) 0.0319(7) -0.0021(6) 0.0018(6) 0.0073(6)
C40 0.0305(7) 0.0488(8) 0.0346(7) -0.0065(6) 0.0088(6) 0.0001(6)
C148 0.0381(7) 0.0432(8) 0.0278(7) 0.0014(6) 0.0046(6) 0.0034(6)
C143 0.0509(9) 0.0318(7) 0.0326(7) 0.0062(5) 0.0116(6) 0.0098(6)
C103 0.0505(9) 0.0372(7) 0.0280(7) -0.0031(5) 0.0044(6) -0.0085(6)
C73 0.0373(7) 0.0426(8) 0.0348(7) -0.0047(6) 0.0035(6) 0.0094(6)
C80 0.0437(8) 0.0311(7) 0.0385(7) -0.0022(6) 0.0078(6) -0.0013(6)
C38 0.0398(8) 0.0435(8) 0.0345(7) 0.0028(6) 0.0040(6) -0.0054(6)
C150 0.0399(8) 0.0484(8) 0.0291(7) 0.0018(6) 0.0089(6) 0.0011(6)
C152 0.0330(7) 0.0495(8) 0.0333(7) 0.0055(6) 0.0018(6) -0.0015(6)
C25 0.0361(7) 0.0410(8) 0.0366(7) 0.0009(6) 0.0010(6) -0.0067(6)
C14 0.0295(7) 0.0409(7) 0.0384(7) 0.0083(6) 0.0092(6) -0.0007(6)
C106 0.0613(10) 0.0314(7) 0.0274(7) -0.0016(5) 0.0060(6) -0.0094(6)
C87 0.0250(7) 0.0461(8) 0.0450(8) -0.0037(6) 0.0025(6) -0.0001(6)
C104 0.0547(9) 0.0384(8) 0.0357(8) -0.0055(6) 0.0092(7) -0.0138(7)
C178 0.0607(10) 0.0332(7) 0.0309(7) 0.0000(6) 0.0053(7) 0.0034(7)
C75 0.0301(7) 0.0540(9) 0.0376(8) 0.0067(6) 0.0101(6) -0.0011(6)
C30 0.0320(7) 0.0380(7) 0.0482(8) 0.0048(6) 0.0077(6) 0.0024(6)
C19 0.0400(8) 0.0500(9) 0.0347(7) -0.0072(6) 0.0102(6) -0.0039(6)
C42 0.0378(8) 0.0439(8) 0.0364(7) -0.0008(6) 0.0077(6) 0.0076(6)
C66 0.0376(8) 0.0546(9) 0.0323(7) 0.0071(6) 0.0071(6) 0.0028(7)
C77 0.0432(8) 0.0394(8) 0.0403(8) 0.0011(6) 0.0094(6) -0.0094(6)
C85 0.0376(8) 0.0425(8) 0.0493(9) 0.0018(7) -0.0030(7) 0.0111(6)
C18 0.0344(7) 0.0550(9) 0.0314(7) 0.0047(6) 0.0014(6) 0.0017(6)
C39 0.0340(7) 0.0563(9) 0.0327(7) -0.0009(6) 0.0092(6) -0.0072(6)
C28 0.0261(7) 0.0575(10) 0.0501(9) 0.0090(7) 0.0015(6) 0.0033(6)
C165 0.036(2) 0.0336(19) 0.0307(19) 0.0042(14) 0.0159(15) 0.0034(15)
C166 0.039(2) 0.0413(17) 0.055(2) -0.0014(15) 0.0112(19) 0.0064(17)
C167 0.048(2) 0.055(2) 0.066(3) -0.0160(19) 0.019(2) 0.0097(19)
C168 0.042(2) 0.072(2) 0.063(3) 0.000(2) 0.0252(19) 0.0057(19)
C169 0.041(2) 0.056(2) 0.059(3) 0.0055(18) 0.018(2) -0.0032(17)
C170 0.041(2) 0.0327(18) 0.036(2) 0.0084(14) 0.0101(16) -0.0013(15)
C74 0.0345(7) 0.0593(10) 0.0343(7) -0.0007(7) 0.0100(6) 0.0097(7)
C105 0.0639(10) 0.0433(8) 0.0319(7) -0.0036(6) 0.0142(7) -0.0192(7)
C68 0.0430(8) 0.0453(8) 0.0451(8) -0.0138(7) 0.0107(7) 0.0000(7)
C15 0.0402(8) 0.0436(8) 0.0441(8) 0.0107(6) 0.0079(6) -0.0026(6)
C151 0.0357(8) 0.0504(9) 0.0379(8) 0.0051(6) 0.0083(6) 0.0007(6)
C146 0.0458(9) 0.0527(9) 0.0366(8) 0.0142(7) 0.0070(6) 0.0118(7)
C65 0.0354(8) 0.0584(9) 0.0329(7) -0.0045(7) 0.0015(6) -0.0053(7)
C86 0.0273(7) 0.0532(9) 0.0545(9) -0.0032(7) -0.0031(6) 0.0099(6)
C112 0.0494(9) 0.0446(8) 0.0372(8) 0.0074(6) 0.0052(7) -0.0058(7)
C99 0.0407(8) 0.0557(9) 0.0359(8) -0.0034(7) 0.0086(6) -0.0006(7)
C92 0.0415(8) 0.0359(7) 0.0566(10) 0.0032(7) 0.0029(7) 0.0013(6)
C70 0.0362(8) 0.0627(10) 0.0460(9) -0.0124(8) 0.0083(7) 0.0126(7)
C20 0.0282(7) 0.0729(11) 0.0330(7) -0.0027(7) 0.0046(6) -0.0128(7)
C33 0.0497(9) 0.0381(8) 0.0504(9) -0.0033(7) 0.0040(7) -0.0020(7)
C97 0.0357(8) 0.0636(10) 0.0400(8) -0.0083(7) -0.0006(6) 0.0052(7)
C119 0.0619(10) 0.0405(8) 0.0389(8) -0.0006(6) 0.0032(7) -0.0003(7)
B1 0.0244(7) 0.0295(7) 0.0292(7) -0.0013(5) 0.0014(5) 0.0031(5)
C61 0.0244(7) 0.0816(12) 0.0356(8) 0.0004(7) 0.0018(6) 0.0088(7)
C118 0.0636(11) 0.0393(8) 0.0327(7) -0.0002(6) -0.0079(7) 0.0035(7)
C45 0.0561(10) 0.0416(8) 0.0424(8) 0.0038(6) 0.0144(7) 0.0099(7)
C186 0.0696(11) 0.0304(7) 0.0472(9) 0.0022(6) 0.0059(8) -0.0038(7)
C160 0.0496(9) 0.0567(10) 0.0349(8) 0.0106(7) 0.0093(7) 0.0053(7)
C81 0.0416(9) 0.0350(8) 0.0697(11) 0.0077(7) 0.0020(8) -0.0037(6)
C182 0.0646(11) 0.0357(8) 0.0496(9) -0.0002(7) -0.0167(8) -0.0053(7)
C144 0.0622(11) 0.0504(9) 0.0442(9) 0.0164(7) 0.0235(8) 0.0266(8)
B2 0.0257(7) 0.0259(6) 0.0284(7) 0.0004(5) 0.0029(5) -0.0016(5)
C17 0.0318(8) 0.0692(11) 0.0508(9) 0.0156(8) 0.0072(7) -0.0107(7)
C26 0.0425(9) 0.0522(9) 0.0536(10) -0.0023(8) -0.0015(7) -0.0177(7)
C113 0.0590(10) 0.0456(9) 0.0379(8) -0.0073(7) 0.0123(7) -0.0014(7)
C159 0.0490(9) 0.0580(10) 0.0368(8) -0.0080(7) -0.0005(7) -0.0001(8)
C114 0.0557(10) 0.0570(10) 0.0468(9) -0.0107(8) 0.0125(8) -0.0217(8)
C69 0.0447(9) 0.0458(9) 0.0626(11) -0.0046(8) 0.0258(8) -0.0027(7)
C23 0.0298(7) 0.0758(12) 0.0411(8) 0.0041(8) 0.0064(6) -0.0107(7)
C179 0.0731(12) 0.0403(8) 0.0401(8) 0.0008(7) -0.0008(8) 0.0137(8)
C90 0.0583(10) 0.0440(9) 0.0432(9) 0.0040(7) 0.0066(7) -0.0014(7)
C145 0.0530(10) 0.0542(10) 0.0504(9) 0.0223(8) 0.0180(8) 0.0228(8)
C98 0.0361(8) 0.0672(11) 0.0431(9) -0.0075(8) 0.0063(7) 0.0024(7)
C171 0.062(3) 0.039(2) 0.061(3) -0.007(2) 0.015(3) 0.007(2)
C16 0.0474(9) 0.0459(9) 0.0687(11) 0.0050(8) 0.0312(8) 0.0016(7)
C82 0.0556(10) 0.0451(9) 0.0538(10) 0.0110(7) -0.0029(8) 0.0028(8)
C64 0.0260(7) 0.0854(13) 0.0421(8) 0.0020(8) 0.0077(6) 0.0096(7)
C27 0.0262(7) 0.0704(12) 0.0615(11) 0.0048(9) -0.0024(7) -0.0110(7)
C91 0.0573(10) 0.0423(9) 0.0542(10) -0.0079(7) 0.0066(8) 0.0029(7)
C130 0.048(2) 0.0438(19) 0.0272(16) -0.0029(13) 0.0054(14) -0.0095(16)
C135 0.044(2) 0.051(2) 0.0276(17) 0.0014(15) -0.0004(16) -0.0137(18)
C134 0.059(2) 0.057(2) 0.0392(18) -0.0015(15) 0.0183(16) -0.0028(17)
C133 0.071(3) 0.058(2) 0.052(2) 0.0039(17) 0.031(2) -0.0125(19)
C132 0.068(3) 0.0472(18) 0.0446(19) 0.0047(14) 0.0182(18) -0.0105(17)
C131 0.051(2) 0.0421(17) 0.0335(16) 0.0034(12) 0.0068(16) -0.0072(17)
C161 0.0358(8) 0.0782(12) 0.0486(9) 0.0093(8) 0.0129(7) 0.0091(8)
C120 0.0699(12) 0.0481(9) 0.0502(10) -0.0087(8) -0.0028(9) -0.0044(9)
C31 0.0605(11) 0.0548(10) 0.0544(10) -0.0056(8) 0.0175(9) -0.0087(8)
B4 0.0544(10) 0.0263(7) 0.0299(8) -0.0002(6) 0.0083(7) -0.0025(7)
C127 0.0610(11) 0.0371(8) 0.0736(12) -0.0069(8) 0.0060(9) 0.0006(8)
C136 0.0720(13) 0.0660(11) 0.0396(9) -0.0079(8) 0.0204(8) -0.0179(10)
C180 0.0684(12) 0.0568(11) 0.0517(10) -0.0065(8) -0.0193(9) 0.0158(9)
C138 0.0742(13) 0.0467(9) 0.0580(11) -0.0055(8) 0.0147(9) -0.0075(9)
C47 0.0585(11) 0.0629(11) 0.0634(12) -0.0100(9) -0.0054(9) 0.0222(9)
C108 0.0358(9) 0.1048(16) 0.0548(11) -0.0145(11) 0.0099(8) -0.0098(9)
C187 0.1010(17) 0.0430(9) 0.0541(11) -0.0123(8) 0.0251(11) -0.0112(10)
C123 0.0838(14) 0.0450(9) 0.0560(11) -0.0051(8) -0.0258(10) 0.0169(9)
C181 0.0672(12) 0.0497(10) 0.0677(12) -0.0071(9) -0.0264(10) -0.0052(9)
C44 0.0704(13) 0.0399(9) 0.0791(14) 0.0021(9) -0.0037(11) -0.0035(9)
C189 0.0725(13) 0.0724(13) 0.0500(11) -0.0111(9) 0.0154(9) -0.0017(10)
B3 0.0668(12) 0.0289(8) 0.0290(8) -0.0007(6) 0.0016(7) 0.0034(7)
C32 0.1118(19) 0.0442(10) 0.0557(11) 0.0094(8) 0.0150(12) 0.0018(11)
C188 0.0916(15) 0.0361(9) 0.0752(13) -0.0082(8) 0.0359(12) -0.0088(9)
C43 0.0513(11) 0.0761(14) 0.0800(14) 0.0216(11) 0.0166(10) 0.0276(10)
C78 0.0593(12) 0.0672(13) 0.0875(15) -0.0151(11) 0.0192(11) -0.0303(10)
C194 0.0731(14) 0.0802(15) 0.0588(12) 0.0019(10) 0.0154(10) -0.0152(12)
C79 0.0892(16) 0.0401(9) 0.0785(14) -0.0012(9) -0.0063(12) 0.0074(10)
C121 0.0715(13) 0.0637(12) 0.0578(11) -0.0028(9) -0.0225(10) 0.0017(10)
C122 0.0854(16) 0.0597(12) 0.0695(13) -0.0058(10) -0.0326(12) 0.0228(11)
C190 0.0632(13) 0.0886(16) 0.0608(12) -0.0153(11) 0.0123(10) -0.0095(11)
C155 0.0618(10) 0.0833(12) 0.0732(11) 0.0393(9) 0.0248(9) 0.0364(9)
C21 0.0276(8) 0.133(2) 0.0685(13) 0.0390(13) 0.0047(8) 0.0002(10)
C139 0.098(3) 0.0367(18) 0.0407(19) 0.0015(15) 0.0113(17) -0.0355(16)
C62 0.0676(13) 0.123(2) 0.0636(13) 0.0360(13) 0.0260(11) 0.0556(14)
C183 0.062(3) 0.0358(17) 0.077(3) 0.0122(17) -0.0206(19) -0.0143(18)
C140 0.098(4) 0.031(2) 0.0338(18) -0.0006(15) 0.007(2) -0.015(2)
C110 0.0568(12) 0.0821(15) 0.0793(15) -0.0099(12) 0.0176(11) -0.0219(11)
C191 0.0899(18) 0.0757(15) 0.0686(14) 0.0011(11) 0.0152(12) -0.0174(13)
C193 0.0659(14) 0.1038(19) 0.0746(15) 0.0275(14) 0.0139(11) 0.0055(13)
C22 0.0785(15) 0.1130(19) 0.0758(15) -0.0424(14) 0.0370(12) -0.0609(15)
C93 0.072(2) 0.0418(15) 0.0635(16) -0.0055(12) 0.0043(14) -0.0090(13)
C111 0.0473(11) 0.116(2) 0.0784(15) -0.0059(14) 0.0243(10) 0.0059(12)
C63 0.0250(8) 0.149(2) 0.0854(16) -0.0487(16) 0.0036(9) -0.0061(11)
C192 0.0992(19) 0.0766(15) 0.0715(15) 0.0231(12) 0.0181(13) 0.0151(14)
C215 0.140(2) 0.0984(17) 0.0415(11) 0.0035(11) 0.0122(13) 0.0083(17)
C174 0.049(3) 0.042(2) 0.097(4) -0.010(2) 0.023(3) 0.010(2)
C158 0.050(2) 0.082(3) 0.077(2) 0.007(2) 0.0187(18) 0.027(2)
C212 0.119(2) 0.0950(17) 0.0493(11) -0.0079(11) 0.0150(13) 0.0218(15)
C129 0.1020(19) 0.0825(16) 0.0766(15) 0.0060(12) 0.0440(14) 0.0283(14)
C213 0.1123(19) 0.1038(18) 0.0560(12) -0.0007(12) 0.0141(13) 0.0157(16)
C116 0.0582(14) 0.0563(13) 0.0909(18) -0.0227(12) -0.0063(12) -0.0150(11)
C124 0.052(3) 0.0399(18) 0.048(2) 0.0016(15) 0.0087(16) 0.0106(17)
C109 0.0445(11) 0.167(3) 0.0710(15) -0.0138(16) 0.0036(10) -0.0292(14)
C115 0.0493(12) 0.0653(14) 0.0934(18) -0.0080(13) 0.0109(12) -0.0027(11)
C35 0.0754(17) 0.0462(13) 0.0599(15) -0.0109(11) 0.0076(12) -0.0051(11)
C128 0.151(3) 0.0697(14) 0.0763(16) 0.0212(12) 0.0380(16) 0.0546(16)
C137 0.0722(16) 0.142(3) 0.0726(16) -0.0106(16) 0.0161(13) -0.0195(16)
C211 0.120(2) 0.0991(18) 0.0603(13) -0.0212(13) 0.0090(14) 0.0286(16)
C46 0.1019(19) 0.0807(16) 0.0846(16) -0.0424(13) -0.0281(14) 0.0365(14)
C210 0.116(2) 0.118(2) 0.0523(12) -0.0212(13) 0.0199(13) 0.0109(17)
C94 0.0679(16) 0.0468(14) 0.0603(15) 0.0037(11) 0.0159(12) -0.0042(12)
C214 0.124(2) 0.1063(19) 0.0555(13) 0.0069(13) 0.0015(14) 0.0292(17)
C34 0.086(2) 0.0426(13) 0.0629(16) -0.0034(11) -0.0083(14) 0.0177(13)
C173 0.063(3) 0.040(2) 0.071(3) 0.0045(17) 0.003(2) 0.009(2)
C206 0.106(4) 0.101(2) 0.050(2) 0.004(2) 0.017(3) -0.017(3)
C205 0.104(4) 0.096(2) 0.047(2) 0.004(2) 0.017(3) -0.027(3)
C204 0.104(4) 0.088(2) 0.044(2) 0.001(2) 0.015(3) -0.022(3)
C209 0.104(4) 0.097(2) 0.0459(19) 0.0034(19) 0.015(3) -0.023(3)
C208 0.101(4) 0.093(2) 0.0440(19) 0.0040(19) 0.012(3) -0.031(3)
C207 0.109(4) 0.092(2) 0.046(2) 0.002(2) 0.014(3) -0.022(3)
C202 0.064(2) 0.078(2) 0.083(2) 0.005(2) 0.0135(19) 0.018(2)
C203 0.073(2) 0.088(2) 0.094(2) 0.004(2) 0.0159(19) 0.007(2)
C219 0.120(2) 0.0808(18) 0.0764(17) 0.0092(15) 0.0307(17) -0.0064(17)
C218 0.1137(19) 0.0803(19) 0.0670(15) 0.0024(15) 0.0245(15) -0.0139(16)
C217 0.103(2) 0.0722(15) 0.0576(14) -0.0001(12) 0.0243(14) -0.0206(14)
C216 0.1056(19) 0.0527(15) 0.0599(14) -0.0015(12) 0.0295(14) -0.0238(14)
C221 0.110(2) 0.0544(17) 0.0776(16) -0.0055(13) 0.0303(16) -0.0192(16)
C220 0.119(2) 0.0705(16) 0.0816(17) 0.0029(14) 0.0327(18) -0.0130(16)
C172 0.087(4) 0.063(2) 0.056(3) 0.008(2) 0.003(2) -0.005(3)
C201 0.064(2) 0.076(3) 0.092(2) 0.005(2) 0.012(2) 0.019(2)
C163 0.0576(16) 0.082(2) 0.076(2) 0.0146(16) 0.0317(15) 0.0273(14)
Li2 0.0274(11) 0.0506(14) 0.0321(12) 0.0000(10) 0.0026(9) 0.0033(10)
C162 0.0562(17) 0.115(3) 0.0542(17) 0.0178(17) 0.0280(13) 0.0298(18)
Li1 0.0272(11) 0.0526(14) 0.0302(11) -0.0022(10) 0.0027(9) -0.0019(10)
C185 0.077(2) 0.0326(14) 0.108(3) 0.0007(15) -0.016(2) 0.0032(14)
C164 0.0394(16) 0.135(4) 0.095(3) -0.006(3) 0.0180(17) -0.008(2)
Li3 0.0351(13) 0.0500(15) 0.0397(13) 0.0015(11) 0.0042(10) 0.0022(11)
Li4 0.0353(13) 0.0517(15) 0.0482(15) 0.0021(12) 0.0002(11) 0.0001(11)
C126 0.071(3) 0.0449(19) 0.055(2) 0.0041(15) 0.0067(18) 0.0115(17)
C156 0.0407(15) 0.099(3) 0.069(2) 0.0102(18) 0.0067(14) 0.0118(16)
C175 0.140(5) 0.050(2) 0.058(3) -0.0122(19) 0.040(3) -0.026(3)
C184 0.084(2) 0.058(2) 0.111(3) 0.024(2) -0.003(2) -0.0237(18)
C125 0.066(2) 0.050(2) 0.067(2) -0.0019(17) 0.0252(19) 0.0163(17)
C141 0.082(3) 0.062(2) 0.080(3) 0.0115(19) 0.002(2) 0.028(2)
C197 0.078(2) 0.0717(19) 0.107(2) -0.0034(18) 0.0213(19) 0.0110(17)
C198 0.082(2) 0.083(2) 0.098(2) 0.002(2) 0.014(2) 0.0133(19)
C199 0.081(2) 0.083(2) 0.098(2) 0.0089(19) 0.0160(19) 0.0218(17)
C200 0.0734(18) 0.0669(17) 0.102(2) 0.0048(18) 0.0158(18) 0.0093(16)
C195 0.0613(15) 0.0629(15) 0.1048(18) 0.0063(15) 0.0088(15) -0.0063(13)
C196 0.0608(17) 0.0674(18) 0.115(2) 0.0051(18) 0.0151(18) 0.0098(15)
C176 0.096(3) 0.058(2) 0.071(3) 0.0038(19) -0.025(2) -0.011(2)
C157 0.0551(19) 0.080(2) 0.120(3) 0.055(2) 0.0128(19) 0.0260(17)
C816 0.059(5) 0.102(6) 0.086(5) -0.018(5) 0.003(5) -0.023(5)
C815 0.064(5) 0.085(5) 0.086(5) 0.001(5) -0.002(5) -0.044(5)
C826 0.094(4) 0.047(2) 0.086(3) -0.003(2) -0.018(3) 0.001(2)
C825 0.082(4) 0.098(4) 0.127(5) -0.047(4) 0.004(4) 0.026(3)
C834 0.043(2) 0.0454(19) 0.038(2) -0.0023(15) 0.0114(16) 0.0032(16)
C833 0.042(2) 0.055(2) 0.043(2) 0.0049(16) 0.0134(17) -0.0010(17)
C832 0.043(2) 0.0379(18) 0.045(2) 0.0076(15) 0.0101(17) -0.0025(16)
C831 0.036(2) 0.044(2) 0.0341(19) -0.0019(14) 0.0000(17) -0.0037(17)
C830 0.048(3) 0.035(2) 0.0246(19) -0.0045(14) 0.0142(17) -0.004(2)
C835 0.041(2) 0.0390(18) 0.0202(17) -0.0035(13) 0.0019(16) 0.0015(16)
C864 0.036(3) 0.104(5) 0.069(4) 0.021(4) 0.010(3) 0.023(3)
C862 0.039(3) 0.109(4) 0.061(3) 0.019(3) 0.023(3) 0.018(3)
C863 0.062(4) 0.085(4) 0.091(4) -0.008(4) 0.016(3) 0.025(3)
C857 0.061(3) 0.070(3) 0.119(5) 0.023(3) 0.013(3) 0.042(3)
C856 0.069(4) 0.110(4) 0.080(4) 0.017(4) -0.007(3) 0.044(3)
C858 0.042(3) 0.094(6) 0.090(5) 0.031(4) -0.003(3) 0.010(4)
C875 0.074(3) 0.049(3) 0.081(4) 0.018(2) -0.004(3) 0.011(2)
C876 0.095(4) 0.047(2) 0.065(3) -0.0076(19) -0.010(2) 0.007(2)
C874 0.056(3) 0.035(2) 0.045(2) -0.0052(15) 0.006(2) 0.007(2)
C865 0.036(2) 0.041(2) 0.033(2) 0.0040(17) 0.0046(17) 0.0062(18)
C866 0.039(2) 0.0389(19) 0.0266(16) -0.0007(13) 0.0050(17) 0.0096(18)
C867 0.060(3) 0.050(2) 0.037(2) 0.0006(16) 0.016(2) 0.019(2)
C868 0.052(3) 0.067(3) 0.058(3) -0.002(2) 0.026(2) 0.011(3)
C869 0.049(3) 0.061(3) 0.049(3) 0.004(2) 0.015(2) -0.007(2)
C870 0.043(3) 0.060(3) 0.035(2) 0.001(2) 0.004(2) 0.014(3)
C873 0.086(4) 0.055(3) 0.078(4) -0.003(3) -0.007(4) 0.021(4)
C872 0.073(4) 0.084(4) 0.104(5) -0.003(4) -0.009(4) 0.003(3)
C884 0.077(3) 0.049(3) 0.094(4) 0.019(3) 0.028(3) -0.006(2)
C885 0.097(4) 0.042(2) 0.078(3) -0.004(2) 0.003(3) 0.010(3)
C883 0.056(3) 0.033(2) 0.068(4) -0.001(2) 0.001(2) -0.005(2)
C897 0.0732(18) 0.0744(17) 0.105(2) 0.0045(17) 0.0170(17) 0.0090(16)
C898 0.075(2) 0.071(2) 0.107(2) 0.007(2) 0.021(2) 0.0134(19)
C899 0.067(2) 0.060(2) 0.106(2) 0.001(2) 0.017(2) 0.0038(18)
C900 0.058(2) 0.056(2) 0.109(3) -0.005(2) 0.015(2) -0.0028(18)
C895 0.056(2) 0.057(2) 0.111(2) -0.001(2) 0.013(2) 0.0010(17)
C896 0.0612(19) 0.067(2) 0.112(2) 0.004(2) 0.021(2) 0.0030(18)
C909 0.105(4) 0.0998(19) 0.0470(14) 0.0031(14) 0.014(2) -0.021(2)
C908 0.104(3) 0.0932(18) 0.0442(13) 0.0025(14) 0.010(2) -0.029(2)
C907 0.102(4) 0.0843(18) 0.0418(14) -0.0003(13) 0.0150(19) -0.024(2)
C906 0.100(3) 0.1023(19) 0.0486(15) 0.0032(15) 0.0180(18) -0.021(2)
C905 0.103(4) 0.0942(19) 0.0462(14) 0.0023(14) 0.0158(19) -0.033(2)
C904 0.111(4) 0.0885(19) 0.0417(13) 0.0023(13) 0.016(2) -0.025(2)
C918 0.115(3) 0.074(3) 0.071(2) 0.003(2) 0.027(2) -0.016(2)
C917 0.114(3) 0.077(2) 0.068(2) 0.001(2) 0.027(2) -0.009(2)
C916 0.111(3) 0.074(2) 0.064(2) 0.002(2) 0.028(2) -0.016(2)
C921 0.111(2) 0.070(2) 0.071(2) 0.001(2) 0.029(2) -0.017(2)
C920 0.114(3) 0.072(2) 0.078(2) 0.004(2) 0.027(2) -0.016(2)
C919 0.115(3) 0.073(3) 0.074(3) 0.006(2) 0.026(3) -0.019(3)
C841 0.051(2) 0.045(2) 0.072(3) -0.0070(18) 0.0140(19) -0.0007(16)
C839 0.112(4) 0.072(4) 0.078(4) -0.008(3) 0.010(3) -0.013(3)
C840 0.115(7) 0.090(6) 0.114(7) -0.024(5) 0.044(6) -0.007(5)
C871 0.047(3) 0.048(3) 0.041(3) 0.013(2) 0.013(2) 0.003(3)
C117 0.0790(18) 0.159(3) 0.0585(15) -0.0012(17) 0.0173(13) -0.066(2)
C817 0.067(5) 0.073(5) 0.089(5) 0.002(5) 0.002(5) -0.023(5)
C824 0.062(3) 0.057(3) 0.076(4) -0.021(2) -0.010(2) 0.018(2)
C735 0.069(5) 0.046(4) 0.063(5) -0.004(4) 0.010(4) -0.003(4)
C794 0.067(4) 0.048(4) 0.063(4) 0.003(4) 0.008(4) -0.004(4)
C734 0.076(5) 0.047(4) 0.066(5) 0.003(4) 0.004(4) 0.007(4)
C793 0.068(6) 0.039(5) 0.082(6) 0.003(4) 0.000(5) -0.011(4)

loop_
_atom_type_symbol
_atom_type_description
_atom_type_scat_dispersion_real
_atom_type_scat_dispersion_imag
_atom_type_scat_source
C C 0.0181 0.0091 'International Tables Vol C Tables 4.2.6.8 and 6.1.1.4'
H H 0.0000 0.0000 'International Tables Vol C Tables 4.2.6.8 and 6.1.1.4'
B B 0.0090 0.0039 'International Tables Vol C Tables 4.2.6.8 and 6.1.1.4'
Li Li 0.0008 0.0003 'International Tables Vol C Tables 4.2.6.8 and 6.1.1.4'
N N 0.0311 0.0180 'International Tables Vol C Tables 4.2.6.8 and 6.1.1.4'
O O 0.0492 0.0322 'International Tables Vol C Tables 4.2.6.8 and 6.1.1.4'

loop_
_geom_angle_atom_site_label_1
_geom_angle_atom_site_label_2
_geom_angle_atom_site_label_3
_geom_angle
_geom_angle_site_symmetry_1
_geom_angle_site_symmetry_3
_geom_angle_publ_flag
B2 O2 Li2 133.40(11) . . ?
B2 O2 Li1 148.52(11) . . ?
Li1 O2 Li2 78.02(11) . . ?
B1 O1 Li2 147.84(12) . . ?
B1 O1 Li1 133.69(11) . . ?
Li2 O1 Li1 78.26(11) . . ?
B4 O4 Li3 133.48(14) . . ?
B4 O4 Li4 148.25(15) . . ?
Li4 O4 Li3 78.21(12) . . ?
B3 O3 Li3 147.94(15) . . ?
B3 O3 Li4 133.35(15) . . ?
Li3 O3 Li4 78.43(12) . . ?
C49 N3 C71 112.49(10) . . ?
C49 N3 B2 132.71(11) . . ?
C71 N3 B2 114.57(10) . . ?
C12 N2 C36 112.04(10) . . ?
C12 N2 B1 132.64(11) . . ?
C36 N2 B1 115.23(10) . . ?
C2 N1 C24 110.93(10) . . ?
C2 N1 B1 133.87(11) . . ?
C24 N1 B1 114.13(10) . . ?
C59 N4 C83 111.68(10) . . ?
C59 N4 B2 133.99(11) . . ?
C83 N4 B2 114.11(10) . . ?
C153 N8 C177 112.20(12) . . ?
C153 N8 B4 132.47(13) . . ?
C177 N8 B4 115.12(12) . . ?
C143 N7 C165 107.8(2) . . ?
C143 N7 B4 133.49(13) . . ?
B4 N7 C165 118.6(2) . . ?
C865 N7 C143 117.5(3) . . ?
C865 N7 B4 109.0(2) . . ?
C106 N6 B3 133.00(14) . . ?
C106 N6 C830 107.28(18) . . ?
C130 N6 C106 115.77(19) . . ?
C130 N6 B3 110.28(18) . . ?
B3 N6 C830 119.69(17) . . ?
C96 N5 C118 112.01(14) . . ?
C96 N5 B3 132.20(13) . . ?
C118 N5 B3 115.70(13) . . ?
C48 C49 N3 124.06(11) . . ?
C48 C49 C50 116.25(11) . . ?
C50 C49 N3 119.68(11) . . ?
C76 C71 N3 118.92(12) . . ?
C72 C71 N3 118.84(11) . . ?
C72 C71 C76 121.74(12) . . ?
C2 C1 C13 131.14(12) . . ?
C2 C1 C6 120.19(12) . . ?
C6 C1 C13 108.68(11) . . ?
C13 C12 N2 124.02(11) . . ?
C13 C12 C11 116.28(12) . . ?
C11 C12 N2 119.70(11) . . ?
C49 C48 C60 131.70(12) . . ?
C49 C48 C53 120.18(12) . . ?
C53 C48 C60 108.09(11) . . ?
C59 C60 C48 131.10(12) . . ?
C59 C60 C55 120.22(12) . . ?
C55 C60 C48 108.67(11) . . ?
C1 C2 N1 123.56(12) . . ?
C1 C2 C3 116.33(12) . . ?
C3 C2 N1 120.11(12) . . ?
C60 C59 N4 123.43(11) . . ?
C60 C59 C58 116.50(12) . . ?
C58 C59 N4 120.06(11) . . ?
N1 C24 Li1 103.70(9) . . ?
C29 C24 N1 117.76(12) . . ?
C29 C24 C25 121.56(13) . . ?
C29 C24 Li1 87.90(10) . . ?
C25 C24 N1 120.03(12) . . ?
C25 C24 Li1 86.73(10) . . ?
N4 C83 Li2 103.59(9) . . ?
C88 C83 N4 118.32(12) . . ?
C88 C83 C84 121.76(12) . . ?
C88 C83 Li2 83.96(10) . . ?
C84 C83 N4 119.44(12) . . ?
C84 C83 Li2 89.63(10) . . ?
C12 C13 C1 131.79(12) . . ?
C12 C13 C8 120.07(12) . . ?
C8 C13 C1 108.14(11) . . ?
C71 C76 C77 120.77(12) . . ?
C75 C76 C71 118.06(13) . . ?
C75 C76 C77 121.04(13) . . ?
C48 C53 C54 111.16(11) . . ?
C52 C53 C48 122.27(13) . . ?
C52 C53 C54 126.57(12) . . ?
C59 C58 H58 118.1 . . ?
C57 C58 C59 123.72(12) . . ?
C57 C58 H58 118.1 . . ?
C49 C50 H50 118.1 . . ?
C51 C50 C49 123.78(12) . . ?
C51 C50 H50 118.1 . . ?
C153 C154 C142 131.75(13) . . ?
C153 C154 C149 119.96(13) . . ?
C149 C154 C142 108.27(12) . . ?
C24 C29 C30 120.98(12) . . ?
C28 C29 C24 118.40(14) . . ?
C28 C29 C30 120.50(14) . . ?
C41 C36 N2 118.55(12) . . ?
C37 C36 N2 119.09(12) . . ?
C37 C36 C41 121.70(12) . . ?
C58 C57 C56 118.56(12) . . ?
C58 C57 C67 121.12(12) . . ?
C56 C57 C67 120.31(12) . . ?
C1 C6 C7 110.70(11) . . ?
C5 C6 C1 122.27(12) . . ?
C5 C6 C7 127.02(12) . . ?
C83 C88 C89 121.72(12) . . ?
C87 C88 C83 117.87(13) . . ?
C87 C88 C89 120.32(13) . . ?
C154 C153 N8 123.37(13) . . ?
C154 C153 C152 116.26(13) . . ?
C152 C153 N8 120.36(13) . . ?
C60 C55 C54 110.75(11) . . ?
C56 C55 C60 122.18(12) . . ?
C56 C55 C54 127.06(12) . . ?
C36 C41 C42 120.50(12) . . ?
C40 C41 C36 117.96(13) . . ?
C40 C41 C42 121.34(13) . . ?
C6 C7 C8 101.50(10) . . ?
C6 C7 C19 111.55(12) . . ?
C6 C7 C18 111.39(12) . . ?
C8 C7 C19 111.11(12) . . ?
C8 C7 C18 111.13(11) . . ?
C18 C7 C19 109.95(12) . . ?
C12 C11 H11 118.0 . . ?
C10 C11 C12 123.94(12) . . ?
C10 C11 H11 118.0 . . ?
C13 C8 C7 110.98(11) . . ?
C9 C8 C13 122.31(12) . . ?
C9 C8 C7 126.71(12) . . ?
C2 C3 H3 118.0 . . ?
C4 C3 C2 124.05(13) . . ?
C4 C3 H3 118.0 . . ?
C147 C142 C154 108.55(12) . . ?
C143 C142 C154 131.56(13) . . ?
C143 C142 C147 119.88(13) . . ?
C71 C72 C80 121.36(12) . . ?
C73 C72 C71 117.92(13) . . ?
C73 C72 C80 120.64(13) . . ?
C154 C149 C148 111.03(12) . . ?
C150 C149 C154 122.58(13) . . ?
C150 C149 C148 126.39(13) . . ?
C50 C51 C52 118.67(13) . . ?
C50 C51 C61 121.24(13) . . ?
C52 C51 C61 120.09(12) . . ?
C100 C95 C107 108.16(12) . . ?
C96 C95 C107 131.95(14) . . ?
C96 C95 C100 119.89(14) . . ?
C6 C5 H5 120.6 . . ?
C6 C5 C4 118.80(13) . . ?
C4 C5 H5 120.6 . . ?
C107 C102 C101 110.84(13) . . ?
C103 C102 C107 122.57(13) . . ?
C103 C102 C101 126.53(13) . . ?
C53 C54 C55 101.29(11) . . ?
C53 C54 C66 111.06(12) . . ?
C53 C54 C65 111.50(12) . . ?
C55 C54 C66 111.78(12) . . ?
C55 C54 C65 111.29(12) . . ?
C66 C54 C65 109.71(12) . . ?
C3 C4 C5 118.34(12) . . ?
C3 C4 C14 121.03(12) . . ?
C5 C4 C14 120.63(12) . . ?
C102 C107 C95 108.54(12) . . ?
C106 C107 C95 131.69(13) . . ?
C106 C107 C102 119.70(14) . . ?
C8 C9 H9 120.5 . . ?
C8 C9 C10 118.90(12) . . ?
C10 C9 H9 120.5 . . ?
C57 C56 H56 120.6 . . ?
C55 C56 C57 118.75(12) . . ?
C55 C56 H56 120.6 . . ?
C36 C37 C45 122.09(13) . . ?
C38 C37 C36 117.85(13) . . ?
C38 C37 C45 119.87(14) . . ?
C142 C147 C148 110.85(13) . . ?
C146 C147 C142 122.37(14) . . ?
C146 C147 C148 126.77(13) . . ?
C95 C100 C101 110.88(13) . . ?
C99 C100 C95 122.41(14) . . ?
C99 C100 C101 126.71(13) . . ?
C88 C89 H89 107.7 . . ?
C88 C89 C90 112.07(12) . . ?
C88 C89 C91 112.09(13) . . ?
C90 C89 H89 107.7 . . ?
C91 C89 H89 107.7 . . ?
C91 C89 C90 109.38(13) . . ?
C68 C67 C57 109.25(12) . . ?
C70 C67 C57 112.67(12) . . ?
C70 C67 C68 108.18(13) . . ?
C69 C67 C57 109.18(12) . . ?
C69 C67 C68 109.19(13) . . ?
C69 C67 C70 108.32(13) . . ?
C83 C84 C92 121.63(13) . . ?
C85 C84 C83 117.85(14) . . ?
C85 C84 C92 120.44(14) . . ?
C102 C101 C100 101.52(11) . . ?
C102 C101 C112 110.80(13) . . ?
C102 C101 C113 112.04(12) . . ?
C100 C101 C112 112.32(12) . . ?
C100 C101 C113 110.64(13) . . ?
C112 C101 C113 109.38(12) . . ?
C53 C52 C51 118.85(12) . . ?
C53 C52 H52 120.6 . . ?
C51 C52 H52 120.6 . . ?
C11 C10 C9 118.49(12) . . ?
C11 C10 C20 121.26(12) . . ?
C9 C10 C20 120.25(12) . . ?
C178 C177 N8 119.17(13) . . ?
C178 C177 C182 121.21(15) . . ?
C182 C177 N8 119.08(13) . . ?
C95 C96 N5 123.63(14) . . ?
C95 C96 C97 116.41(14) . . ?
C97 C96 N5 119.96(14) . . ?
C41 C40 H40 119.4 . . ?
C39 C40 C41 121.17(14) . . ?
C39 C40 H40 119.4 . . ?
C149 C148 C160 111.64(13) . . ?
C149 C148 C159 110.68(13) . . ?
C147 C148 C149 101.28(11) . . ?
C147 C148 C160 111.99(13) . . ?
C147 C148 C159 111.02(13) . . ?
C160 C148 C159 109.98(13) . . ?
C142 C143 N7 123.22(13) . . ?
C142 C143 C144 116.48(13) . . ?
C144 C143 N7 120.27(13) . . ?
C102 C103 H103 120.5 . . ?
C102 C103 C104 118.91(13) . . ?
C104 C103 H103 120.5 . . ?
C72 C73 H73 119.5 . . ?
C74 C73 C72 121.08(14) . . ?
C74 C73 H73 119.5 . . ?
C72 C80 H80 107.5 . . ?
C72 C80 C81 111.35(13) . . ?
C72 C80 C82 112.43(13) . . ?
C81 C80 H80 107.5 . . ?
C81 C80 C82 110.23(13) . . ?
C82 C80 H80 107.5 . . ?
C37 C38 H38 119.4 . . ?
C39 C38 C37 121.27(14) . . ?
C39 C38 H38 119.4 . . ?
C149 C150 H150 120.6 . . ?
C149 C150 C151 118.75(13) . . ?
C151 C150 H150 120.6 . . ?
C153 C152 H152 118.0 . . ?
C151 C152 C153 124.01(14) . . ?
C151 C152 H152 118.0 . . ?
C24 C25 C33 121.29(13) . . ?
C26 C25 C24 117.15(14) . . ?
C26 C25 C33 121.47(14) . . ?
C15 C14 C4 108.86(12) . . ?
C15 C14 C17 108.26(13) . . ?
C17 C14 C4 112.66(12) . . ?
C16 C14 C4 109.54(12) . . ?
C16 C14 C15 109.39(13) . . ?
C16 C14 C17 108.09(14) . . ?
C107 C106 N6 123.29(15) . . ?
C107 C106 C105 116.52(13) . . ?
C105 C106 N6 120.18(14) . . ?
C88 C87 H87 119.6 . . ?
C86 C87 C88 120.86(14) . . ?
C86 C87 H87 119.6 . . ?
C103 C104 C114 120.35(14) . . ?
C105 C104 C103 118.39(15) . . ?
C105 C104 C114 121.24(14) . . ?
C177 C178 C186 121.55(15) . . ?
C179 C178 C177 118.14(15) . . ?
C179 C178 C186 120.14(14) . . ?
C76 C75 H75 119.5 . . ?
C74 C75 C76 120.97(14) . . ?
C74 C75 H75 119.5 . . ?
C29 C30 H30 107.0 . . ?
C31 C30 C29 112.46(13) . . ?
C31 C30 H30 107.0 . . ?
C32 C30 C29 111.58(14) . . ?
C32 C30 H30 107.0 . . ?
C32 C30 C31 111.42(15) . . ?
C7 C19 H19A 109.5 . . ?
C7 C19 H19B 109.5 . . ?
C7 C19 H19C 109.5 . . ?
H19A C19 H19B 109.5 . . ?
H19A C19 H19C 109.5 . . ?
H19B C19 H19C 109.5 . . ?
C41 C42 H42 106.8 . . ?
C41 C42 C44 112.32(13) . . ?
C44 C42 H42 106.8 . . ?
C43 C42 C41 113.34(14) . . ?
C43 C42 H42 106.8 . . ?
C43 C42 C44 110.37(16) . . ?
C54 C66 H66A 109.5 . . ?
C54 C66 H66B 109.5 . . ?
C54 C66 H66C 109.5 . . ?
H66A C66 H66B 109.5 . . ?
H66A C66 H66C 109.5 . . ?
H66B C66 H66C 109.5 . . ?
C76 C77 H77 107.0 . . ?
C76 C77 C79 111.25(14) . . ?
C78 C77 C76 112.99(14) . . ?
C78 C77 H77 107.0 . . ?
C78 C77 C79 111.37(17) . . ?
C79 C77 H77 107.0 . . ?
C84 C85 H85 119.4 . . ?
C86 C85 C84 121.29(14) . . ?
C86 C85 H85 119.4 . . ?
C7 C18 H18M 109.5 . . ?
C7 C18 H18N 109.5 . . ?
C7 C18 H18O 109.5 . . ?
H18M C18 H18N 109.5 . . ?
H18M C18 H18O 109.5 . . ?
H18N C18 H18O 109.5 . . ?
C40 C39 H39 120.0 . . ?
C38 C39 C40 120.03(14) . . ?
C38 C39 H39 120.0 . . ?
C29 C28 H28 119.6 . . ?
C27 C28 C29 120.85(15) . . ?
C27 C28 H28 119.6 . . ?
N7 C165 Li3 97.39(19) . . ?
C166 C165 N7 119.1(3) . . ?
C166 C165 C170 120.0 . . ?
C166 C165 Li3 89.05(15) . . ?
C170 C165 N7 120.3(3) . . ?
C170 C165 Li3 90.63(14) . . ?
C165 C166 C167 120.0 . . ?
C165 C166 C174 121.1(3) . . ?
C167 C166 C174 118.7(3) . . ?
C166 C167 H167 120.0 . . ?
C168 C167 C166 120.0 . . ?
C168 C167 H167 120.0 . . ?
C167 C168 H168 120.0 . . ?
C167 C168 C169 120.0 . . ?
C169 C168 H168 120.0 . . ?
C168 C169 H169 120.0 . . ?
C170 C169 C168 120.0 . . ?
C170 C169 H169 120.0 . . ?
C165 C170 C171 119.2(4) . . ?
C169 C170 C165 120.0 . . ?
C169 C170 C171 120.8(4) . . ?
C73 C74 C75 120.15(14) . . ?
C73 C74 H74 119.9 . . ?
C75 C74 H74 119.9 . . ?
C106 C105 H105 118.0 . . ?
C104 C105 C106 123.90(14) . . ?
C104 C105 H105 118.0 . . ?
C67 C68 H68A 109.5 . . ?
C67 C68 H68B 109.5 . . ?
C67 C68 H68C 109.5 . . ?
H68A C68 H68B 109.5 . . ?
H68A C68 H68C 109.5 . . ?
H68B C68 H68C 109.5 . . ?
C14 C15 H15M 109.5 . . ?
C14 C15 H15N 109.5 . . ?
C14 C15 H15O 109.5 . . ?
H15M C15 H15N 109.5 . . ?
H15M C15 H15O 109.5 . . ?
H15N C15 H15O 109.5 . . ?
C150 C151 C152 118.43(14) . . ?
C150 C151 C161 121.74(14) . . ?
C152 C151 C161 119.83(14) . . ?
C147 C146 H146 120.5 . . ?
C147 C146 C145 118.93(15) . . ?
C145 C146 H146 120.5 . . ?
C54 C65 H65A 109.5 . . ?
C54 C65 H65B 109.5 . . ?
C54 C65 H65C 109.5 . . ?
H65A C65 H65B 109.5 . . ?
H65A C65 H65C 109.5 . . ?
H65B C65 H65C 109.5 . . ?
C87 C86 H86 119.9 . . ?
C85 C86 C87 120.27(14) . . ?
C85 C86 H86 119.9 . . ?
C101 C112 H11A 109.5 . . ?
C101 C112 H11B 109.5 . . ?
C101 C112 H11C 109.5 . . ?
H11A C112 H11B 109.5 . . ?
H11A C112 H11C 109.5 . . ?
H11B C112 H11C 109.5 . . ?
C100 C99 H99 120.5 . . ?
C100 C99 C98 119.04(15) . . ?
C98 C99 H99 120.5 . . ?
C84 C92 H92 107.0 . . ?
C84 C92 H92A 109.5 . . ?
C84 C92 C94 111.50(15) . . ?
C84 C92 C794 111.9(4) . . ?
C84 C92 C793 113.2(5) . . ?
C93 C92 C84 111.73(18) . . ?
C93 C92 H92 107.0 . . ?
C93 C92 C94 112.14(19) . . ?
C94 C92 H92 107.0 . . ?
C794 C92 H92A 109.5 . . ?
C794 C92 C793 103.1(6) . . ?
C793 C92 H92A 109.5 . . ?
C67 C70 H70A 109.5 . . ?
C67 C70 H70B 109.5 . . ?
C67 C70 H70C 109.5 . . ?
H70A C70 H70B 109.5 . . ?
H70A C70 H70C 109.5 . . ?
H70B C70 H70C 109.5 . . ?
C23 C20 C10 112.60(12) . . ?
C23 C20 C22 106.96(16) . . ?
C21 C20 C10 108.66(15) . . ?
C21 C20 C23 108.83(15) . . ?
C21 C20 C22 110.35(19) . . ?
C22 C20 C10 109.45(14) . . ?
C25 C33 H33 108.0 . . ?
C25 C33 H33A 106.4 . . ?
C25 C33 C35 112.45(16) . . ?
C25 C33 C34 112.70(16) . . ?
C25 C33 C735 113.4(4) . . ?
C35 C33 H33 108.0 . . ?
C35 C33 C34 107.43(18) . . ?
C34 C33 H33 108.0 . . ?
C735 C33 H33A 106.4 . . ?
C734 C33 C25 109.2(5) . . ?
C734 C33 H33A 106.4 . . ?
C734 C33 C735 114.5(6) . . ?
C96 C97 H97 118.0 . . ?
C98 C97 C96 124.02(15) . . ?
C98 C97 H97 118.0 . . ?
C118 C119 C127 121.84(16) . . ?
C120 C119 C118 118.26(17) . . ?
C120 C119 C127 119.65(16) . . ?
O1 B1 N2 119.40(12) . . ?
O1 B1 N1 117.89(12) . . ?
N1 B1 N2 122.71(12) . . ?
C51 C61 C63 108.62(15) . . ?
C64 C61 C51 112.61(12) . . ?
C64 C61 C63 107.99(16) . . ?
C62 C61 C51 109.05(14) . . ?
C62 C61 C64 107.53(16) . . ?
C62 C61 C63 111.05(19) . . ?
C119 C118 N5 119.53(15) . . ?
C119 C118 C123 120.52(16) . . ?
C123 C118 N5 119.36(14) . . ?
C37 C45 H45 108.1 . . ?
C37 C45 C46 111.43(16) . . ?
C47 C45 C37 112.22(14) . . ?
C47 C45 H45 108.1 . . ?
C47 C45 C46 108.70(17) . . ?
C46 C45 H45 108.1 . . ?
C178 C186 H186 107.9 . . ?
C178 C186 C187 111.93(16) . . ?
C178 C186 C188 111.63(15) . . ?
C187 C186 H186 107.9 . . ?
C187 C186 C188 109.38(14) . . ?
C188 C186 H186 107.9 . . ?
C148 C160 H16A 109.5 . . ?
C148 C160 H16B 109.5 . . ?
C148 C160 H16C 109.5 . . ?
H16A C160 H16B 109.5 . . ?
H16A C160 H16C 109.5 . . ?
H16B C160 H16C 109.5 . . ?
C80 C81 H81J 109.5 . . ?
C80 C81 H81K 109.5 . . ?
C80 C81 H81L 109.5 . . ?
H81J C81 H81K 109.5 . . ?
H81J C81 H81L 109.5 . . ?
H81K C81 H81L 109.5 . . ?
C177 C182 C183 118.7(2) . . ?
C177 C182 C883 122.7(4) . . ?
C181 C182 C177 118.30(16) . . ?
C181 C182 C183 122.9(2) . . ?
C181 C182 C883 116.8(4) . . ?
C143 C144 H144 118.0 . . ?
C145 C144 C143 124.05(15) . . ?
C145 C144 H144 118.0 . . ?
O2 B2 N3 119.72(12) . . ?
O2 B2 N4 117.71(11) . . ?
N3 B2 N4 122.57(11) . . ?
C14 C17 H17M 109.5 . . ?
C14 C17 H17N 109.5 . . ?
C14 C17 H17O 109.5 . . ?
H17M C17 H17N 109.5 . . ?
H17M C17 H17O 109.5 . . ?
H17N C17 H17O 109.5 . . ?
C25 C26 H26 119.1 . . ?
C27 C26 C25 121.77(16) . . ?
C27 C26 H26 119.1 . . ?
C101 C113 H11D 109.5 . . ?
C101 C113 H11E 109.5 . . ?
C101 C113 H11F 109.5 . . ?
H11D C113 H11E 109.5 . . ?
H11D C113 H11F 109.5 . . ?
H11E C113 H11F 109.5 . . ?
C148 C159 H15A 109.5 . . ?
C148 C159 H15B 109.5 . . ?
C148 C159 H15C 109.5 . . ?
H15A C159 H15B 109.5 . . ?
H15A C159 H15C 109.5 . . ?
H15B C159 H15C 109.5 . . ?
C104 C114 C115 108.44(15) . . ?
C104 C114 C816 105.4(6) . . ?
C104 C114 C815 102.8(6) . . ?
C116 C114 C104 109.51(16) . . ?
C116 C114 C115 105.35(18) . . ?
C816 C114 C815 105.7(6) . . ?
C117 C114 C104 114.68(17) . . ?
C117 C114 C116 111.7(2) . . ?
C117 C114 C115 106.7(2) . . ?
C817 C114 C104 116.1(7) . . ?
C817 C114 C816 119.1(11) . . ?
C817 C114 C815 106.2(9) . . ?
C67 C69 H69A 109.5 . . ?
C67 C69 H69B 109.5 . . ?
C67 C69 H69C 109.5 . . ?
H69A C69 H69B 109.5 . . ?
H69A C69 H69C 109.5 . . ?
H69B C69 H69C 109.5 . . ?
C20 C23 H23A 109.5 . . ?
C20 C23 H23B 109.5 . . ?
C20 C23 H23C 109.5 . . ?
H23A C23 H23B 109.5 . . ?
H23A C23 H23C 109.5 . . ?
H23B C23 H23C 109.5 . . ?
C178 C179 H179 119.3 . . ?
C180 C179 C178 121.35(16) . . ?
C180 C179 H179 119.3 . . ?
C89 C90 H90A 109.5 . . ?
C89 C90 H90B 109.5 . . ?
C89 C90 H90C 109.5 . . ?
H90A C90 H90B 109.5 . . ?
H90A C90 H90C 109.5 . . ?
H90B C90 H90C 109.5 . . ?
C146 C145 C155 121.30(16) . . ?
C144 C145 C146 118.27(15) . . ?
C144 C145 C155 120.44(16) . . ?
C99 C98 C108 120.01(16) . . ?
C97 C98 C99 118.20(16) . . ?
C97 C98 C108 121.79(16) . . ?
C170 C171 H171 109.3 . . ?
C173 C171 C170 111.6(6) . . ?
C173 C171 H171 109.3 . . ?
C173 C171 C172 109.8(4) . . ?
C172 C171 C170 107.6(6) . . ?
C172 C171 H171 109.3 . . ?
C14 C16 H16M 109.5 . . ?
C14 C16 H16N 109.5 . . ?
C14 C16 H16O 109.5 . . ?
H16M C16 H16N 109.5 . . ?
H16M C16 H16O 109.5 . . ?
H16N C16 H16O 109.5 . . ?
C80 C82 H82G 109.5 . . ?
C80 C82 H82H 109.5 . . ?
C80 C82 H82I 109.5 . . ?
H82G C82 H82H 109.5 . . ?
H82G C82 H82I 109.5 . . ?
H82H C82 H82I 109.5 . . ?
C61 C64 H64A 109.5 . . ?
C61 C64 H64B 109.5 . . ?
C61 C64 H64C 109.5 . . ?
H64A C64 H64B 109.5 . . ?
H64A C64 H64C 109.5 . . ?
H64B C64 H64C 109.5 . . ?
C28 C27 C26 120.20(15) . . ?
C28 C27 H27 119.9 . . ?
C26 C27 H27 119.9 . . ?
C89 C91 H91A 109.5 . . ?
C89 C91 H91B 109.5 . . ?
C89 C91 H91C 109.5 . . ?
H91A C91 H91B 109.5 . . ?
H91A C91 H91C 109.5 . . ?
H91B C91 H91C 109.5 . . ?
N6 C130 C135 114.2(2) . . ?
N6 C130 C131 125.8(2) . . ?
N6 C130 Li4 107.95(19) . . ?
C135 C130 C131 120.0 . . ?
C135 C130 Li4 75.99(12) . . ?
C131 C130 Li4 87.74(11) . . ?
C130 C135 C136 124.03(17) . . ?
C130 C135 Li4 73.81(12) . . ?
C134 C135 C130 120.0 . . ?
C134 C135 C136 115.55(17) . . ?
C134 C135 Li4 88.88(13) . . ?
C136 C135 Li4 114.40(16) . . ?
C135 C134 H134 120.0 . . ?
C135 C134 C133 120.0 . . ?
C133 C134 H134 120.0 . . ?
C134 C133 H133 120.0 . . ?
C134 C133 C132 120.0 . . ?
C132 C133 H133 120.0 . . ?
C133 C132 H132 120.0 . . ?
C131 C132 C133 120.0 . . ?
C131 C132 H132 120.0 . . ?
C130 C131 C139 127.1(2) . . ?
C132 C131 C130 120.0 . . ?
C132 C131 C139 111.2(2) . . ?
C151 C161 C163 107.98(16) . . ?
C151 C161 C862 107.3(3) . . ?
C162 C161 C151 113.02(17) . . ?
C162 C161 C163 105.8(2) . . ?
C164 C161 C151 110.2(2) . . ?
C164 C161 C163 108.1(3) . . ?
C164 C161 C162 111.4(3) . . ?
C864 C161 C151 115.2(4) . . ?
C864 C161 C862 102.1(5) . . ?
C863 C161 C151 108.4(3) . . ?
C863 C161 C864 116.5(5) . . ?
C863 C161 C862 106.3(4) . . ?
C119 C120 H120 119.3 . . ?
C121 C120 C119 121.47(17) . . ?
C121 C120 H120 119.3 . . ?
C30 C31 H31A 109.5 . . ?
C30 C31 H31B 109.5 . . ?
C30 C31 H31C 109.5 . . ?
H31A C31 H31B 109.5 . . ?
H31A C31 H31C 109.5 . . ?
H31B C31 H31C 109.5 . . ?
O4 B4 N8 119.74(15) . . ?
O4 B4 N7 117.24(14) . . ?
N7 B4 N8 123.02(13) . . ?
C119 C127 H127 108.2 . . ?
C119 C127 C128 111.10(18) . . ?
C129 C127 C119 112.48(18) . . ?
C129 C127 H127 108.2 . . ?
C129 C127 C128 108.50(18) . . ?
C128 C127 H127 108.2 . . ?
C135 C136 H136 106.3 . . ?
C138 C136 C135 106.41(18) . . ?
C138 C136 H136 106.3 . . ?
C138 C136 H13A 108.1 . . ?
C138 C136 C137 109.42(19) . . ?
C137 C136 C135 121.1(2) . . ?
C137 C136 H136 106.3 . . ?
C137 C136 H13A 108.1 . . ?
C835 C136 H13A 108.1 . . ?
C835 C136 C138 118.4(2) . . ?
C835 C136 C137 104.4(2) . . ?
C179 C180 H180 120.1 . . ?
C179 C180 C181 119.79(17) . . ?
C181 C180 H180 120.1 . . ?
C136 C138 H13B 109.5 . . ?
C136 C138 H13C 109.5 . . ?
C136 C138 H13D 109.5 . . ?
H13B C138 H13C 109.5 . . ?
H13B C138 H13D 109.5 . . ?
H13C C138 H13D 109.5 . . ?
C45 C47 H47A 109.5 . . ?
C45 C47 H47B 109.5 . . ?
C45 C47 H47C 109.5 . . ?
H47A C47 H47B 109.5 . . ?
H47A C47 H47C 109.5 . . ?
H47B C47 H47C 109.5 . . ?
C110 C108 C98 109.19(16) . . ?
C110 C108 C111 109.03(19) . . ?
C111 C108 C98 108.64(18) . . ?
C109 C108 C98 112.79(17) . . ?
C109 C108 C110 107.8(2) . . ?
C109 C108 C111 109.32(19) . . ?
C186 C187 H18A 109.5 . . ?
C186 C187 H18B 109.5 . . ?
C186 C187 H18C 109.5 . . ?
H18A C187 H18B 109.5 . . ?
H18A C187 H18C 109.5 . . ?
H18B C187 H18C 109.5 . . ?
C118 C123 C124 125.4(2) . . ?
C118 C123 C824 115.9(2) . . ?
C122 C123 C118 118.46(17) . . ?
C122 C123 C124 114.2(2) . . ?
C122 C123 C824 124.9(2) . . ?
C182 C181 H181 119.5 . . ?
C180 C181 C182 121.08(18) . . ?
C180 C181 H181 119.5 . . ?
C42 C44 H44A 109.5 . . ?
C42 C44 H44B 109.5 . . ?
C42 C44 H44C 109.5 . . ?
H44A C44 H44B 109.5 . . ?
H44A C44 H44C 109.5 . . ?
H44B C44 H44C 109.5 . . ?
C194 C189 H189 120.0 . . ?
C194 C189 C190 120.0(2) . . ?
C190 C189 H189 120.0 . . ?
O3 B3 N6 116.95(16) . . ?
O3 B3 N5 119.34(16) . . ?
N5 B3 N6 123.71(13) . . ?
C30 C32 H32A 109.5 . . ?
C30 C32 H32B 109.5 . . ?
C30 C32 H32C 109.5 . . ?
H32A C32 H32B 109.5 . . ?
H32A C32 H32C 109.5 . . ?
H32B C32 H32C 109.5 . . ?
C186 C188 H18D 109.5 . . ?
C186 C188 H18E 109.5 . . ?
C186 C188 H18F 109.5 . . ?
H18D C188 H18E 109.5 . . ?
H18D C188 H18F 109.5 . . ?
H18E C188 H18F 109.5 . . ?
C42 C43 H43A 109.5 . . ?
C42 C43 H43B 109.5 . . ?
C42 C43 H43C 109.5 . . ?
H43A C43 H43B 109.5 . . ?
H43A C43 H43C 109.5 . . ?
H43B C43 H43C 109.5 . . ?
C77 C78 H78A 109.5 . . ?
C77 C78 H78B 109.5 . . ?
C77 C78 H78C 109.5 . . ?
H78A C78 H78B 109.5 . . ?
H78A C78 H78C 109.5 . . ?
H78B C78 H78C 109.5 . . ?
C189 C194 H194 120.1 . . ?
C189 C194 C193 119.8(2) . . ?
C193 C194 H194 120.1 . . ?
C77 C79 H79A 109.5 . . ?
C77 C79 H79B 109.5 . . ?
C77 C79 H79C 109.5 . . ?
H79A C79 H79B 109.5 . . ?
H79A C79 H79C 109.5 . . ?
H79B C79 H79C 109.5 . . ?
C120 C121 H121 120.1 . . ?
C122 C121 C120 119.85(19) . . ?
C122 C121 H121 120.1 . . ?
C123 C122 H122 119.3 . . ?
C121 C122 C123 121.4(2) . . ?
C121 C122 H122 119.3 . . ?
C189 C190 H190 119.8 . . ?
C191 C190 C189 120.5(2) . . ?
C191 C190 H190 119.8 . . ?
C145 C155 C156 106.75(19) . . ?
C145 C155 C857 99.2(2) . . ?
C158 C155 C145 116.5(3) . . ?
C158 C155 C156 101.8(3) . . ?
C157 C155 C145 112.1(2) . . ?
C157 C155 C158 117.3(3) . . ?
C157 C155 C156 99.7(3) . . ?
C856 C155 C145 114.7(3) . . ?
C856 C155 C857 104.0(4) . . ?
C856 C155 C858 123.8(7) . . ?
C858 C155 C145 110.5(5) . . ?
C858 C155 C857 99.7(6) . . ?
C20 C21 H21A 109.5 . . ?
C20 C21 H21B 109.5 . . ?
C20 C21 H21C 109.5 . . ?
H21A C21 H21B 109.5 . . ?
H21A C21 H21C 109.5 . . ?
H21B C21 H21C 109.5 . . ?
C131 C139 H139 107.9 . . ?
C131 C139 C140 117.8(6) . . ?
C140 C139 H139 107.9 . . ?
C141 C139 C131 94.3(3) . . ?
C141 C139 H139 107.9 . . ?
C141 C139 C140 119.9(4) . . ?
C61 C62 H62A 109.5 . . ?
C61 C62 H62B 109.5 . . ?
C61 C62 H62C 109.5 . . ?
H62A C62 H62B 109.5 . . ?
H62A C62 H62C 109.5 . . ?
H62B C62 H62C 109.5 . . ?
C182 C183 H183 107.6 . . ?
C185 C183 C182 115.4(4) . . ?
C185 C183 H183 107.6 . . ?
C184 C183 C182 108.4(4) . . ?
C184 C183 H183 107.6 . . ?
C184 C183 C185 109.9(4) . . ?
C139 C140 H14A 109.5 . . ?
C139 C140 H14B 109.5 . . ?
C139 C140 H14C 109.5 . . ?
H14A C140 H14B 109.5 . . ?
H14A C140 H14C 109.5 . . ?
H14B C140 H14C 109.5 . . ?
C108 C110 H11G 109.5 . . ?
C108 C110 H11H 109.5 . . ?
C108 C110 H11I 109.5 . . ?
H11G C110 H11H 109.5 . . ?
H11G C110 H11I 109.5 . . ?
H11H C110 H11I 109.5 . . ?
C190 C191 H191 120.1 . . ?
C192 C191 C190 119.8(2) . . ?
C192 C191 H191 120.1 . . ?
C194 C193 H193 119.9 . . ?
C194 C193 C192 120.2(2) . . ?
C192 C193 H193 119.9 . . ?
C20 C22 H22A 109.5 . . ?
C20 C22 H22B 109.5 . . ?
C20 C22 H22C 109.5 . . ?
H22A C22 H22B 109.5 . . ?
H22A C22 H22C 109.5 . . ?
H22B C22 H22C 109.5 . . ?
C92 C93 H93A 109.5 . . ?
C92 C93 H93B 109.5 . . ?
C92 C93 H93C 109.5 . . ?
H93A C93 H93B 109.5 . . ?
H93A C93 H93C 109.5 . . ?
H93B C93 H93C 109.5 . . ?
C108 C111 H11J 109.5 . . ?
C108 C111 H11K 109.5 . . ?
C108 C111 H11L 109.5 . . ?
H11J C111 H11K 109.5 . . ?
H11J C111 H11L 109.5 . . ?
H11K C111 H11L 109.5 . . ?
C61 C63 H63A 109.5 . . ?
C61 C63 H63B 109.5 . . ?
C61 C63 H63C 109.5 . . ?
H63A C63 H63B 109.5 . . ?
H63A C63 H63C 109.5 . . ?
H63B C63 H63C 109.5 . . ?
C191 C192 C193 119.7(2) . . ?
C191 C192 H192 120.1 . . ?
C193 C192 H192 120.1 . . ?
C210 C215 H215 120.5 . . ?
C214 C215 H215 120.5 . . ?
C214 C215 C210 118.9(3) . . ?
C166 C174 H174 107.9 . . ?
C175 C174 C166 112.6(4) . . ?
C175 C174 H174 107.9 . . ?
C176 C174 C166 112.4(4) . . ?
C176 C174 H174 107.9 . . ?
C176 C174 C175 107.9(4) . . ?
C155 C158 H15D 109.5 . . ?
C155 C158 H15E 109.5 . . ?
C155 C158 H15F 109.5 . . ?
H15D C158 H15E 109.5 . . ?
H15D C158 H15F 109.5 . . ?
H15E C158 H15F 109.5 . . ?
C213 C212 H212 120.0 . . ?
C211 C212 H212 120.0 . . ?
C211 C212 C213 120.0(3) . . ?
C127 C129 H12A 109.5 . . ?
C127 C129 H12B 109.5 . . ?
C127 C129 H12C 109.5 . . ?
H12A C129 H12B 109.5 . . ?
H12A C129 H12C 109.5 . . ?
H12B C129 H12C 109.5 . . ?
C212 C213 H213 119.8 . . ?
C212 C213 C214 120.4(3) . . ?
C214 C213 H213 119.8 . . ?
C114 C116 H11M 109.5 . . ?
C114 C116 H11N 109.5 . . ?
C114 C116 H11O 109.5 . . ?
H11M C116 H11N 109.5 . . ?
H11M C116 H11O 109.5 . . ?
H11N C116 H11O 109.5 . . ?
C123 C124 H124 106.6 . . ?
C126 C124 C123 109.4(3) . . ?
C126 C124 H124 106.6 . . ?
C126 C124 C125 109.2(3) . . ?
C125 C124 C123 117.9(3) . . ?
C125 C124 H124 106.6 . . ?
C108 C109 H10A 109.5 . . ?
C108 C109 H10B 109.5 . . ?
C108 C109 H10C 109.5 . . ?
H10A C109 H10B 109.5 . . ?
H10A C109 H10C 109.5 . . ?
H10B C109 H10C 109.5 . . ?
C114 C115 H11P 109.5 . . ?
C114 C115 H11Q 109.5 . . ?
C114 C115 H11R 109.5 . . ?
H11P C115 H11Q 109.5 . . ?
H11P C115 H11R 109.5 . . ?
H11Q C115 H11R 109.5 . . ?
C33 C35 H35A 109.5 . . ?
C33 C35 H35B 109.5 . . ?
C33 C35 H35C 109.5 . . ?
H35A C35 H35B 109.5 . . ?
H35A C35 H35C 109.5 . . ?
H35B C35 H35C 109.5 . . ?
C127 C128 H12D 109.5 . . ?
C127 C128 H12E 109.5 . . ?
C127 C128 H12F 109.5 . . ?
H12D C128 H12E 109.5 . . ?
H12D C128 H12F 109.5 . . ?
H12E C128 H12F 109.5 . . ?
C136 C137 H13E 109.5 . . ?
C136 C137 H13F 109.5 . . ?
C136 C137 H13G 109.5 . . ?
H13E C137 H13F 109.5 . . ?
H13E C137 H13G 109.5 . . ?
H13F C137 H13G 109.5 . . ?
C212 C211 H211 119.7 . . ?
C212 C211 C210 120.7(3) . . ?
C210 C211 H211 119.7 . . ?
C45 C46 H46A 109.5 . . ?
C45 C46 H46B 109.5 . . ?
C45 C46 H46C 109.5 . . ?
H46A C46 H46B 109.5 . . ?
H46A C46 H46C 109.5 . . ?
H46B C46 H46C 109.5 . . ?
C215 C210 H210 120.0 . . ?
C211 C210 C215 120.0(3) . . ?
C211 C210 H210 120.0 . . ?
C92 C94 H94A 109.5 . . ?
C92 C94 H94B 109.5 . . ?
C92 C94 H94C 109.5 . . ?
H94A C94 H94B 109.5 . . ?
H94A C94 H94C 109.5 . . ?
H94B C94 H94C 109.5 . . ?
C215 C214 H214 120.0 . . ?
C213 C214 C215 119.9(3) . . ?
C213 C214 H214 120.0 . . ?
C33 C34 H34A 109.5 . . ?
C33 C34 H34B 109.5 . . ?
C33 C34 H34C 109.5 . . ?
H34A C34 H34B 109.5 . . ?
H34A C34 H34C 109.5 . . ?
H34B C34 H34C 109.5 . . ?
C171 C173 H17A 109.5 . . ?
C171 C173 H17B 109.5 . . ?
C171 C173 H17C 109.5 . . ?
H17A C173 H17B 109.5 . . ?
H17A C173 H17C 109.5 . . ?
H17B C173 H17C 109.5 . . ?
C205 C206 H206 120.0 . . ?
C205 C206 C207 120.0 . . ?
C207 C206 H206 120.0 . . ?
C206 C205 H205 120.0 . . ?
C206 C205 C204 120.0 . . ?
C204 C205 H205 120.0 . . ?
C205 C204 H204 120.0 . . ?
C205 C204 C209 120.0 . . ?
C209 C204 H204 120.0 . . ?
C204 C209 H209 120.0 . . ?
C204 C209 C208 120.0 . . ?
C208 C209 H209 120.0 . . ?
C209 C208 H208 120.0 . . ?
C207 C208 C209 120.0 . . ?
C207 C208 H208 120.0 . . ?
C206 C207 H207 120.0 . . ?
C208 C207 C206 120.0 . . ?
C208 C207 H207 120.0 . . ?
C203 C202 H202 118.1 . . ?
C203 C202 C201 123.7(6) . . ?
C201 C202 H202 118.1 . . ?
C202 C203 H203 130.5 . . ?
C202 C203 C201 99.0(8) . 3_666 ?
C201 C203 H203 130.5 3_666 . ?
C218 C219 H219 120.0 . . ?
C218 C219 C220 120.0 . . ?
C220 C219 H219 120.0 . . ?
C219 C218 H218 120.0 . . ?
C217 C218 C219 120.0 . . ?
C217 C218 H218 120.0 . . ?
C218 C217 H217 120.0 . . ?
C218 C217 C216 120.0 . . ?
C216 C217 H217 120.0 . . ?
C217 C216 H216 120.0 . . ?
C221 C216 C217 120.0 . . ?
C221 C216 H216 120.0 . . ?
C216 C221 H221 120.0 . . ?
C216 C221 C220 120.0 . . ?
C220 C221 H221 120.0 . . ?
C219 C220 H220 120.0 . . ?
C221 C220 C219 120.0 . . ?
C221 C220 H220 120.0 . . ?
C171 C172 H17D 109.5 . . ?
C171 C172 H17E 109.5 . . ?
C171 C172 H17F 109.5 . . ?
H17D C172 H17E 109.5 . . ?
H17D C172 H17F 109.5 . . ?
H17E C172 H17F 109.5 . . ?
C202 C201 C203 137.0(7) . 3_666 ?
C202 C201 H201 111.5 . . ?
C203 C201 H201 111.5 3_666 . ?
C161 C163 H16D 109.5 . . ?
C161 C163 H16E 109.5 . . ?
C161 C163 H16F 109.5 . . ?
H16D C163 H16E 109.5 . . ?
H16D C163 H16F 109.5 . . ?
H16E C163 H16F 109.5 . . ?
O2 Li2 C83 68.73(8) . . ?
O2 Li2 Li1 50.44(8) . . ?
O1 Li2 O2 101.83(12) . . ?
O1 Li2 C83 164.77(14) . . ?
O1 Li2 Li1 51.42(9) . . ?
Li1 Li2 C83 117.72(11) . . ?
C161 C162 H16G 109.5 . . ?
C161 C162 H16H 109.5 . . ?
C161 C162 H16I 109.5 . . ?
H16G C162 H16H 109.5 . . ?
H16G C162 H16I 109.5 . . ?
H16H C162 H16I 109.5 . . ?
O2 Li1 O1 101.84(12) . . ?
O2 Li1 C24 163.01(14) . . ?
O2 Li1 Li2 51.54(9) . . ?
O1 Li1 C24 69.04(8) . . ?
O1 Li1 Li2 50.32(9) . . ?
Li2 Li1 C24 117.38(11) . . ?
C183 C185 H18G 109.5 . . ?
C183 C185 H18H 109.5 . . ?
C183 C185 H18I 109.5 . . ?
H18G C185 H18H 109.5 . . ?
H18G C185 H18I 109.5 . . ?
H18H C185 H18I 109.5 . . ?
C161 C164 H16J 109.5 . . ?
C161 C164 H16K 109.5 . . ?
C161 C164 H16L 109.5 . . ?
H16J C164 H16K 109.5 . . ?
H16J C164 H16L 109.5 . . ?
H16K C164 H16L 109.5 . . ?
O4 Li3 C165 71.60(10) . . ?
O4 Li3 Li4 50.05(10) . . ?
O4 Li3 C865 65.89(11) . . ?
O3 Li3 O4 101.80(13) . . ?
O3 Li3 C165 165.56(17) . . ?
O3 Li3 Li4 51.80(10) . . ?
O3 Li3 C865 159.64(18) . . ?
Li4 Li3 C165 119.81(14) . . ?
Li4 Li3 C865 113.38(15) . . ?
O4 Li4 O3 101.46(13) . . ?
O4 Li4 C130 156.71(17) . . ?
O4 Li4 C135 171.05(17) . . ?
O4 Li4 Li3 51.74(10) . . ?
O4 Li4 C830 165.41(17) . . ?
O3 Li4 C130 66.34(10) . . ?
O3 Li4 C135 87.35(12) . . ?
O3 Li4 Li3 49.77(10) . . ?
O3 Li4 C830 73.29(11) . . ?
C130 Li4 C135 30.2 . . ?
Li3 Li4 C130 112.49(14) . . ?
Li3 Li4 C135 137.12(15) . . ?
Li3 Li4 C830 121.01(14) . . ?
C124 C126 H12G 109.5 . . ?
C124 C126 H12H 109.5 . . ?
C124 C126 H12I 109.5 . . ?
H12G C126 H12H 109.5 . . ?
H12G C126 H12I 109.5 . . ?
H12H C126 H12I 109.5 . . ?
C155 C156 H15G 109.5 . . ?
C155 C156 H15H 109.5 . . ?
C155 C156 H15I 109.5 . . ?
H15G C156 H15H 109.5 . . ?
H15G C156 H15I 109.5 . . ?
H15H C156 H15I 109.5 . . ?
C174 C175 H17G 109.5 . . ?
C174 C175 H17H 109.5 . . ?
C174 C175 H17I 109.5 . . ?
H17G C175 H17H 109.5 . . ?
H17G C175 H17I 109.5 . . ?
H17H C175 H17I 109.5 . . ?
C183 C184 H18J 109.5 . . ?
C183 C184 H18K 109.5 . . ?
C183 C184 H18L 109.5 . . ?
H18J C184 H18K 109.5 . . ?
H18J C184 H18L 109.5 . . ?
H18K C184 H18L 109.5 . . ?
C124 C125 H12J 109.5 . . ?
C124 C125 H12K 109.5 . . ?
C124 C125 H12L 109.5 . . ?
H12J C125 H12K 109.5 . . ?
H12J C125 H12L 109.5 . . ?
H12K C125 H12L 109.5 . . ?
C139 C141 H14D 109.5 . . ?
C139 C141 H14E 109.5 . . ?
C139 C141 H14F 109.5 . . ?
H14D C141 H14E 109.5 . . ?
H14D C141 H14F 109.5 . . ?
H14E C141 H14F 109.5 . . ?
C198 C197 H197 120.0 . . ?
C198 C197 C196 120.0 . . ?
C196 C197 H197 120.0 . . ?
C197 C198 H198 120.0 . . ?
C197 C198 C199 120.0 . . ?
C199 C198 H198 120.0 . . ?
C198 C199 H199 120.0 . . ?
C200 C199 C198 120.0 . . ?
C200 C199 H199 120.0 . . ?
C199 C200 H200 120.0 . . ?
C199 C200 C195 120.0 . . ?
C195 C200 H200 120.0 . . ?
C200 C195 H195 120.0 . . ?
C196 C195 C200 120.0 . . ?
C196 C195 H195 120.0 . . ?
C197 C196 H196 120.0 . . ?
C195 C196 C197 120.0 . . ?
C195 C196 H196 120.0 . . ?
C174 C176 H17J 109.5 . . ?
C174 C176 H17K 109.5 . . ?
C174 C176 H17L 109.5 . . ?
H17J C176 H17K 109.5 . . ?
H17J C176 H17L 109.5 . . ?
H17K C176 H17L 109.5 . . ?
C155 C157 H15J 109.5 . . ?
C155 C157 H15K 109.5 . . ?
C155 C157 H15L 109.5 . . ?
H15J C157 H15K 109.5 . . ?
H15J C157 H15L 109.5 . . ?
H15K C157 H15L 109.5 . . ?
C114 C816 H81A 109.5 . . ?
C114 C816 H81B 109.5 . . ?
C114 C816 H81C 109.5 . . ?
H81A C816 H81B 109.5 . . ?
H81A C816 H81C 109.5 . . ?
H81B C816 H81C 109.5 . . ?
C114 C815 H81D 109.5 . . ?
C114 C815 H81E 109.5 . . ?
C114 C815 H81F 109.5 . . ?
H81D C815 H81E 109.5 . . ?
H81D C815 H81F 109.5 . . ?
H81E C815 H81F 109.5 . . ?
H82A C826 H82B 109.5 . . ?
H82A C826 H82C 109.5 . . ?
H82B C826 H82C 109.5 . . ?
C824 C826 H82A 109.5 . . ?
C824 C826 H82B 109.5 . . ?
C824 C826 H82C 109.5 . . ?
H82D C825 H82E 109.5 . . ?
H82D C825 H82F 109.5 . . ?
H82E C825 H82F 109.5 . . ?
C824 C825 H82D 109.5 . . ?
C824 C825 H82E 109.5 . . ?
C824 C825 H82F 109.5 . . ?
C833 C834 H834 120.0 . . ?
C833 C834 C835 120.0 . . ?
C835 C834 H834 120.0 . . ?
C834 C833 H833 120.0 . . ?
C832 C833 C834 120.0 . . ?
C832 C833 H833 120.0 . . ?
C833 C832 H832 120.0 . . ?
C833 C832 C831 120.0 . . ?
C831 C832 H832 120.0 . . ?
C832 C831 C839 124.3(4) . . ?
C830 C831 C832 120.0 . . ?
C830 C831 C839 115.7(4) . . ?
N6 C830 Li4 95.49(16) . . ?
C831 C830 N6 115.2(2) . . ?
C831 C830 Li4 89.42(12) . . ?
C831 C830 C835 120.0 . . ?
C835 C830 N6 124.4(2) . . ?
C835 C830 Li4 91.30(14) . . ?
C834 C835 C136 124.3(2) . . ?
C830 C835 C136 115.7(2) . . ?
C830 C835 C834 120.0 . . ?
C161 C864 H86A 109.5 . . ?
C161 C864 H86B 109.5 . . ?
C161 C864 H86C 109.5 . . ?
H86A C864 H86B 109.5 . . ?
H86A C864 H86C 109.5 . . ?
H86B C864 H86C 109.5 . . ?
C161 C862 H86D 109.5 . . ?
C161 C862 H86E 109.5 . . ?
C161 C862 H86F 109.5 . . ?
H86D C862 H86E 109.5 . . ?
H86D C862 H86F 109.5 . . ?
H86E C862 H86F 109.5 . . ?
C161 C863 H86G 109.5 . . ?
C161 C863 H86H 109.5 . . ?
C161 C863 H86I 109.5 . . ?
H86G C863 H86H 109.5 . . ?
H86G C863 H86I 109.5 . . ?
H86H C863 H86I 109.5 . . ?
C155 C857 H85A 109.5 . . ?
C155 C857 H85B 109.5 . . ?
C155 C857 H85C 109.5 . . ?
H85A C857 H85B 109.5 . . ?
H85A C857 H85C 109.5 . . ?
H85B C857 H85C 109.5 . . ?
C155 C856 H85D 109.5 . . ?
C155 C856 H85E 109.5 . . ?
C155 C856 H85F 109.5 . . ?
H85D C856 H85E 109.5 . . ?
H85D C856 H85F 109.5 . . ?
H85E C856 H85F 109.5 . . ?
C155 C858 H85G 109.5 . . ?
C155 C858 H85H 109.5 . . ?
C155 C858 H85I 109.5 . . ?
H85G C858 H85H 109.5 . . ?
H85G C858 H85I 109.5 . . ?
H85H C858 H85I 109.5 . . ?
H87A C875 H87B 109.5 . . ?
H87A C875 H87C 109.5 . . ?
H87B C875 H87C 109.5 . . ?
C874 C875 H87A 109.5 . . ?
C874 C875 H87B 109.5 . . ?
C874 C875 H87C 109.5 . . ?
H87D C876 H87E 109.5 . . ?
H87D C876 H87F 109.5 . . ?
H87E C876 H87F 109.5 . . ?
C874 C876 H87D 109.5 . . ?
C874 C876 H87E 109.5 . . ?
C874 C876 H87F 109.5 . . ?
C875 C874 C876 110.0(4) . . ?
C875 C874 H874 108.1 . . ?
C876 C874 H874 108.1 . . ?
C866 C874 C875 110.8(4) . . ?
C866 C874 C876 111.6(4) . . ?
C866 C874 H874 108.1 . . ?
N7 C865 Li3 111.2(3) . . ?
N7 C865 C866 123.4(3) . . ?
N7 C865 C870 116.0(3) . . ?
C866 C865 Li3 82.86(16) . . ?
C866 C865 C870 120.0 . . ?
C870 C865 Li3 83.61(15) . . ?
C865 C866 C874 120.8(3) . . ?
C865 C866 C867 120.0 . . ?
C867 C866 C874 119.1(3) . . ?
C866 C867 H867 120.0 . . ?
C866 C867 C868 120.0 . . ?
C868 C867 H867 120.0 . . ?
C867 C868 H868 120.0 . . ?
C869 C868 C867 120.0 . . ?
C869 C868 H868 120.0 . . ?
C868 C869 H869 120.0 . . ?
C870 C869 C868 120.0 . . ?
C870 C869 H869 120.0 . . ?
C865 C870 C871 124.3(4) . . ?
C869 C870 C865 120.0 . . ?
C869 C870 C871 115.4(4) . . ?
H87G C873 H87H 109.5 . . ?
H87G C873 H87I 109.5 . . ?
H87H C873 H87I 109.5 . . ?
C871 C873 H87G 109.5 . . ?
C871 C873 H87H 109.5 . . ?
C871 C873 H87I 109.5 . . ?
H87J C872 H87K 109.5 . . ?
H87J C872 H87L 109.5 . . ?
H87K C872 H87L 109.5 . . ?
C871 C872 H87J 109.5 . . ?
C871 C872 H87K 109.5 . . ?
C871 C872 H87L 109.5 . . ?
H88A C884 H88B 109.5 . . ?
H88A C884 H88C 109.5 . . ?
H88B C884 H88C 109.5 . . ?
C883 C884 H88A 109.5 . . ?
C883 C884 H88B 109.5 . . ?
C883 C884 H88C 109.5 . . ?
H88D C885 H88E 109.5 . . ?
H88D C885 H88F 109.5 . . ?
H88E C885 H88F 109.5 . . ?
C883 C885 H88D 109.5 . . ?
C883 C885 H88E 109.5 . . ?
C883 C885 H88F 109.5 . . ?
C182 C883 H883 105.5 . . ?
C884 C883 C182 120.3(7) . . ?
C884 C883 H883 105.5 . . ?
C885 C883 C182 109.4(6) . . ?
C885 C883 C884 109.5(6) . . ?
C885 C883 H883 105.5 . . ?
C898 C897 H897 120.0 . . ?
C898 C897 C896 120.0 . . ?
C896 C897 H897 120.0 . . ?
C897 C898 H898 120.0 . . ?
C899 C898 C897 120.0 . . ?
C899 C898 H898 120.0 . . ?
C898 C899 H899 120.0 . . ?
C898 C899 C900 120.0 . . ?
C900 C899 H899 120.0 . . ?
C899 C900 H900 120.0 . . ?
C895 C900 C899 120.0 . . ?
C895 C900 H900 120.0 . . ?
C900 C895 H895 120.0 . . ?
C900 C895 C896 120.0 . . ?
C896 C895 H895 120.0 . . ?
C897 C896 H896 120.0 . . ?
C895 C896 C897 120.0 . . ?
C895 C896 H896 120.0 . . ?
C903 C902 H902 109.4 . . ?
C901 C902 H902 109.4 . . ?
C901 C902 C903 141.2(7) . . ?
C902 C903 H903 129.6 . . ?
C901 C903 C902 100.7(7) 3_666 . ?
C901 C903 H903 129.6 3_666 . ?
C902 C901 H901 121.1 . . ?
C903 C901 H901 121.1 3_666 . ?
C908 C909 H909 120.0 . . ?
C908 C909 C904 120.0 . . ?
C904 C909 H909 120.0 . . ?
C909 C908 H908 120.0 . . ?
C907 C908 C909 120.0 . . ?
C907 C908 H908 120.0 . . ?
C908 C907 H907 120.0 . . ?
C908 C907 C906 120.0 . . ?
C906 C907 H907 120.0 . . ?
C907 C906 H906 120.0 . . ?
C907 C906 C905 120.0 . . ?
C905 C906 H906 120.0 . . ?
C906 C905 H905 120.0 . . ?
C904 C905 C906 120.0 . . ?
C904 C905 H905 120.0 . . ?
C909 C904 H904 120.0 . . ?
C905 C904 C909 120.0 . . ?
C905 C904 H904 120.0 . . ?
C917 C918 H918 120.0 . . ?
C917 C918 C919 120.0 . . ?
C919 C918 H918 120.0 . . ?
C918 C917 H917 120.0 . . ?
C916 C917 C918 120.0 . . ?
C916 C917 H917 120.0 . . ?
C917 C916 H916 120.0 . . ?
C917 C916 C921 120.0 . . ?
C921 C916 H916 120.0 . . ?
C916 C921 H921 120.0 . . ?
C920 C921 C916 120.0 . . ?
C920 C921 H921 120.0 . . ?
C921 C920 H920 120.0 . . ?
C921 C920 C919 120.0 . . ?
C919 C920 H920 120.0 . . ?
C918 C919 H919 120.0 . . ?
C920 C919 C918 120.0 . . ?
C920 C919 H919 120.0 . . ?
H84A C841 H84B 109.5 . . ?
H84A C841 H84C 109.5 . . ?
H84B C841 H84C 109.5 . . ?
C839 C841 H84A 109.5 . . ?
C839 C841 H84B 109.5 . . ?
C839 C841 H84C 109.5 . . ?
C831 C839 C841 145.8(6) . . ?
C831 C839 H839 98.8 . . ?
C841 C839 H839 98.8 . . ?
C840 C839 C831 105.2(7) . . ?
C840 C839 C841 100.8(5) . . ?
C840 C839 H839 98.8 . . ?
C839 C840 H84D 109.5 . . ?
C839 C840 H84E 109.5 . . ?
C839 C840 H84F 109.5 . . ?
H84D C840 H84E 109.5 . . ?
H84D C840 H84F 109.5 . . ?
H84E C840 H84F 109.5 . . ?
C870 C871 H871 105.7 . . ?
C873 C871 C870 109.6(6) . . ?
C873 C871 C872 110.1(5) . . ?
C873 C871 H871 105.7 . . ?
C872 C871 C870 119.0(7) . . ?
C872 C871 H871 105.7 . . ?
C114 C117 H11S 109.5 . . ?
C114 C117 H11T 109.5 . . ?
C114 C117 H11U 109.5 . . ?
H11S C117 H11T 109.5 . . ?
H11S C117 H11U 109.5 . . ?
H11T C117 H11U 109.5 . . ?
C114 C817 H81G 109.5 . . ?
C114 C817 H81H 109.5 . . ?
C114 C817 H81I 109.5 . . ?
H81G C817 H81H 109.5 . . ?
H81G C817 H81I 109.5 . . ?
H81H C817 H81I 109.5 . . ?
C123 C824 C825 104.9(4) . . ?
C123 C824 H824 107.0 . . ?
C826 C824 C123 121.2(4) . . ?
C826 C824 C825 109.0(4) . . ?
C826 C824 H824 107.0 . . ?
C825 C824 H824 107.0 . . ?
C33 C735 H73A 109.5 . . ?
C33 C735 H73B 109.5 . . ?
C33 C735 H73C 109.5 . . ?
H73A C735 H73B 109.5 . . ?
H73A C735 H73C 109.5 . . ?
H73B C735 H73C 109.5 . . ?
C92 C794 H79D 109.5 . . ?
C92 C794 H79E 109.5 . . ?
C92 C794 H79F 109.5 . . ?
H79D C794 H79E 109.5 . . ?
H79D C794 H79F 109.5 . . ?
H79E C794 H79F 109.5 . . ?
C33 C734 H73D 109.5 . . ?
C33 C734 H73E 109.5 . . ?
C33 C734 H73F 109.5 . . ?
H73D C734 H73E 109.5 . . ?
H73D C734 H73F 109.5 . . ?
H73E C734 H73F 109.5 . . ?
C92 C793 H79G 109.5 . . ?
C92 C793 H79H 109.5 . . ?
C92 C793 H79I 109.5 . . ?
H79G C793 H79H 109.5 . . ?
H79G C793 H79I 109.5 . . ?
H79H C793 H79I 109.5 . . ?

loop_
_geom_bond_atom_site_label_1
_geom_bond_atom_site_label_2
_geom_bond_distance
_geom_bond_site_symmetry_2
_geom_bond_publ_flag
O2 B2 1.3364(17) . ?
O2 Li2 1.896(3) . ?
O2 Li1 1.867(3) . ?
O1 B1 1.3367(17) . ?
O1 Li2 1.862(3) . ?
O1 Li1 1.891(3) . ?
O4 B4 1.3362(19) . ?
O4 Li3 1.894(3) . ?
O4 Li4 1.849(3) . ?
O3 B3 1.3389(19) . ?
O3 Li3 1.840(3) . ?
O3 Li4 1.894(3) . ?
N3 C49 1.4196(16) . ?
N3 C71 1.4449(16) . ?
N3 B2 1.4745(17) . ?
N2 C12 1.4221(16) . ?
N2 C36 1.4467(16) . ?
N2 B1 1.4766(18) . ?
N1 C2 1.4226(17) . ?
N1 C24 1.4373(16) . ?
N1 B1 1.4730(18) . ?
N4 C59 1.4209(16) . ?
N4 C83 1.4375(16) . ?
N4 B2 1.4746(18) . ?
N8 C153 1.4227(17) . ?
N8 C177 1.4447(19) . ?
N8 B4 1.476(2) . ?
N7 C143 1.4165(19) . ?
N7 C165 1.530(3) . ?
N7 B4 1.475(2) . ?
N7 C865 1.341(3) . ?
N6 C106 1.4189(18) . ?
N6 C130 1.352(2) . ?
N6 B3 1.484(2) . ?
N6 C830 1.580(3) . ?
N5 C96 1.4279(19) . ?
N5 C118 1.449(2) . ?
N5 B3 1.474(3) . ?
C49 C48 1.3981(18) . ?
C49 C50 1.4102(18) . ?
C71 C76 1.4030(19) . ?
C71 C72 1.4001(19) . ?
C1 C2 1.3916(18) . ?
C1 C13 1.4639(18) . ?
C1 C6 1.4046(18) . ?
C12 C13 1.3979(18) . ?
C12 C11 1.4091(18) . ?
C48 C60 1.4645(18) . ?
C48 C53 1.4032(18) . ?
C60 C59 1.3927(18) . ?
C60 C55 1.4043(18) . ?
C2 C3 1.4111(18) . ?
C59 C58 1.4104(18) . ?
C24 C29 1.406(2) . ?
C24 C25 1.407(2) . ?
C24 Li1 2.711(3) . ?
C83 C88 1.4042(19) . ?
C83 C84 1.405(2) . ?
C83 Li2 2.714(3) . ?
C13 C8 1.4047(18) . ?
C76 C75 1.395(2) . ?
C76 C77 1.519(2) . ?
C53 C54 1.5194(19) . ?
C53 C52 1.3813(19) . ?
C58 H58 0.9500 . ?
C58 C57 1.3908(19) . ?
C50 H50 0.9500 . ?
C50 C51 1.3902(19) . ?
C154 C153 1.4002(19) . ?
C154 C142 1.461(2) . ?
C154 C149 1.4021(19) . ?
C29 C30 1.526(2) . ?
C29 C28 1.392(2) . ?
C36 C41 1.4046(19) . ?
C36 C37 1.403(2) . ?
C57 C56 1.399(2) . ?
C57 C67 1.5371(19) . ?
C6 C7 1.5170(19) . ?
C6 C5 1.3839(19) . ?
C88 C89 1.524(2) . ?
C88 C87 1.3976(19) . ?
C153 C152 1.402(2) . ?
C55 C54 1.5194(19) . ?
C55 C56 1.3846(19) . ?
C41 C40 1.3935(19) . ?
C41 C42 1.522(2) . ?
C7 C8 1.5189(18) . ?
C7 C19 1.537(2) . ?
C7 C18 1.534(2) . ?
C11 H11 0.9500 . ?
C11 C10 1.3893(19) . ?
C8 C9 1.3797(19) . ?
C3 H3 0.9500 . ?
C3 C4 1.389(2) . ?
C142 C147 1.403(2) . ?
C142 C143 1.396(2) . ?
C72 C73 1.399(2) . ?
C72 C80 1.520(2) . ?
C149 C148 1.518(2) . ?
C149 C150 1.382(2) . ?
C51 C52 1.394(2) . ?
C51 C61 1.534(2) . ?
C95 C107 1.463(2) . ?
C95 C100 1.408(2) . ?
C95 C96 1.393(2) . ?
C5 H5 0.9500 . ?
C5 C4 1.398(2) . ?
C102 C107 1.4050(19) . ?
C102 C101 1.516(2) . ?
C102 C103 1.380(2) . ?
C54 C66 1.534(2) . ?
C54 C65 1.535(2) . ?
C4 C14 1.5389(18) . ?
C107 C106 1.397(2) . ?
C9 H9 0.9500 . ?
C9 C10 1.3964(19) . ?
C56 H56 0.9500 . ?
C37 C38 1.395(2) . ?
C37 C45 1.525(2) . ?
C147 C148 1.517(2) . ?
C147 C146 1.381(2) . ?
C100 C101 1.517(2) . ?
C100 C99 1.379(2) . ?
C89 H89 1.0000 . ?
C89 C90 1.529(2) . ?
C89 C91 1.526(2) . ?
C67 C68 1.535(2) . ?
C67 C70 1.533(2) . ?
C67 C69 1.531(2) . ?
C84 C85 1.391(2) . ?
C84 C92 1.522(2) . ?
C101 C112 1.536(2) . ?
C101 C113 1.538(2) . ?
C52 H52 0.9500 . ?
C10 C20 1.5370(19) . ?
C177 C178 1.404(2) . ?
C177 C182 1.405(2) . ?
C96 C97 1.411(2) . ?
C40 H40 0.9500 . ?
C40 C39 1.381(2) . ?
C148 C160 1.530(2) . ?
C148 C159 1.536(2) . ?
C143 C144 1.404(2) . ?
C103 H103 0.9500 . ?
C103 C104 1.393(2) . ?
C73 H73 0.9500 . ?
C73 C74 1.380(2) . ?
C80 H80 1.0000 . ?
C80 C81 1.521(2) . ?
C80 C82 1.525(2) . ?
C38 H38 0.9500 . ?
C38 C39 1.380(2) . ?
C150 H150 0.9500 . ?
C150 C151 1.391(2) . ?
C152 H152 0.9500 . ?
C152 C151 1.399(2) . ?
C25 C33 1.523(2) . ?
C25 C26 1.396(2) . ?
C14 C15 1.534(2) . ?
C14 C17 1.534(2) . ?
C14 C16 1.530(2) . ?
C106 C105 1.409(2) . ?
C87 H87 0.9500 . ?
C87 C86 1.383(2) . ?
C104 C105 1.392(2) . ?
C104 C114 1.535(2) . ?
C178 C186 1.515(2) . ?
C178 C179 1.389(2) . ?
C75 H75 0.9500 . ?
C75 C74 1.383(2) . ?
C30 H30 1.0000 . ?
C30 C31 1.519(2) . ?
C30 C32 1.510(2) . ?
C19 H19A 0.9800 . ?
C19 H19B 0.9800 . ?
C19 H19C 0.9800 . ?
C42 H42 1.0000 . ?
C42 C44 1.525(2) . ?
C42 C43 1.522(2) . ?
C66 H66A 0.9800 . ?
C66 H66B 0.9800 . ?
C66 H66C 0.9800 . ?
C77 H77 1.0000 . ?
C77 C78 1.517(2) . ?
C77 C79 1.529(3) . ?
C85 H85 0.9500 . ?
C85 C86 1.378(2) . ?
C18 H18M 0.9800 . ?
C18 H18N 0.9800 . ?
C18 H18O 0.9800 . ?
C39 H39 0.9500 . ?
C28 H28 0.9500 . ?
C28 C27 1.373(3) . ?
C165 C166 1.3900 . ?
C165 C170 1.3900 . ?
C165 Li3 2.780(5) . ?
C166 C167 1.3900 . ?
C166 C174 1.559(6) . ?
C167 H167 0.9500 . ?
C167 C168 1.3900 . ?
C168 H168 0.9500 . ?
C168 C169 1.3900 . ?
C169 H169 0.9500 . ?
C169 C170 1.3900 . ?
C170 C171 1.540(6) . ?
C74 H74 0.9500 . ?
C105 H105 0.9500 . ?
C68 H68A 0.9800 . ?
C68 H68B 0.9800 . ?
C68 H68C 0.9800 . ?
C15 H15M 0.9800 . ?
C15 H15N 0.9800 . ?
C15 H15O 0.9800 . ?
C151 C161 1.535(2) . ?
C146 H146 0.9500 . ?
C146 C145 1.395(2) . ?
C65 H65A 0.9800 . ?
C65 H65B 0.9800 . ?
C65 H65C 0.9800 . ?
C86 H86 0.9500 . ?
C112 H11A 0.9800 . ?
C112 H11B 0.9800 . ?
C112 H11C 0.9800 . ?
C99 H99 0.9500 . ?
C99 C98 1.395(2) . ?
C92 H92 1.0000 . ?
C92 H92A 1.0000 . ?
C92 C93 1.513(3) . ?
C92 C94 1.533(3) . ?
C92 C794 1.547(6) . ?
C92 C793 1.550(7) . ?
C70 H70A 0.9800 . ?
C70 H70B 0.9800 . ?
C70 H70C 0.9800 . ?
C20 C23 1.527(2) . ?
C20 C21 1.526(3) . ?
C20 C22 1.531(3) . ?
C33 H33 1.0000 . ?
C33 H33A 1.0000 . ?
C33 C35 1.536(3) . ?
C33 C34 1.539(3) . ?
C33 C735 1.545(6) . ?
C33 C734 1.518(7) . ?
C97 H97 0.9500 . ?
C97 C98 1.392(2) . ?
C119 C118 1.406(2) . ?
C119 C120 1.392(3) . ?
C119 C127 1.515(3) . ?
C61 C64 1.527(2) . ?
C61 C62 1.525(3) . ?
C61 C63 1.537(3) . ?
C118 C123 1.409(3) . ?
C45 H45 1.0000 . ?
C45 C47 1.509(2) . ?
C45 C46 1.526(3) . ?
C186 H186 1.0000 . ?
C186 C187 1.527(3) . ?
C186 C188 1.529(3) . ?
C160 H16A 0.9800 . ?
C160 H16B 0.9800 . ?
C160 H16C 0.9800 . ?
C81 H81J 0.9800 . ?
C81 H81K 0.9800 . ?
C81 H81L 0.9800 . ?
C182 C181 1.389(3) . ?
C182 C183 1.537(6) . ?
C182 C883 1.554(11) . ?
C144 H144 0.9500 . ?
C144 C145 1.391(2) . ?
C17 H17M 0.9800 . ?
C17 H17N 0.9800 . ?
C17 H17O 0.9800 . ?
C26 H26 0.9500 . ?
C26 C27 1.379(3) . ?
C113 H11D 0.9800 . ?
C113 H11E 0.9800 . ?
C113 H11F 0.9800 . ?
C159 H15A 0.9800 . ?
C159 H15B 0.9800 . ?
C159 H15C 0.9800 . ?
C114 C116 1.527(3) . ?
C114 C115 1.559(3) . ?
C114 C816 1.545(7) . ?
C114 C815 1.569(7) . ?
C114 C117 1.505(3) . ?
C114 C817 1.494(8) . ?
C69 H69A 0.9800 . ?
C69 H69B 0.9800 . ?
C69 H69C 0.9800 . ?
C23 H23A 0.9800 . ?
C23 H23B 0.9800 . ?
C23 H23C 0.9800 . ?
C179 H179 0.9500 . ?
C179 C180 1.381(3) . ?
C90 H90A 0.9800 . ?
C90 H90B 0.9800 . ?
C90 H90C 0.9800 . ?
C145 C155 1.535(2) . ?
C98 C108 1.543(3) . ?
C171 H171 1.0000 . ?
C171 C173 1.523(5) . ?
C171 C172 1.527(5) . ?
C16 H16M 0.9800 . ?
C16 H16N 0.9800 . ?
C16 H16O 0.9800 . ?
C82 H82G 0.9800 . ?
C82 H82H 0.9800 . ?
C82 H82I 0.9800 . ?
C64 H64A 0.9800 . ?
C64 H64B 0.9800 . ?
C64 H64C 0.9800 . ?
C27 H27 0.9500 . ?
C91 H91A 0.9800 . ?
C91 H91B 0.9800 . ?
C91 H91C 0.9800 . ?
C130 C135 1.3900 . ?
C130 C131 1.3900 . ?
C130 Li4 2.654(4) . ?
C135 C134 1.3900 . ?
C135 C136 1.686(3) . ?
C135 Li4 2.681(4) . ?
C134 H134 0.9500 . ?
C134 C133 1.3900 . ?
C133 H133 0.9500 . ?
C133 C132 1.3900 . ?
C132 H132 0.9500 . ?
C132 C131 1.3900 . ?
C131 C139 1.431(5) . ?
C161 C163 1.578(3) . ?
C161 C162 1.516(3) . ?
C161 C164 1.508(4) . ?
C161 C864 1.515(6) . ?
C161 C862 1.603(5) . ?
C161 C863 1.503(6) . ?
C120 H120 0.9500 . ?
C120 C121 1.379(3) . ?
C31 H31A 0.9800 . ?
C31 H31B 0.9800 . ?
C31 H31C 0.9800 . ?
C127 H127 1.0000 . ?
C127 C129 1.508(3) . ?
C127 C128 1.531(3) . ?
C136 H136 1.0000 . ?
C136 H13A 1.0000 . ?
C136 C138 1.520(3) . ?
C136 C137 1.528(4) . ?
C136 C835 1.404(3) . ?
C180 H180 0.9500 . ?
C180 C181 1.386(3) . ?
C138 H13B 0.9800 . ?
C138 H13C 0.9800 . ?
C138 H13D 0.9800 . ?
C47 H47A 0.9800 . ?
C47 H47B 0.9800 . ?
C47 H47C 0.9800 . ?
C108 C110 1.536(3) . ?
C108 C111 1.537(3) . ?
C108 C109 1.532(3) . ?
C187 H18A 0.9800 . ?
C187 H18B 0.9800 . ?
C187 H18C 0.9800 . ?
C123 C122 1.393(3) . ?
C123 C124 1.576(5) . ?
C123 C824 1.535(5) . ?
C181 H181 0.9500 . ?
C44 H44A 0.9800 . ?
C44 H44B 0.9800 . ?
C44 H44C 0.9800 . ?
C189 H189 0.9500 . ?
C189 C194 1.370(3) . ?
C189 C190 1.378(3) . ?
C32 H32A 0.9800 . ?
C32 H32B 0.9800 . ?
C32 H32C 0.9800 . ?
C188 H18D 0.9800 . ?
C188 H18E 0.9800 . ?
C188 H18F 0.9800 . ?
C43 H43A 0.9800 . ?
C43 H43B 0.9800 . ?
C43 H43C 0.9800 . ?
C78 H78A 0.9800 . ?
C78 H78B 0.9800 . ?
C78 H78C 0.9800 . ?
C194 H194 0.9500 . ?
C194 C193 1.379(4) . ?
C79 H79A 0.9800 . ?
C79 H79B 0.9800 . ?
C79 H79C 0.9800 . ?
C121 H121 0.9500 . ?
C121 C122 1.370(3) . ?
C122 H122 0.9500 . ?
C190 H190 0.9500 . ?
C190 C191 1.377(4) . ?
C155 C158 1.490(4) . ?
C155 C156 1.689(4) . ?
C155 C157 1.476(3) . ?
C155 C857 1.714(5) . ?
C155 C856 1.403(5) . ?
C155 C858 1.480(7) . ?
C21 H21A 0.9800 . ?
C21 H21B 0.9800 . ?
C21 H21C 0.9800 . ?
C139 H139 1.0000 . ?
C139 C140 1.505(5) . ?
C139 C141 1.428(5) . ?
C62 H62A 0.9800 . ?
C62 H62B 0.9800 . ?
C62 H62C 0.9800 . ?
C183 H183 1.0000 . ?
C183 C185 1.525(5) . ?
C183 C184 1.516(5) . ?
C140 H14A 0.9800 . ?
C140 H14B 0.9800 . ?
C140 H14C 0.9800 . ?
C110 H11G 0.9800 . ?
C110 H11H 0.9800 . ?
C110 H11I 0.9800 . ?
C191 H191 0.9500 . ?
C191 C192 1.373(4) . ?
C193 H193 0.9500 . ?
C193 C192 1.387(4) . ?
C22 H22A 0.9800 . ?
C22 H22B 0.9800 . ?
C22 H22C 0.9800 . ?
C93 H93A 0.9800 . ?
C93 H93B 0.9800 . ?
C93 H93C 0.9800 . ?
C111 H11J 0.9800 . ?
C111 H11K 0.9800 . ?
C111 H11L 0.9800 . ?
C63 H63A 0.9800 . ?
C63 H63B 0.9800 . ?
C63 H63C 0.9800 . ?
C192 H192 0.9500 . ?
C215 H215 0.9500 . ?
C215 C210 1.390(4) . ?
C215 C214 1.386(5) . ?
C174 H174 1.0000 . ?
C174 C175 1.533(6) . ?
C174 C176 1.521(5) . ?
C158 H15D 0.9800 . ?
C158 H15E 0.9800 . ?
C158 H15F 0.9800 . ?
C212 H212 0.9500 . ?
C212 C213 1.366(4) . ?
C212 C211 1.362(4) . ?
C129 H12A 0.9800 . ?
C129 H12B 0.9800 . ?
C129 H12C 0.9800 . ?
C213 H213 0.9500 . ?
C213 C214 1.385(4) . ?
C116 H11M 0.9800 . ?
C116 H11N 0.9800 . ?
C116 H11O 0.9800 . ?
C124 H124 1.0000 . ?
C124 C126 1.524(5) . ?
C124 C125 1.531(4) . ?
C109 H10A 0.9800 . ?
C109 H10B 0.9800 . ?
C109 H10C 0.9800 . ?
C115 H11P 0.9800 . ?
C115 H11Q 0.9800 . ?
C115 H11R 0.9800 . ?
C35 H35A 0.9800 . ?
C35 H35B 0.9800 . ?
C35 H35C 0.9800 . ?
C128 H12D 0.9800 . ?
C128 H12E 0.9800 . ?
C128 H12F 0.9800 . ?
C137 H13E 0.9800 . ?
C137 H13F 0.9800 . ?
C137 H13G 0.9800 . ?
C211 H211 0.9500 . ?
C211 C210 1.376(4) . ?
C46 H46A 0.9800 . ?
C46 H46B 0.9800 . ?
C46 H46C 0.9800 . ?
C210 H210 0.9500 . ?
C94 H94A 0.9800 . ?
C94 H94B 0.9800 . ?
C94 H94C 0.9800 . ?
C214 H214 0.9500 . ?
C34 H34A 0.9800 . ?
C34 H34B 0.9800 . ?
C34 H34C 0.9800 . ?
C173 H17A 0.9800 . ?
C173 H17B 0.9800 . ?
C173 H17C 0.9800 . ?
C206 H206 0.9500 . ?
C206 C205 1.3900 . ?
C206 C207 1.3900 . ?
C205 H205 0.9500 . ?
C205 C204 1.3900 . ?
C204 H204 0.9500 . ?
C204 C209 1.3900 . ?
C209 H209 0.9500 . ?
C209 C208 1.3900 . ?
C208 H208 0.9500 . ?
C208 C207 1.3900 . ?
C207 H207 0.9500 . ?
C202 H202 0.9500 . ?
C202 C203 1.345(9) . ?
C202 C201 1.375(9) . ?
C203 H203 0.9500 . ?
C203 C201 1.499(10) 3_666 ?
C219 H219 0.9500 . ?
C219 C218 1.3900 . ?
C219 C220 1.3900 . ?
C218 H218 0.9500 . ?
C218 C217 1.3900 . ?
C217 H217 0.9500 . ?
C217 C216 1.3900 . ?
C216 H216 0.9500 . ?
C216 C221 1.3900 . ?
C221 H221 0.9500 . ?
C221 C220 1.3900 . ?
C220 H220 0.9500 . ?
C172 H17D 0.9800 . ?
C172 H17E 0.9800 . ?
C172 H17F 0.9800 . ?
C201 H201 0.9500 . ?
C163 H16D 0.9800 . ?
C163 H16E 0.9800 . ?
C163 H16F 0.9800 . ?
Li2 Li1 2.369(3) . ?
C162 H16G 0.9800 . ?
C162 H16H 0.9800 . ?
C162 H16I 0.9800 . ?
C185 H18G 0.9800 . ?
C185 H18H 0.9800 . ?
C185 H18I 0.9800 . ?
C164 H16J 0.9800 . ?
C164 H16K 0.9800 . ?
C164 H16L 0.9800 . ?
Li3 Li4 2.361(4) . ?
Li3 C865 2.613(6) . ?
Li4 C830 2.783(5) . ?
C126 H12G 0.9800 . ?
C126 H12H 0.9800 . ?
C126 H12I 0.9800 . ?
C156 H15G 0.9800 . ?
C156 H15H 0.9800 . ?
C156 H15I 0.9800 . ?
C175 H17G 0.9800 . ?
C175 H17H 0.9800 . ?
C175 H17I 0.9800 . ?
C184 H18J 0.9800 . ?
C184 H18K 0.9800 . ?
C184 H18L 0.9800 . ?
C125 H12J 0.9800 . ?
C125 H12K 0.9800 . ?
C125 H12L 0.9800 . ?
C141 H14D 0.9800 . ?
C141 H14E 0.9800 . ?
C141 H14F 0.9800 . ?
C197 H197 0.9500 . ?
C197 C198 1.3900 . ?
C197 C196 1.3900 . ?
C198 H198 0.9500 . ?
C198 C199 1.3900 . ?
C199 H199 0.9500 . ?
C199 C200 1.3900 . ?
C200 H200 0.9500 . ?
C200 C195 1.3900 . ?
C195 H195 0.9500 . ?
C195 C196 1.3900 . ?
C196 H196 0.9500 . ?
C176 H17J 0.9800 . ?
C176 H17K 0.9800 . ?
C176 H17L 0.9800 . ?
C157 H15J 0.9800 . ?
C157 H15K 0.9800 . ?
C157 H15L 0.9800 . ?
C816 H81A 0.9800 . ?
C816 H81B 0.9800 . ?
C816 H81C 0.9800 . ?
C815 H81D 0.9800 . ?
C815 H81E 0.9800 . ?
C815 H81F 0.9800 . ?
C826 H82A 0.9800 . ?
C826 H82B 0.9800 . ?
C826 H82C 0.9800 . ?
C826 C824 1.524(6) . ?
C825 H82D 0.9800 . ?
C825 H82E 0.9800 . ?
C825 H82F 0.9800 . ?
C825 C824 1.539(5) . ?
C834 H834 0.9500 . ?
C834 C833 1.3900 . ?
C834 C835 1.3900 . ?
C833 H833 0.9500 . ?
C833 C832 1.3900 . ?
C832 H832 0.9500 . ?
C832 C831 1.3900 . ?
C831 C830 1.3900 . ?
C831 C839 1.645(6) . ?
C830 C835 1.3900 . ?
C864 H86A 0.9800 . ?
C864 H86B 0.9800 . ?
C864 H86C 0.9800 . ?
C862 H86D 0.9800 . ?
C862 H86E 0.9800 . ?
C862 H86F 0.9800 . ?
C863 H86G 0.9800 . ?
C863 H86H 0.9800 . ?
C863 H86I 0.9800 . ?
C857 H85A 0.9800 . ?
C857 H85B 0.9800 . ?
C857 H85C 0.9800 . ?
C856 H85D 0.9800 . ?
C856 H85E 0.9800 . ?
C856 H85F 0.9800 . ?
C858 H85G 0.9800 . ?
C858 H85H 0.9800 . ?
C858 H85I 0.9800 . ?
C875 H87A 0.9800 . ?
C875 H87B 0.9800 . ?
C875 H87C 0.9800 . ?
C875 C874 1.515(5) . ?
C876 H87D 0.9800 . ?
C876 H87E 0.9800 . ?
C876 H87F 0.9800 . ?
C876 C874 1.527(5) . ?
C874 H874 1.0000 . ?
C874 C866 1.514(6) . ?
C865 C866 1.3900 . ?
C865 C870 1.3900 . ?
C866 C867 1.3900 . ?
C867 H867 0.9500 . ?
C867 C868 1.3900 . ?
C868 H868 0.9500 . ?
C868 C869 1.3900 . ?
C869 H869 0.9500 . ?
C869 C870 1.3900 . ?
C870 C871 1.548(6) . ?
C873 H87G 0.9800 . ?
C873 H87H 0.9800 . ?
C873 H87I 0.9800 . ?
C873 C871 1.517(6) . ?
C872 H87J 0.9800 . ?
C872 H87K 0.9800 . ?
C872 H87L 0.9800 . ?
C872 C871 1.528(6) . ?
C884 H88A 0.9800 . ?
C884 H88B 0.9800 . ?
C884 H88C 0.9800 . ?
C884 C883 1.530(7) . ?
C885 H88D 0.9800 . ?
C885 H88E 0.9800 . ?
C885 H88F 0.9800 . ?
C885 C883 1.525(7) . ?
C883 H883 1.0000 . ?
C897 H897 0.9500 . ?
C897 C898 1.3900 . ?
C897 C896 1.3900 . ?
C898 H898 0.9500 . ?
C898 C899 1.3900 . ?
C899 H899 0.9500 . ?
C899 C900 1.3900 . ?
C900 H900 0.9500 . ?
C900 C895 1.3900 . ?
C895 H895 0.9500 . ?
C895 C896 1.3900 . ?
C896 H896 0.9500 . ?
C902 H902 0.9500 . ?
C902 C903 1.437(7) . ?
C902 C901 1.388(6) . ?
C903 H903 0.9500 . ?
C903 C901 1.410(6) 3_666 ?
C901 H901 0.9500 . ?
C909 H909 0.9500 . ?
C909 C908 1.3900 . ?
C909 C904 1.3900 . ?
C908 H908 0.9500 . ?
C908 C907 1.3900 . ?
C907 H907 0.9500 . ?
C907 C906 1.3900 . ?
C906 H906 0.9500 . ?
C906 C905 1.3900 . ?
C905 H905 0.9500 . ?
C905 C904 1.3900 . ?
C904 H904 0.9500 . ?
C918 H918 0.9500 . ?
C918 C917 1.3900 . ?
C918 C919 1.3900 . ?
C917 H917 0.9500 . ?
C917 C916 1.3900 . ?
C916 H916 0.9500 . ?
C916 C921 1.3900 . ?
C921 H921 0.9500 . ?
C921 C920 1.3900 . ?
C920 H920 0.9500 . ?
C920 C919 1.3900 . ?
C919 H919 0.9500 . ?
C841 H84A 0.9800 . ?
C841 H84B 0.9800 . ?
C841 H84C 0.9800 . ?
C841 C839 1.680(6) . ?
C839 H839 1.0000 . ?
C839 C840 1.549(7) . ?
C840 H84D 0.9800 . ?
C840 H84E 0.9800 . ?
C840 H84F 0.9800 . ?
C871 H871 1.0000 . ?
C117 H11S 0.9800 . ?
C117 H11T 0.9800 . ?
C117 H11U 0.9800 . ?
C817 H81G 0.9800 . ?
C817 H81H 0.9800 . ?
C817 H81I 0.9800 . ?
C824 H824 1.0000 . ?
C735 H73A 0.9800 . ?
C735 H73B 0.9800 . ?
C735 H73C 0.9800 . ?
C794 H79D 0.9800 . ?
C794 H79E 0.9800 . ?
C794 H79F 0.9800 . ?
C734 H73D 0.9800 . ?
C734 H73E 0.9800 . ?
C734 H73F 0.9800 . ?
C793 H79G 0.9800 . ?
C793 H79H 0.9800 . ?
C793 H79I 0.9800 . ?

loop_
_geom_torsion_atom_site_label_1
_geom_torsion_atom_site_label_2
_geom_torsion_atom_site_label_3
_geom_torsion_atom_site_label_4
_geom_torsion
_geom_torsion_site_symmetry_1
_geom_torsion_site_symmetry_2
_geom_torsion_site_symmetry_3
_geom_torsion_site_symmetry_4
_geom_torsion_publ_flag
N3 C49 C48 C60 1.5(2) . . . . ?
N3 C49 C48 C53 179.19(12) . . . . ?
N3 C49 C50 C51 -178.96(13) . . . . ?
N3 C71 C76 C75 -174.25(12) . . . . ?
N3 C71 C76 C77 1.63(19) . . . . ?
N3 C71 C72 C73 175.25(12) . . . . ?
N3 C71 C72 C80 -1.40(18) . . . . ?
N2 C12 C13 C1 2.8(2) . . . . ?
N2 C12 C13 C8 -178.30(12) . . . . ?
N2 C12 C11 C10 177.72(13) . . . . ?
N2 C36 C41 C40 -172.31(12) . . . . ?
N2 C36 C41 C42 2.60(19) . . . . ?
N2 C36 C37 C38 172.19(12) . . . . ?
N2 C36 C37 C45 -2.7(2) . . . . ?
N1 C2 C3 C4 -177.93(12) . . . . ?
N1 C24 C29 C30 6.85(19) . . . . ?
N1 C24 C29 C28 -169.15(13) . . . . ?
N1 C24 C25 C33 -8.1(2) . . . . ?
N1 C24 C25 C26 168.56(13) . . . . ?
N4 C59 C58 C57 -176.43(12) . . . . ?
N4 C83 C88 C89 6.89(19) . . . . ?
N4 C83 C88 C87 -169.69(12) . . . . ?
N4 C83 C84 C85 168.73(13) . . . . ?
N4 C83 C84 C92 -7.9(2) . . . . ?
N8 C153 C152 C151 -177.27(14) . . . . ?
N8 C177 C178 C186 0.6(2) . . . . ?
N8 C177 C178 C179 175.86(14) . . . . ?
N8 C177 C182 C181 -173.89(17) . . . . ?
N8 C177 C182 C183 9.5(3) . . . . ?
N8 C177 C182 C883 -11.2(4) . . . . ?
N7 C143 C144 C145 -176.86(17) . . . . ?
N7 C165 C166 C167 171.9(3) . . . . ?
N7 C165 C166 C174 -3.1(4) . . . . ?
N7 C165 C170 C169 -171.8(3) . . . . ?
N7 C165 C170 C171 7.0(4) . . . . ?
N7 C865 C866 C874 -6.1(5) . . . . ?
N7 C865 C866 C867 170.9(4) . . . . ?
N7 C865 C870 C869 -171.5(4) . . . . ?
N7 C865 C870 C871 2.0(4) . . . . ?
N6 C106 C105 C104 -179.24(16) . . . . ?
N6 C130 C135 C134 -177.3(3) . . . . ?
N6 C130 C135 C136 -5.2(2) . . . . ?
N6 C130 C135 Li4 103.7(2) . . . . ?
N6 C130 C131 C132 177.0(3) . . . . ?
N6 C130 C131 C139 13.1(4) . . . . ?
N6 C830 C835 C136 6.1(2) . . . . ?
N6 C830 C835 C834 -172.4(3) . . . . ?
N5 C96 C97 C98 -179.20(16) . . . . ?
N5 C118 C123 C122 -174.2(2) . . . . ?
N5 C118 C123 C124 -11.3(4) . . . . ?
N5 C118 C123 C824 15.5(4) . . . . ?
C49 N3 C71 C76 85.44(14) . . . . ?
C49 N3 C71 C72 -86.63(14) . . . . ?
C49 N3 B2 O2 172.89(12) . . . . ?
C49 N3 B2 N4 -7.4(2) . . . . ?
C49 C48 C60 C59 -0.6(2) . . . . ?
C49 C48 C60 C55 178.46(14) . . . . ?
C49 C48 C53 C54 -179.62(12) . . . . ?
C49 C48 C53 C52 -0.1(2) . . . . ?
C49 C50 C51 C52 -0.4(2) . . . . ?
C49 C50 C51 C61 179.02(14) . . . . ?
C71 N3 C49 C48 178.64(12) . . . . ?
C71 N3 C49 C50 -2.01(16) . . . . ?
C71 N3 B2 O2 -1.13(17) . . . . ?
C71 N3 B2 N4 178.58(11) . . . . ?
C71 C76 C75 C74 0.4(2) . . . . ?
C71 C76 C77 C78 -139.38(16) . . . . ?
C71 C76 C77 C79 94.49(18) . . . . ?
C71 C72 C73 C74 -2.4(2) . . . . ?
C71 C72 C80 C81 -105.82(15) . . . . ?
C71 C72 C80 C82 129.92(14) . . . . ?
C1 C2 C3 C4 1.3(2) . . . . ?
C1 C13 C8 C7 -0.47(15) . . . . ?
C1 C13 C8 C9 179.15(13) . . . . ?
C1 C6 C7 C8 -0.54(15) . . . . ?
C1 C6 C7 C19 117.85(13) . . . . ?
C1 C6 C7 C18 -118.87(13) . . . . ?
C1 C6 C5 C4 0.9(2) . . . . ?
C12 N2 C36 C41 85.77(14) . . . . ?
C12 N2 C36 C37 -85.09(14) . . . . ?
C12 N2 B1 O1 174.43(12) . . . . ?
C12 N2 B1 N1 -5.7(2) . . . . ?
C12 C13 C8 C7 -179.58(12) . . . . ?
C12 C13 C8 C9 0.0(2) . . . . ?
C12 C11 C10 C9 1.1(2) . . . . ?
C12 C11 C10 C20 -179.85(14) . . . . ?
C48 C49 C50 C51 0.4(2) . . . . ?
C48 C60 C59 N4 -4.4(2) . . . . ?
C48 C60 C59 C58 176.53(13) . . . . ?
C48 C60 C55 C54 0.53(15) . . . . ?
C48 C60 C55 C56 -178.68(13) . . . . ?
C48 C53 C54 C55 1.65(15) . . . . ?
C48 C53 C54 C66 -117.19(13) . . . . ?
C48 C53 C54 C65 120.12(13) . . . . ?
C48 C53 C52 C51 0.1(2) . . . . ?
C60 C48 C53 C54 -1.43(16) . . . . ?
C60 C48 C53 C52 178.13(13) . . . . ?
C60 C59 C58 C57 2.6(2) . . . . ?
C60 C55 C54 C53 -1.29(15) . . . . ?
C60 C55 C54 C66 117.03(13) . . . . ?
C60 C55 C54 C65 -119.91(13) . . . . ?
C60 C55 C56 C57 1.4(2) . . . . ?
C2 N1 C24 C29 74.80(15) . . . . ?
C2 N1 C24 C25 -96.10(15) . . . . ?
C2 N1 C24 Li1 169.71(10) . . . . ?
C2 N1 B1 O1 -174.43(13) . . . . ?
C2 N1 B1 N2 5.7(2) . . . . ?
C2 C1 C13 C12 -0.4(2) . . . . ?
C2 C1 C13 C8 -179.35(14) . . . . ?
C2 C1 C6 C7 179.82(12) . . . . ?
C2 C1 C6 C5 -0.1(2) . . . . ?
C2 C3 C4 C5 -0.5(2) . . . . ?
C2 C3 C4 C14 179.79(13) . . . . ?
C59 N4 C83 C88 79.99(14) . . . . ?
C59 N4 C83 C84 -92.20(15) . . . . ?
C59 N4 C83 Li2 170.40(10) . . . . ?
C59 N4 B2 O2 -178.44(12) . . . . ?
C59 N4 B2 N3 1.8(2) . . . . ?
C59 C60 C55 C54 179.75(12) . . . . ?
C59 C60 C55 C56 0.5(2) . . . . ?
C59 C58 C57 C56 -0.7(2) . . . . ?
C59 C58 C57 C67 178.26(13) . . . . ?
C24 N1 C2 C1 -167.97(12) . . . . ?
C24 N1 C2 C3 11.19(17) . . . . ?
C24 N1 B1 O1 -7.60(17) . . . . ?
C24 N1 B1 N2 172.50(12) . . . . ?
C24 C29 C30 C31 -123.28(16) . . . . ?
C24 C29 C30 C32 110.68(17) . . . . ?
C24 C29 C28 C27 0.7(2) . . . . ?
C24 C25 C33 C35 -162.11(18) . . . . ?
C24 C25 C33 C34 76.3(2) . . . . ?
C24 C25 C33 C735 -121.1(5) . . . . ?
C24 C25 C33 C734 109.9(6) . . . . ?
C24 C25 C26 C27 0.1(3) . . . . ?
C83 N4 C59 C60 -169.56(12) . . . . ?
C83 N4 C59 C58 9.45(17) . . . . ?
C83 N4 B2 O2 -4.43(17) . . . . ?
C83 N4 B2 N3 175.85(11) . . . . ?
C83 C88 C89 C90 -106.27(15) . . . . ?
C83 C88 C89 C91 130.31(14) . . . . ?
C83 C88 C87 C86 0.6(2) . . . . ?
C83 C84 C85 C86 1.2(2) . . . . ?
C83 C84 C92 C93 111.3(2) . . . . ?
C83 C84 C92 C94 -122.31(19) . . . . ?
C83 C84 C92 C794 -160.2(6) . . . . ?
C83 C84 C92 C793 83.9(6) . . . . ?
C13 C1 C2 N1 -2.4(2) . . . . ?
C13 C1 C2 C3 178.46(13) . . . . ?
C13 C1 C6 C7 0.29(15) . . . . ?
C13 C1 C6 C5 -179.62(13) . . . . ?
C13 C12 C11 C10 -1.7(2) . . . . ?
C13 C8 C9 C10 -0.7(2) . . . . ?
C76 C71 C72 C73 3.42(19) . . . . ?
C76 C71 C72 C80 -173.23(12) . . . . ?
C76 C75 C74 C73 0.5(2) . . . . ?
C53 C48 C60 C59 -178.55(14) . . . . ?
C53 C48 C60 C55 0.55(15) . . . . ?
C58 C57 C56 C55 -1.3(2) . . . . ?
C58 C57 C67 C68 127.51(14) . . . . ?
C58 C57 C67 C70 7.25(19) . . . . ?
C58 C57 C67 C69 -113.14(16) . . . . ?
C50 C49 C48 C60 -177.88(13) . . . . ?
C50 C49 C48 C53 -0.18(19) . . . . ?
C50 C51 C52 C53 0.2(2) . . . . ?
C50 C51 C61 C64 1.4(2) . . . . ?
C50 C51 C61 C62 120.70(18) . . . . ?
C50 C51 C61 C63 -118.14(19) . . . . ?
C154 C153 C152 C151 1.3(2) . . . . ?
C154 C142 C147 C148 1.44(16) . . . . ?
C154 C142 C147 C146 -179.73(14) . . . . ?
C154 C142 C143 N7 -2.2(3) . . . . ?
C154 C142 C143 C144 179.55(15) . . . . ?
C154 C149 C148 C147 0.91(15) . . . . ?
C154 C149 C148 C160 120.24(14) . . . . ?
C154 C149 C148 C159 -116.89(14) . . . . ?
C154 C149 C150 C151 0.2(2) . . . . ?
C29 C24 C25 C33 -178.61(14) . . . . ?
C29 C24 C25 C26 -2.0(2) . . . . ?
C29 C28 C27 C26 -2.5(3) . . . . ?
C36 N2 C12 C13 177.07(12) . . . . ?
C36 N2 C12 C11 -2.34(17) . . . . ?
C36 N2 B1 O1 -1.78(18) . . . . ?
C36 N2 B1 N1 178.12(12) . . . . ?
C36 C41 C40 C39 1.0(2) . . . . ?
C36 C41 C42 C44 89.43(18) . . . . ?
C36 C41 C42 C43 -144.63(16) . . . . ?
C36 C37 C38 C39 -0.9(2) . . . . ?
C36 C37 C45 C47 -129.70(17) . . . . ?
C36 C37 C45 C46 108.1(2) . . . . ?
C6 C1 C2 N1 178.24(12) . . . . ?
C6 C1 C2 C3 -0.94(19) . . . . ?
C6 C1 C13 C12 179.08(14) . . . . ?
C6 C1 C13 C8 0.11(15) . . . . ?
C6 C7 C8 C13 0.61(15) . . . . ?
C6 C7 C8 C9 -178.99(14) . . . . ?
C6 C5 C4 C3 -0.6(2) . . . . ?
C6 C5 C4 C14 179.12(13) . . . . ?
C88 C83 C84 C85 -3.2(2) . . . . ?
C88 C83 C84 C92 -179.85(13) . . . . ?
C88 C87 C86 C85 -2.5(3) . . . . ?
C153 N8 C177 C178 -88.85(16) . . . . ?
C153 N8 C177 C182 82.89(17) . . . . ?
C153 N8 B4 O4 169.73(13) . . . . ?
C153 N8 B4 N7 -11.0(2) . . . . ?
C153 C154 C142 C147 177.40(14) . . . . ?
C153 C154 C142 C143 -4.0(3) . . . . ?
C153 C154 C149 C148 -178.59(12) . . . . ?
C153 C154 C149 C150 0.6(2) . . . . ?
C153 C152 C151 C150 -0.6(2) . . . . ?
C153 C152 C151 C161 -179.63(15) . . . . ?
C55 C60 C59 N4 176.56(12) . . . . ?
C55 C60 C59 C58 -2.48(19) . . . . ?
C41 C36 C37 C38 1.6(2) . . . . ?
C41 C36 C37 C45 -173.30(13) . . . . ?
C41 C40 C39 C38 -0.4(2) . . . . ?
C7 C6 C5 C4 -179.02(13) . . . . ?
C7 C8 C9 C10 178.83(14) . . . . ?
C11 C12 C13 C1 -177.74(13) . . . . ?
C11 C12 C13 C8 1.13(19) . . . . ?
C11 C10 C20 C23 7.4(2) . . . . ?
C11 C10 C20 C21 -113.25(18) . . . . ?
C11 C10 C20 C22 126.20(19) . . . . ?
C8 C9 C10 C11 0.2(2) . . . . ?
C8 C9 C10 C20 -178.89(14) . . . . ?
C3 C4 C14 C15 120.81(15) . . . . ?
C3 C4 C14 C17 0.7(2) . . . . ?
C3 C4 C14 C16 -119.63(16) . . . . ?
C142 C154 C153 N8 -0.8(2) . . . . ?
C142 C154 C153 C152 -179.33(14) . . . . ?
C142 C154 C149 C148 -0.12(16) . . . . ?
C142 C154 C149 C150 179.05(14) . . . . ?
C142 C147 C148 C149 -1.42(16) . . . . ?
C142 C147 C148 C160 -120.51(14) . . . . ?
C142 C147 C148 C159 116.12(14) . . . . ?
C142 C147 C146 C145 -0.3(3) . . . . ?
C142 C143 C144 C145 1.4(3) . . . . ?
C72 C71 C76 C75 -2.4(2) . . . . ?
C72 C71 C76 C77 173.46(13) . . . . ?
C72 C73 C74 C75 0.5(2) . . . . ?
C149 C154 C153 N8 177.27(12) . . . . ?
C149 C154 C153 C152 -1.3(2) . . . . ?
C149 C154 C142 C147 -0.82(16) . . . . ?
C149 C154 C142 C143 177.81(15) . . . . ?
C149 C150 C151 C152 -0.2(2) . . . . ?
C149 C150 C151 C161 178.82(15) . . . . ?
C95 C107 C106 N6 2.9(3) . . . . ?
C95 C107 C106 C105 -175.79(15) . . . . ?
C95 C100 C101 C102 -2.58(15) . . . . ?
C95 C100 C101 C112 -120.96(14) . . . . ?
C95 C100 C101 C113 116.50(14) . . . . ?
C95 C100 C99 C98 0.2(2) . . . . ?
C95 C96 C97 C98 0.6(2) . . . . ?
C5 C6 C7 C8 179.37(14) . . . . ?
C5 C6 C7 C19 -62.24(19) . . . . ?
C5 C6 C7 C18 61.03(18) . . . . ?
C5 C4 C14 C15 -58.86(18) . . . . ?
C5 C4 C14 C17 -178.95(14) . . . . ?
C5 C4 C14 C16 60.70(18) . . . . ?
C102 C107 C106 N6 179.26(14) . . . . ?
C102 C107 C106 C105 0.6(2) . . . . ?
C102 C103 C104 C105 0.9(2) . . . . ?
C102 C103 C104 C114 -177.56(15) . . . . ?
C54 C53 C52 C51 179.56(14) . . . . ?
C54 C55 C56 C57 -177.63(13) . . . . ?
C107 C95 C100 C101 2.72(16) . . . . ?
C107 C95 C100 C99 -178.05(14) . . . . ?
C107 C95 C96 N5 -2.7(3) . . . . ?
C107 C95 C96 C97 177.58(15) . . . . ?
C107 C102 C101 C100 1.51(15) . . . . ?
C107 C102 C101 C112 120.98(14) . . . . ?
C107 C102 C101 C113 -116.56(14) . . . . ?
C107 C102 C103 C104 -0.8(2) . . . . ?
C107 C106 C105 C104 -0.5(2) . . . . ?
C9 C10 C20 C23 -173.57(15) . . . . ?
C9 C10 C20 C21 65.8(2) . . . . ?
C9 C10 C20 C22 -54.8(2) . . . . ?
C56 C57 C67 C68 -53.50(18) . . . . ?
C56 C57 C67 C70 -173.76(14) . . . . ?
C56 C57 C67 C69 65.85(17) . . . . ?
C56 C55 C54 C53 177.87(14) . . . . ?
C56 C55 C54 C66 -63.81(19) . . . . ?
C56 C55 C54 C65 59.25(19) . . . . ?
C37 C36 C41 C40 -1.7(2) . . . . ?
C37 C36 C41 C42 173.21(13) . . . . ?
C37 C38 C39 C40 0.3(2) . . . . ?
C147 C142 C143 N7 176.29(14) . . . . ?
C147 C142 C143 C144 -1.9(2) . . . . ?
C147 C146 C145 C144 -0.3(3) . . . . ?
C147 C146 C145 C155 179.38(18) . . . . ?
C100 C95 C107 C102 -1.68(16) . . . . ?
C100 C95 C107 C106 175.03(15) . . . . ?
C100 C95 C96 N5 178.08(13) . . . . ?
C100 C95 C96 C97 -1.7(2) . . . . ?
C100 C99 C98 C97 -1.3(3) . . . . ?
C100 C99 C98 C108 178.47(17) . . . . ?
C89 C88 C87 C86 -176.06(14) . . . . ?
C67 C57 C56 C55 179.66(13) . . . . ?
C84 C83 C88 C89 178.88(13) . . . . ?
C84 C83 C88 C87 2.3(2) . . . . ?
C84 C85 C86 C87 1.6(3) . . . . ?
C101 C102 C107 C95 0.00(16) . . . . ?
C101 C102 C107 C106 -177.17(13) . . . . ?
C101 C102 C103 C104 175.95(14) . . . . ?
C101 C100 C99 C98 179.29(15) . . . . ?
C52 C53 C54 C55 -177.89(14) . . . . ?
C52 C53 C54 C66 63.27(19) . . . . ?
C52 C53 C54 C65 -59.4(2) . . . . ?
C52 C51 C61 C64 -179.14(16) . . . . ?
C52 C51 C61 C62 -59.9(2) . . . . ?
C52 C51 C61 C63 61.3(2) . . . . ?
C177 N8 C153 C154 -174.42(12) . . . . ?
C177 N8 C153 C152 4.07(18) . . . . ?
C177 N8 B4 O4 -4.50(19) . . . . ?
C177 N8 B4 N7 174.75(13) . . . . ?
C177 C178 C186 C187 126.24(17) . . . . ?
C177 C178 C186 C188 -110.78(18) . . . . ?
C177 C178 C179 C180 -3.5(3) . . . . ?
C177 C182 C181 C180 -0.5(3) . . . . ?
C177 C182 C183 C185 79.5(4) . . . . ?
C177 C182 C183 C184 -156.7(3) . . . . ?
C177 C182 C883 C884 -114.2(8) . . . . ?
C177 C182 C883 C885 117.8(6) . . . . ?
C96 N5 C118 C119 -91.94(19) . . . . ?
C96 N5 C118 C123 79.3(2) . . . . ?
C96 N5 B3 O3 174.77(14) . . . . ?
C96 N5 B3 N6 -5.2(3) . . . . ?
C96 C95 C107 C102 178.99(15) . . . . ?
C96 C95 C107 C106 -4.3(3) . . . . ?
C96 C95 C100 C101 -177.86(13) . . . . ?
C96 C95 C100 C99 1.4(2) . . . . ?
C96 C97 C98 C99 0.9(3) . . . . ?
C96 C97 C98 C108 -178.83(17) . . . . ?
C40 C41 C42 C44 -95.84(18) . . . . ?
C40 C41 C42 C43 30.1(2) . . . . ?
C148 C149 C150 C151 179.23(14) . . . . ?
C148 C147 C146 C145 178.38(16) . . . . ?
C143 N7 C165 C166 -91.8(2) . . . . ?
C143 N7 C165 C170 80.0(2) . . . . ?
C143 N7 C165 Li3 175.11(12) . . . . ?
C143 N7 B4 O4 178.10(14) . . . . ?
C143 N7 B4 N8 -1.2(2) . . . . ?
C143 N7 C865 Li3 171.39(14) . . . . ?
C143 N7 C865 C866 -93.1(3) . . . . ?
C143 N7 C865 C870 78.2(3) . . . . ?
C143 C142 C147 C148 -177.38(13) . . . . ?
C143 C142 C147 C146 1.4(2) . . . . ?
C143 C144 C145 C146 -0.3(3) . . . . ?
C143 C144 C145 C155 180.00(18) . . . . ?
C103 C102 C107 C95 177.21(13) . . . . ?
C103 C102 C107 C106 0.0(2) . . . . ?
C103 C102 C101 C100 -175.56(14) . . . . ?
C103 C102 C101 C112 -56.09(19) . . . . ?
C103 C102 C101 C113 66.4(2) . . . . ?
C103 C104 C105 C106 -0.2(3) . . . . ?
C103 C104 C114 C116 -55.9(2) . . . . ?
C103 C104 C114 C115 58.6(2) . . . . ?
C103 C104 C114 C816 128.6(8) . . . . ?
C103 C104 C114 C815 -120.9(7) . . . . ?
C103 C104 C114 C117 177.7(2) . . . . ?
C103 C104 C114 C817 -5.5(9) . . . . ?
C73 C72 C80 C81 77.62(17) . . . . ?
C73 C72 C80 C82 -46.64(19) . . . . ?
C80 C72 C73 C74 174.25(14) . . . . ?
C38 C37 C45 C47 55.5(2) . . . . ?
C38 C37 C45 C46 -66.7(2) . . . . ?
C150 C149 C148 C147 -178.22(14) . . . . ?
C150 C149 C148 C160 -58.9(2) . . . . ?
C150 C149 C148 C159 63.98(19) . . . . ?
C150 C151 C161 C163 -110.0(2) . . . . ?
C150 C151 C161 C162 6.7(3) . . . . ?
C150 C151 C161 C164 132.1(3) . . . . ?
C150 C151 C161 C864 165.5(5) . . . . ?
C150 C151 C161 C862 52.6(4) . . . . ?
C150 C151 C161 C863 -61.9(4) . . . . ?
C152 C151 C161 C163 69.0(2) . . . . ?
C152 C151 C161 C162 -174.3(2) . . . . ?
C152 C151 C161 C164 -48.9(3) . . . . ?
C152 C151 C161 C864 -15.5(5) . . . . ?
C152 C151 C161 C862 -128.4(4) . . . . ?
C152 C151 C161 C863 117.1(4) . . . . ?
C25 C24 C29 C30 177.60(13) . . . . ?
C25 C24 C29 C28 1.6(2) . . . . ?
C25 C26 C27 C28 2.1(3) . . . . ?
C106 N6 C130 C135 88.7(2) . . . . ?
C106 N6 C130 C131 -88.5(2) . . . . ?
C106 N6 C130 Li4 171.02(13) . . . . ?
C106 N6 B3 O3 177.17(15) . . . . ?
C106 N6 B3 N5 -2.8(3) . . . . ?
C106 N6 C830 Li4 176.65(12) . . . . ?
C106 N6 C830 C831 -91.41(18) . . . . ?
C106 N6 C830 C835 81.3(2) . . . . ?
C87 C88 C89 C90 70.23(18) . . . . ?
C87 C88 C89 C91 -53.20(18) . . . . ?
C178 C177 C182 C181 -2.3(3) . . . . ?
C178 C177 C182 C183 -178.9(3) . . . . ?
C178 C177 C182 C883 160.3(3) . . . . ?
C178 C179 C180 C181 0.7(3) . . . . ?
C75 C76 C77 C78 36.4(2) . . . . ?
C75 C76 C77 C79 -89.75(19) . . . . ?
C30 C29 C28 C27 -175.35(16) . . . . ?
C19 C7 C8 C13 -118.10(13) . . . . ?
C19 C7 C8 C9 62.30(19) . . . . ?
C42 C41 C40 C39 -173.83(14) . . . . ?
C77 C76 C75 C74 -175.48(14) . . . . ?
C85 C84 C92 C93 -65.3(2) . . . . ?
C85 C84 C92 C94 61.1(2) . . . . ?
C85 C84 C92 C794 23.2(6) . . . . ?
C85 C84 C92 C793 -92.7(6) . . . . ?
C18 C7 C8 C13 119.13(13) . . . . ?
C18 C7 C8 C9 -60.47(19) . . . . ?
C28 C29 C30 C31 52.6(2) . . . . ?
C28 C29 C30 C32 -73.4(2) . . . . ?
C165 N7 C143 C142 -167.2(2) . . . . ?
C165 N7 C143 C144 11.0(2) . . . . ?
C165 N7 B4 O4 -7.6(3) . . . . ?
C165 N7 B4 N8 173.1(2) . . . . ?
C165 C166 C167 C168 0.0 . . . . ?
C165 C166 C174 C175 90.8(4) . . . . ?
C165 C166 C174 C176 -147.1(3) . . . . ?
C165 C170 C171 C173 123.3(5) . . . . ?
C165 C170 C171 C172 -116.2(5) . . . . ?
C166 C165 C170 C169 0.0 . . . . ?
C166 C165 C170 C171 178.8(4) . . . . ?
C166 C167 C168 C169 0.0 . . . . ?
C167 C166 C174 C175 -84.3(4) . . . . ?
C167 C166 C174 C176 37.9(5) . . . . ?
C167 C168 C169 C170 0.0 . . . . ?
C168 C169 C170 C165 0.0 . . . . ?
C168 C169 C170 C171 -178.8(4) . . . . ?
C169 C170 C171 C173 -57.9(6) . . . . ?
C169 C170 C171 C172 62.6(6) . . . . ?
C170 C165 C166 C167 0.0 . . . . ?
C170 C165 C166 C174 -175.0(3) . . . . ?
C105 C104 C114 C116 125.7(2) . . . . ?
C105 C104 C114 C115 -119.80(19) . . . . ?
C105 C104 C114 C816 -49.8(8) . . . . ?
C105 C104 C114 C815 60.7(7) . . . . ?
C105 C104 C114 C117 -0.7(3) . . . . ?
C105 C104 C114 C817 176.2(9) . . . . ?
C146 C147 C148 C149 179.82(15) . . . . ?
C146 C147 C148 C160 60.7(2) . . . . ?
C146 C147 C148 C159 -62.6(2) . . . . ?
C146 C145 C155 C158 168.9(3) . . . . ?
C146 C145 C155 C156 56.1(2) . . . . ?
C146 C145 C155 C157 -52.1(4) . . . . ?
C146 C145 C155 C857 -108.1(3) . . . . ?
C146 C145 C155 C856 2.1(5) . . . . ?
C146 C145 C155 C858 147.8(6) . . . . ?
C99 C100 C101 C102 178.23(15) . . . . ?
C99 C100 C101 C112 59.8(2) . . . . ?
C99 C100 C101 C113 -62.7(2) . . . . ?
C99 C98 C108 C110 -60.8(2) . . . . ?
C99 C98 C108 C111 58.0(3) . . . . ?
C99 C98 C108 C109 179.4(2) . . . . ?
C92 C84 C85 C86 177.92(16) . . . . ?
C33 C25 C26 C27 176.76(16) . . . . ?
C97 C98 C108 C110 119.0(2) . . . . ?
C97 C98 C108 C111 -122.2(2) . . . . ?
C97 C98 C108 C109 -0.9(3) . . . . ?
C119 C118 C123 C122 -3.1(3) . . . . ?
C119 C118 C123 C124 159.8(2) . . . . ?
C119 C118 C123 C824 -173.4(3) . . . . ?
C119 C120 C121 C122 -0.2(4) . . . . ?
B1 O1 Li2 O2 175.92(17) . . . . ?
B1 O1 Li2 C83 125.9(4) . . . . ?
B1 O1 Li2 Li1 174.2(2) . . . . ?
B1 O1 Li1 O2 -177.49(12) . . . . ?
B1 O1 Li1 C24 -12.45(16) . . . . ?
B1 O1 Li1 Li2 -175.71(17) . . . . ?
B1 N2 C12 C13 0.8(2) . . . . ?
B1 N2 C12 C11 -178.65(13) . . . . ?
B1 N2 C36 C41 -97.24(14) . . . . ?
B1 N2 C36 C37 91.91(15) . . . . ?
B1 N1 C2 C1 -0.8(2) . . . . ?
B1 N1 C2 C3 178.33(13) . . . . ?
B1 N1 C24 C29 -95.07(14) . . . . ?
B1 N1 C24 C25 94.03(15) . . . . ?
B1 N1 C24 Li1 -0.16(14) . . . . ?
C61 C51 C52 C53 -179.29(15) . . . . ?
C118 N5 C96 C95 -175.11(14) . . . . ?
C118 N5 C96 C97 4.6(2) . . . . ?
C118 N5 B3 O3 -1.4(2) . . . . ?
C118 N5 B3 N6 178.58(14) . . . . ?
C118 C119 C120 C121 -1.7(3) . . . . ?
C118 C119 C127 C129 -137.1(2) . . . . ?
C118 C119 C127 C128 101.0(2) . . . . ?
C118 C123 C122 C121 1.2(4) . . . . ?
C118 C123 C124 C126 126.6(3) . . . . ?
C118 C123 C124 C125 -108.0(4) . . . . ?
C118 C123 C824 C826 77.3(5) . . . . ?
C118 C123 C824 C825 -159.0(4) . . . . ?
C45 C37 C38 C39 174.14(14) . . . . ?
C186 C178 C179 C180 171.82(17) . . . . ?
C182 C177 C178 C186 -170.95(16) . . . . ?
C182 C177 C178 C179 4.3(2) . . . . ?
C144 C145 C155 C158 -11.4(4) . . . . ?
C144 C145 C155 C156 -124.2(2) . . . . ?
C144 C145 C155 C157 127.6(3) . . . . ?
C144 C145 C155 C857 71.6(3) . . . . ?
C144 C145 C155 C856 -178.2(4) . . . . ?
C144 C145 C155 C858 -32.5(6) . . . . ?
B2 O2 Li2 O1 176.14(12) . . . . ?
B2 O2 Li2 C83 -16.34(15) . . . . ?
B2 O2 Li2 Li1 177.91(16) . . . . ?
B2 O2 Li1 O1 -175.35(17) . . . . ?
B2 O2 Li1 C24 129.0(4) . . . . ?
B2 O2 Li1 Li2 -177.1(2) . . . . ?
B2 N3 C49 C48 4.5(2) . . . . ?
B2 N3 C49 C50 -176.13(13) . . . . ?
B2 N3 C71 C76 -99.31(14) . . . . ?
B2 N3 C71 C72 88.63(14) . . . . ?
B2 N4 C59 C60 4.6(2) . . . . ?
B2 N4 C59 C58 -176.43(13) . . . . ?
B2 N4 C83 C88 -95.38(14) . . . . ?
B2 N4 C83 C84 92.43(15) . . . . ?
B2 N4 C83 Li2 -4.97(13) . . . . ?
C26 C25 C33 C35 21.4(2) . . . . ?
C26 C25 C33 C34 -100.2(2) . . . . ?
C26 C25 C33 C735 62.4(5) . . . . ?
C26 C25 C33 C734 -66.5(7) . . . . ?
C114 C104 C105 C106 178.22(16) . . . . ?
C179 C178 C186 C187 -48.9(2) . . . . ?
C179 C178 C186 C188 74.1(2) . . . . ?
C179 C180 C181 C182 1.3(3) . . . . ?
C130 N6 C106 C107 170.8(2) . . . . ?
C130 N6 C106 C105 -10.6(3) . . . . ?
C130 N6 B3 O3 9.1(2) . . . . ?
C130 N6 B3 N5 -170.90(19) . . . . ?
C130 C135 C134 C133 0.0 . . . . ?
C130 C135 C136 C138 93.20(19) . . . . ?
C130 C135 C136 C137 -141.18(19) . . . . ?
C130 C131 C139 C140 83.7(5) . . . . ?
C130 C131 C139 C141 -149.0(3) . . . . ?
C135 C130 C131 C132 0.0 . . . . ?
C135 C130 C131 C139 -163.9(4) . . . . ?
C135 C134 C133 C132 0.0 . . . . ?
C134 C135 C136 C138 -94.3(2) . . . . ?
C134 C135 C136 C137 31.3(3) . . . . ?
C134 C133 C132 C131 0.0 . . . . ?
C133 C132 C131 C130 0.0 . . . . ?
C133 C132 C131 C139 166.3(3) . . . . ?
C132 C131 C139 C140 -81.3(4) . . . . ?
C132 C131 C139 C141 45.9(4) . . . . ?
C131 C130 C135 C134 0.0 . . . . ?
C131 C130 C135 C136 172.2(2) . . . . ?
C131 C130 C135 Li4 -78.98(12) . . . . ?
C120 C119 C118 N5 174.41(16) . . . . ?
C120 C119 C118 C123 3.3(3) . . . . ?
C120 C119 C127 C129 48.7(3) . . . . ?
C120 C119 C127 C128 -73.1(2) . . . . ?
C120 C121 C122 C123 0.4(4) . . . . ?
B4 O4 Li3 O3 179.81(13) . . . . ?
B4 O4 Li3 C165 -13.51(19) . . . . ?
B4 O4 Li3 Li4 -177.64(18) . . . . ?
B4 O4 Li3 C865 -17.3(2) . . . . ?
B4 O4 Li4 O3 179.2(2) . . . . ?
B4 O4 Li4 C130 123.6(4) . . . . ?
B4 O4 Li4 Li3 176.7(3) . . . . ?
B4 O4 Li4 C830 111.9(6) . . . . ?
B4 N8 C153 C154 11.2(2) . . . . ?
B4 N8 C153 C152 -170.29(14) . . . . ?
B4 N8 C177 C178 86.56(17) . . . . ?
B4 N8 C177 C182 -101.70(17) . . . . ?
B4 N7 C143 C142 7.5(3) . . . . ?
B4 N7 C143 C144 -174.29(16) . . . . ?
B4 N7 C165 C166 92.5(3) . . . . ?
B4 N7 C165 C170 -95.6(2) . . . . ?
B4 N7 C165 Li3 -0.5(2) . . . . ?
B4 N7 C865 Li3 -10.6(3) . . . . ?
B4 N7 C865 C866 84.9(4) . . . . ?
B4 N7 C865 C870 -103.87(19) . . . . ?
C127 C119 C118 N5 0.2(3) . . . . ?
C127 C119 C118 C123 -170.90(19) . . . . ?
C127 C119 C120 C121 172.7(2) . . . . ?
C136 C135 C134 C133 -172.8(2) . . . . ?
C138 C136 C835 C834 -96.3(3) . . . . ?
C138 C136 C835 C830 85.2(2) . . . . ?
C181 C182 C183 C185 -97.0(4) . . . . ?
C181 C182 C183 C184 26.9(5) . . . . ?
C181 C182 C883 C884 48.7(8) . . . . ?
C181 C182 C883 C885 -79.3(7) . . . . ?
C189 C194 C193 C192 -0.3(4) . . . . ?
C189 C190 C191 C192 -0.2(4) . . . . ?
B3 O3 Li3 O4 175.73(19) . . . . ?
B3 O3 Li3 C165 114.5(6) . . . . ?
B3 O3 Li3 Li4 173.2(3) . . . . ?
B3 O3 Li3 C865 125.3(4) . . . . ?
B3 O3 Li4 O4 -177.62(13) . . . . ?
B3 O3 Li4 C130 -18.48(18) . . . . ?
B3 O3 Li4 C135 3.9(2) . . . . ?
B3 O3 Li4 Li3 -175.07(19) . . . . ?
B3 O3 Li4 C830 -11.66(19) . . . . ?
B3 N6 C106 C107 3.2(3) . . . . ?
B3 N6 C106 C105 -178.20(16) . . . . ?
B3 N6 C130 C135 -100.97(17) . . . . ?
B3 N6 C130 C131 81.9(2) . . . . ?
B3 N6 C130 Li4 -18.6(2) . . . . ?
B3 N6 C830 Li4 -1.6(2) . . . . ?
B3 N6 C830 C831 90.4(2) . . . . ?
B3 N6 C830 C835 -96.9(2) . . . . ?
B3 N5 C96 C95 8.6(2) . . . . ?
B3 N5 C96 C97 -171.66(15) . . . . ?
B3 N5 C118 C119 85.02(19) . . . . ?
B3 N5 C118 C123 -103.8(2) . . . . ?
C194 C189 C190 C191 1.1(3) . . . . ?
C194 C193 C192 C191 1.2(4) . . . . ?
C122 C123 C124 C126 -69.8(4) . . . . ?
C122 C123 C124 C125 55.6(4) . . . . ?
C122 C123 C824 C826 -92.3(5) . . . . ?
C122 C123 C824 C825 31.4(6) . . . . ?
C190 C189 C194 C193 -0.8(3) . . . . ?
C190 C191 C192 C193 -0.9(4) . . . . ?
C183 C182 C181 C180 175.9(3) . . . . ?
C174 C166 C167 C168 175.1(3) . . . . ?
C212 C213 C214 C215 -0.2(4) . . . . ?
C212 C211 C210 C215 -0.3(4) . . . . ?
C213 C212 C211 C210 0.1(4) . . . . ?
C124 C123 C122 C121 -163.6(3) . . . . ?
C137 C136 C835 C834 25.6(3) . . . . ?
C137 C136 C835 C830 -152.84(17) . . . . ?
C211 C212 C213 C214 0.1(4) . . . . ?
C210 C215 C214 C213 0.0(4) . . . . ?
C214 C215 C210 C211 0.3(4) . . . . ?
C206 C205 C204 C209 0.0 . . . . ?
C205 C206 C207 C208 0.0 . . . . ?
C205 C204 C209 C208 0.0 . . . . ?
C204 C209 C208 C207 0.0 . . . . ?
C209 C208 C207 C206 0.0 . . . . ?
C207 C206 C205 C204 0.0 . . . . ?
C203 C202 C201 C203 -6.2(11) . . . 3_666 ?
C219 C218 C217 C216 0.0 . . . . ?
C218 C219 C220 C221 0.0 . . . . ?
C218 C217 C216 C221 0.0 . . . . ?
C217 C216 C221 C220 0.0 . . . . ?
C216 C221 C220 C219 0.0 . . . . ?
C220 C219 C218 C217 0.0 . . . . ?
C201 C202 C203 C201 4.3(8) . . . 3_666 ?
Li2 O2 B2 N3 -160.90(14) . . . . ?
Li2 O2 B2 N4 19.4(2) . . . . ?
Li2 O2 Li1 O1 1.75(12) . . . . ?
Li2 O2 Li1 C24 -53.9(4) . . . . ?
Li2 O1 B1 N2 24.8(3) . . . . ?
Li2 O1 B1 N1 -155.06(19) . . . . ?
Li2 O1 Li1 O2 -1.78(12) . . . . ?
Li2 O1 Li1 C24 163.26(11) . . . . ?
Li2 C83 C88 C89 -95.31(13) . . . . ?
Li2 C83 C88 C87 88.11(13) . . . . ?
Li2 C83 C84 C85 -85.84(14) . . . . ?
Li2 C83 C84 C92 97.49(14) . . . . ?
Li1 O2 B2 N3 15.2(3) . . . . ?
Li1 O2 B2 N4 -164.54(19) . . . . ?
Li1 O2 Li2 O1 -1.77(12) . . . . ?
Li1 O2 Li2 C83 165.74(11) . . . . ?
Li1 O1 B1 N2 -163.05(14) . . . . ?
Li1 O1 B1 N1 17.0(2) . . . . ?
Li1 O1 Li2 O2 1.75(12) . . . . ?
Li1 O1 Li2 C83 -48.3(5) . . . . ?
Li1 C24 C29 C30 -97.54(13) . . . . ?
Li1 C24 C29 C28 86.46(14) . . . . ?
Li1 C24 C25 C33 95.88(14) . . . . ?
Li1 C24 C25 C26 -87.49(15) . . . . ?
Li3 O4 B4 N8 -162.92(15) . . . . ?
Li3 O4 B4 N7 17.8(2) . . . . ?
Li3 O4 Li4 O3 2.48(13) . . . . ?
Li3 O4 Li4 C130 -53.1(4) . . . . ?
Li3 O4 Li4 C830 -64.9(6) . . . . ?
Li3 O3 B3 N6 -156.4(2) . . . . ?
Li3 O3 B3 N5 23.6(3) . . . . ?
Li3 O3 Li4 O4 -2.55(14) . . . . ?
Li3 O3 Li4 C130 156.59(13) . . . . ?
Li3 O3 Li4 C135 179.01(13) . . . . ?
Li3 O3 Li4 C830 163.41(13) . . . . ?
Li3 C165 C166 C167 -90.19(14) . . . . ?
Li3 C165 C166 C174 94.8(3) . . . . ?
Li3 C165 C170 C169 89.27(15) . . . . ?
Li3 C165 C170 C171 -91.9(4) . . . . ?
Li3 C865 C866 C874 104.7(3) . . . . ?
Li3 C865 C866 C867 -78.36(16) . . . . ?
Li3 C865 C870 C869 77.94(17) . . . . ?
Li3 C865 C870 C871 -108.5(5) . . . . ?
Li4 O4 B4 N8 21.5(3) . . . . ?
Li4 O4 B4 N7 -157.8(2) . . . . ?
Li4 O4 Li3 O3 -2.55(14) . . . . ?
Li4 O4 Li3 C165 164.13(14) . . . . ?
Li4 O4 Li3 C865 160.36(16) . . . . ?
Li4 O3 B3 N6 14.5(2) . . . . ?
Li4 O3 B3 N5 -165.54(16) . . . . ?
Li4 O3 Li3 O4 2.49(13) . . . . ?
Li4 O3 Li3 C165 -58.7(6) . . . . ?
Li4 O3 Li3 C865 -48.0(4) . . . . ?
Li4 C130 C135 C134 78.98(12) . . . . ?
Li4 C130 C135 C136 -108.8(2) . . . . ?
Li4 C130 C131 C132 -72.39(13) . . . . ?
Li4 C130 C131 C139 123.7(4) . . . . ?
Li4 C135 C134 C133 70.54(11) . . . . ?
Li4 C135 C136 C138 6.8(2) . . . . ?
Li4 C135 C136 C137 132.44(19) . . . . ?
Li4 C830 C835 C136 -91.4(2) . . . . ?
Li4 C830 C835 C834 90.08(13) . . . . ?
C197 C198 C199 C200 0.0 . . . . ?
C198 C197 C196 C195 0.0 . . . . ?
C198 C199 C200 C195 0.0 . . . . ?
C199 C200 C195 C196 0.0 . . . . ?
C200 C195 C196 C197 0.0 . . . . ?
C196 C197 C198 C199 0.0 . . . . ?
C834 C833 C832 C831 0.0 . . . . ?
C833 C834 C835 C136 -178.4(3) . . . . ?
C833 C834 C835 C830 0.0 . . . . ?
C833 C832 C831 C830 0.0 . . . . ?
C833 C832 C831 C839 179.9(5) . . . . ?
C832 C831 C830 N6 173.0(3) . . . . ?
C832 C831 C830 Li4 -91.17(15) . . . . ?
C832 C831 C830 C835 0.0 . . . . ?
C832 C831 C839 C841 156.5(11) . . . . ?
C832 C831 C839 C840 -65.5(9) . . . . ?
C831 C830 C835 C136 178.5(3) . . . . ?
C831 C830 C835 C834 0.0 . . . . ?
C830 N6 C106 C107 -174.65(18) . . . . ?
C830 N6 C106 C105 3.9(2) . . . . ?
C830 N6 B3 O3 -5.2(2) . . . . ?
C830 N6 B3 N5 174.81(18) . . . . ?
C830 C831 C839 C841 -23.5(15) . . . . ?
C830 C831 C839 C840 114.5(7) . . . . ?
C835 C834 C833 C832 0.0 . . . . ?
C875 C874 C866 C865 116.9(4) . . . . ?
C875 C874 C866 C867 -60.1(5) . . . . ?
C876 C874 C866 C865 -120.1(4) . . . . ?
C876 C874 C866 C867 62.9(4) . . . . ?
C874 C866 C867 C868 177.0(3) . . . . ?
C865 N7 C143 C142 -175.1(3) . . . . ?
C865 N7 C143 C144 3.1(3) . . . . ?
C865 N7 B4 O4 0.6(3) . . . . ?
C865 N7 B4 N8 -178.7(3) . . . . ?
C865 C866 C867 C868 0.0 . . . . ?
C865 C870 C871 C873 97.5(6) . . . . ?
C865 C870 C871 C872 -134.5(5) . . . . ?
C866 C865 C870 C869 0.0 . . . . ?
C866 C865 C870 C871 173.6(6) . . . . ?
C866 C867 C868 C869 0.0 . . . . ?
C867 C868 C869 C870 0.0 . . . . ?
C868 C869 C870 C865 0.0 . . . . ?
C868 C869 C870 C871 -174.1(5) . . . . ?
C869 C870 C871 C873 -88.7(6) . . . . ?
C869 C870 C871 C872 39.3(7) . . . . ?
C870 C865 C866 C874 -177.0(3) . . . . ?
C870 C865 C866 C867 0.0 . . . . ?
C883 C182 C181 C180 -164.2(3) . . . . ?
C897 C898 C899 C900 0.0 . . . . ?
C898 C897 C896 C895 0.0 . . . . ?
C898 C899 C900 C895 0.0 . . . . ?
C899 C900 C895 C896 0.0 . . . . ?
C900 C895 C896 C897 0.0 . . . . ?
C896 C897 C898 C899 0.0 . . . . ?
C903 C902 C901 C903 -5.0(15) . . . 3_666 ?
C901 C902 C903 C901 4.5(13) . . . 3_666 ?
C909 C908 C907 C906 0.0 . . . . ?
C908 C909 C904 C905 0.0 . . . . ?
C908 C907 C906 C905 0.0 . . . . ?
C907 C906 C905 C904 0.0 . . . . ?
C906 C905 C904 C909 0.0 . . . . ?
C904 C909 C908 C907 0.0 . . . . ?
C918 C917 C916 C921 0.0 . . . . ?
C917 C918 C919 C920 0.0 . . . . ?
C917 C916 C921 C920 0.0 . . . . ?
C916 C921 C920 C919 0.0 . . . . ?
C921 C920 C919 C918 0.0 . . . . ?
C919 C918 C917 C916 0.0 . . . . ?
C839 C831 C830 N6 -6.9(4) . . . . ?
C839 C831 C830 Li4 88.9(4) . . . . ?
C839 C831 C830 C835 -179.9(5) . . . . ?
C824 C123 C122 C121 170.6(3) . . . . ?
